data_7102852
loop_
_publ_author_name
'Yamada, Michio'
'Wakahara, Takatsugu'
'Tsuchiya, Takahiro'
'Maeda, Yutaka'
'Kako, Masahiro'
'Akasaka, Takeshi'
'Yoza, Kenji'
'Horn, Ernst'
'Mizorogi, Naomi'
'Nagase, Shigeru'

_publ_section_title
;
 Location of the metal atoms in Ce2@C78 and its bis-silylated
 derivative.
;
_journal_issue 5
_journal_name_full 'Chemical communications (Cambridge, England)'
_journal_page_first 558
_journal_page_last 560
_journal_paper_doi 10.1039/b712568b
_journal_year 2008
_chemical_absolute_configuration unk
_chemical_formula_sum 'C117.5 H46 Ce2 S5 Si2'
_chemical_formula_weight 1954.26
_chemical_name_systematic
;
?
;
_space_group_IT_number 19
_symmetry_cell_setting orthorhombic
_symmetry_space_group_name_Hall 'P 2ac 2ab'
_symmetry_space_group_name_H-M 'P 21 21 21'
_atom_sites_solution_hydrogens geom
_atom_sites_solution_primary direct
_atom_sites_solution_secondary difmap
_audit_creation_method SHELXL-97
_cell_angle_alpha 90.00
_cell_angle_beta 90.00
_cell_angle_gamma 90.00
_cell_formula_units_Z 4
_cell_length_a 11.300(2)
_cell_length_b 23.437(4)
_cell_length_c 27.993(6)
_cell_measurement_temperature 130(2)
_cell_volume 7414(2)
_computing_cell_refinement 'Bruker SMART'
_computing_data_collection 'Bruker SMART'
_computing_data_reduction 'Bruker SAINT'
_computing_molecular_graphics 'Bruker SHELXTL'
_computing_publication_material 'Bruker SHELXTL'
_computing_structure_refinement 'SHELXL-97 (Sheldrick, 1997)'
_computing_structure_solution 'SHELXS-97 (Sheldrick, 1990)'
_diffrn_ambient_temperature 130(2)
_diffrn_measured_fraction_theta_full 0.762
_diffrn_measured_fraction_theta_max 0.762
_diffrn_measurement_device_type IPDSC
_diffrn_radiation_monochromator Si(111)
_diffrn_radiation_source synchrotron
_diffrn_radiation_type synchrotron
_diffrn_radiation_wavelength 0.68880
_diffrn_reflns_av_R_equivalents 0.0387
_diffrn_reflns_av_sigmaI/netI 0.0346
_diffrn_reflns_limit_h_max 13
_diffrn_reflns_limit_h_min -13
_diffrn_reflns_limit_k_max 18
_diffrn_reflns_limit_k_min -18
_diffrn_reflns_limit_l_max 33
_diffrn_reflns_limit_l_min -33
_diffrn_reflns_number 34138
_diffrn_reflns_theta_full 24.51
_diffrn_reflns_theta_max 24.51
_diffrn_reflns_theta_min 1.41
_exptl_absorpt_coefficient_mu 1.449
_exptl_absorpt_correction_T_max 0.9857
_exptl_absorpt_correction_T_min 0.8119
_exptl_absorpt_correction_type empirical
_exptl_absorpt_process_details 'SADABS Sheldrick 1996'
_exptl_crystal_colour black
_exptl_crystal_density_diffrn 1.751
_exptl_crystal_density_method 'not measured'
_exptl_crystal_description platelet
_exptl_crystal_F_000 3900
_exptl_crystal_size_max 0.15
_exptl_crystal_size_mid 0.15
_exptl_crystal_size_min 0.01
_refine_diff_density_max 1.182
_refine_diff_density_min -0.975
_refine_diff_density_rms 0.118
_refine_ls_abs_structure_details 'Flack H D (1983), Acta Cryst. A39, 876-881'
_refine_ls_abs_structure_Flack 0.349(15)
_refine_ls_extinction_method none
_refine_ls_goodness_of_fit_ref 1.035
_refine_ls_hydrogen_treatment constr
_refine_ls_matrix_type full
_refine_ls_number_parameters 1186
_refine_ls_number_reflns 10295
_refine_ls_number_restraints 977
_refine_ls_restrained_S_all 1.027
_refine_ls_R_factor_all 0.0582
_refine_ls_R_factor_gt 0.0491
_refine_ls_shift/su_max 0.001
_refine_ls_shift/su_mean 0.000
_refine_ls_structure_factor_coef Fsqd
_refine_ls_weighting_details 'calc w=1/[\s^2^(Fo^2^)+(0.1131P)^2^+0.0000P] where P=(Fo^2^+2Fc^2^)/3'
_refine_ls_weighting_scheme calc
_refine_ls_wR_factor_gt 0.1365
_refine_ls_wR_factor_ref 0.1445
_reflns_number_gt 8808
_reflns_number_total 10295
_reflns_threshold_expression >2sigma(I)
_cod_data_source_file b712568b.txt
_cod_data_source_block Ce2@C78Si130krev2
_cod_original_sg_symbol_H-M P212121
_cod_original_formula_sum 'C117.50 H46 Ce2 S5 Si2'
_cod_database_code 7102852

loop_
_symmetry_equiv_pos_as_xyz
'x, y, z'
'-x+1/2, -y, z+1/2'
'x+1/2, -y+1/2, -z'
'-x, y+1/2, -z+1/2'

loop_
_atom_site_label
_atom_site_type_symbol
_atom_site_fract_x
_atom_site_fract_y
_atom_site_fract_z
_atom_site_U_iso_or_equiv
_atom_site_adp_type
_atom_site_occupancy
_atom_site_calc_flag
_atom_site_refinement_flags
_atom_site_disorder_assembly
_atom_site_disorder_group
Ce1 Ce 0.51548(4) 0.59511(2) 0.102516(15) 0.05016(17) Uani 0.9578(14) d P A 2
Ce2 Ce 0.87060(5) 0.60788(2) 0.114013(14) 0.05056(17) Uani 0.9578(14) d P A 2
Si1 Si 0.5698(2) 0.74718(11) 0.28555(7) 0.0496(6) Uani 1 d . . .
Si2 Si 0.7107(3) 0.62315(12) 0.32820(7) 0.0562(7) Uani 1 d . . .
C79 C 0.8072(13) 0.4997(5) 0.3517(3) 0.086(3) Uani 1 d U . .
H1 H 0.8447 0.5165 0.3790 0.128 Uiso 1 calc R . .
H2 H 0.8351 0.5181 0.3232 0.128 Uiso 1 calc R . .
H3 H 0.8261 0.4598 0.3503 0.128 Uiso 1 calc R . .
C1 C 0.3874(9) 0.6653(4) 0.1618(3) 0.0555(15) Uani 1 d U . .
C2 C 0.9632(8) 0.5997(4) 0.2050(3) 0.0555(14) Uani 1 d U . .
C3 C 0.9782(9) 0.6400(4) 0.0245(3) 0.0599(15) Uani 1 d U . .
C4 C 0.6075(8) 0.6003(4) 0.2433(2) 0.0527(14) Uani 1 d U A .
C5 C 0.9399(8) 0.6942(4) 0.1750(3) 0.0552(15) Uani 1 d U . .
C6 C 0.9580(9) 0.4889(4) 0.0942(3) 0.0611(16) Uani 1 d U . .
C7 C 0.7923(9) 0.5528(4) 0.2397(3) 0.0535(15) Uani 1 d U . .
C8 C 0.4857(9) 0.5277(4) 0.2022(3) 0.0539(14) Uani 1 d U . .
C9 C 0.8954(9) 0.5482(4) 0.2144(3) 0.0553(15) Uani 1 d U A .
C80 C 0.4203(11) 0.6142(5) 0.3446(3) 0.075(3) Uani 1 d U . .
H4 H 0.3387 0.6043 0.3399 0.112 Uiso 1 calc R . .
H5 H 0.4493 0.6338 0.3169 0.112 Uiso 1 calc R . .
H6 H 0.4272 0.6387 0.3720 0.112 Uiso 1 calc R . .
C10 C 0.6966(9) 0.5143(4) 0.2313(3) 0.0555(15) Uani 1 d U A .
C81 C 0.5833(8) 0.8616(4) 0.2497(3) 0.0487(15) Uani 1 d U . .
C11 C 0.9995(10) 0.5290(4) 0.0590(3) 0.0626(15) Uani 1 d U A .
C12 C 1.0357(9) 0.6655(4) 0.1482(3) 0.0593(16) Uani 1 d U A .
C13 C 0.4259(9) 0.6119(4) 0.0100(3) 0.0580(15) Uani 1 d U . .
C82 C 0.6755(12) 0.5070(5) 0.3555(3) 0.078(2) Uani 1 d U . .
C14 C 1.0453(8) 0.6079(4) 0.1676(3) 0.0579(15) Uani 1 d U A .
C15 C 0.5031(10) 0.4800(4) 0.1691(3) 0.0576(15) Uani 1 d U A .
C16 C 0.3540(9) 0.5349(4) 0.0634(3) 0.0606(16) Uani 1 d U . .
C17 C 0.7383(8) 0.6093(4) 0.2594(2) 0.0517(14) Uani 1 d U A .
C18 C 0.8693(9) 0.7471(4) 0.1059(3) 0.0570(15) Uani 1 d U . .
C83 C 1.0013(12) 0.6520(5) 0.4471(3) 0.079(2) Uani 1 d U . .
C19 C 0.7865(8) 0.6590(4) 0.2329(3) 0.0496(14) Uani 1 d U . .
C20 C 0.9235(9) 0.6929(5) 0.0321(3) 0.0606(15) Uani 1 d U A .
C84 C 0.3083(9) 0.7478(4) 0.3041(3) 0.0562(16) Uani 1 d U . .
C21 C 0.7990(9) 0.4580(4) 0.0417(3) 0.0591(15) Uani 1 d U . .
C22 C 0.3477(9) 0.5233(4) 0.1151(3) 0.0607(15) Uani 1 d U A .
C23 C 0.3987(8) 0.6869(4) 0.0634(3) 0.0567(15) Uani 1 d U . .
C24 C 0.5469(8) 0.7353(4) 0.1770(3) 0.0494(14) Uani 1 d U . .
C25 C 0.8169(9) 0.6116(4) -0.0269(3) 0.0599(15) Uani 1 d U . .
C26 C 0.7551(8) 0.7419(4) 0.1806(3) 0.0494(14) Uani 1 d U . .
C27 C 0.6125(9) 0.7396(4) 0.0311(3) 0.0573(15) Uani 1 d U . .
C28 C 0.5804(8) 0.7053(4) 0.2244(2) 0.0474(14) Uani 1 d U A .
C29 C 0.7169(8) 0.7044(4) 0.2184(2) 0.0471(14) Uani 1 d U A .
C85 C 0.7692(8) 0.8312(4) 0.2842(3) 0.0532(16) Uani 1 d U . .
C86 C 0.4561(8) 0.8536(4) 0.2360(3) 0.055(2) Uani 1 d U . .
H7 H 0.4078 0.8542 0.2642 0.083 Uiso 1 calc R . .
H8 H 0.4469 0.8177 0.2199 0.083 Uiso 1 calc R . .
H9 H 0.4323 0.8840 0.2150 0.083 Uiso 1 calc R . .
C30 C 0.4539(8) 0.7153(4) 0.1469(3) 0.0531(15) Uani 1 d U A .
C31 C 0.9002(8) 0.6521(4) 0.2114(3) 0.0536(15) Uani 1 d U A .
C32 C 0.9519(9) 0.7157(4) 0.0784(3) 0.0595(16) Uani 1 d U A .
C33 C 0.4063(8) 0.5721(4) 0.1893(3) 0.0533(15) Uani 1 d U A .
C34 C 0.3245(9) 0.6422(5) 0.0794(3) 0.0606(16) Uani 1 d U A .
C35 C 0.4934(10) 0.4632(4) 0.0815(3) 0.0608(15) Uani 1 d U . .
C87 C 0.4214(9) 0.7624(4) 0.3176(3) 0.0550(17) Uani 1 d U . .
C88 C 0.6497(8) 0.8183(4) 0.2730(3) 0.0497(16) Uani 1 d U . .
C36 C 0.3436(8) 0.5926(5) 0.0463(3) 0.0603(15) Uani 1 d U A .
C37 C 0.6363(9) 0.6603(4) -0.0248(2) 0.0566(15) Uani 1 d U . .
C38 C 0.6760(9) 0.4502(4) 0.0390(3) 0.0590(15) Uani 1 d U A .
C89 C 0.8850(12) 0.6518(5) 0.4564(3) 0.076(2) Uani 1 d U . .
H10 H 0.8606 0.6592 0.4875 0.091 Uiso 1 calc R . .
C39 C 0.7579(9) 0.6675(4) -0.0222(3) 0.0575(15) Uani 1 d U A .
C40 C 0.6055(9) 0.4402(4) 0.0802(3) 0.0592(15) Uani 1 d U A .
C41 C 0.4453(9) 0.4994(4) 0.0446(3) 0.0623(16) Uani 1 d U A .
C90 C 0.3361(9) 0.7971(4) 0.3925(3) 0.0621(18) Uani 1 d U . .
H11 H 0.3466 0.8122 0.4229 0.075 Uiso 1 calc R . .
C91 C 0.5513(9) 0.8121(4) 0.3827(3) 0.067(2) Uani 1 d U . .
H47 H 0.6041 0.7808 0.3885 0.100 Uiso 1 calc R . .
H48 H 0.5371 0.8322 0.4121 0.100 Uiso 1 calc R . .
H49 H 0.5863 0.8377 0.3599 0.100 Uiso 1 calc R . .
C42 C 0.9934(9) 0.5098(4) 0.1408(3) 0.0595(15) Uani 1 d U A .
C43 C 0.3335(8) 0.5697(4) 0.1473(3) 0.0565(15) Uani 1 d U . .
C44 C 0.9119(9) 0.5017(4) 0.1812(3) 0.0565(15) Uani 1 d U . .
C45 C 0.6098(8) 0.6019(4) -0.0324(2) 0.0570(14) Uani 1 d U A .
C46 C 0.4594(8) 0.7261(4) 0.0960(3) 0.0555(15) Uani 1 d U A .
C47 C 0.9294(9) 0.5370(4) 0.0163(3) 0.0592(15) Uani 1 d U . .
C48 C 0.9175(9) 0.5971(5) -0.0014(3) 0.0597(15) Uani 1 d U A .
C49 C 0.8200(9) 0.4631(4) 0.1743(3) 0.0572(15) Uani 1 d U A .
C50 C 0.6544(9) 0.7723(4) 0.1069(3) 0.0568(15) Uani 1 d U . .
C51 C 0.8365(9) 0.4985(4) 0.0078(3) 0.0579(15) Uani 1 d U A .
C52 C 0.5098(9) 0.5746(4) -0.0123(3) 0.0570(15) Uani 1 d U A .
C53 C 0.5192(9) 0.5157(4) 0.0051(3) 0.0585(15) Uani 1 d U . .
C92 C 0.6353(8) 0.9136(4) 0.2405(2) 0.0481(15) Uani 1 d U . .
H15 H 0.5906 0.9413 0.2251 0.058 Uiso 1 calc R . .
C54 C 0.5844(9) 0.5426(4) 0.2319(3) 0.0523(15) Uani 1 d U A .
C55 C 1.0567(9) 0.6300(5) 0.0661(3) 0.0632(16) Uani 1 d U A .
C56 C 0.8109(9) 0.7094(4) 0.0102(3) 0.0608(15) Uani 1 d U . .
C93 C 0.8555(9) 0.7874(4) 0.3077(3) 0.061(2) Uani 1 d U . .
H16 H 0.9355 0.8006 0.3042 0.092 Uiso 1 calc R . .
H17 H 0.8470 0.7510 0.2924 0.092 Uiso 1 calc R . .
H18 H 0.8370 0.7838 0.3411 0.092 Uiso 1 calc R . .
C57 C 1.0388(9) 0.6774(4) 0.0982(3) 0.0634(16) Uani 1 d U . .
C94 C 0.7497(8) 0.9267(4) 0.2530(3) 0.0528(16) Uani 1 d U . .
C58 C 0.5365(8) 0.6461(4) 0.2261(2) 0.0509(14) Uani 1 d U . .
C59 C 0.6300(10) 0.4886(4) 0.0019(3) 0.0584(15) Uani 1 d U A .
C95 C 0.6463(9) 0.6973(4) 0.3293(2) 0.058(2) Uani 1 d . . .
H19 H 0.7116 0.7202 0.3410 0.070 Uiso 1 calc R . .
H20 H 0.5908 0.6955 0.3557 0.070 Uiso 1 calc R . .
C60 C 0.8550(10) 0.4534(4) 0.0868(3) 0.0600(15) Uani 1 d U A .
C61 C 0.4544(8) 0.6716(4) 0.0202(3) 0.0574(15) Uani 1 d U A .
C62 C 0.4363(8) 0.6288(4) 0.1986(3) 0.0517(15) Uani 1 d U A .
C63 C 0.4348(9) 0.4817(4) 0.1260(3) 0.0590(15) Uani 1 d U A .
C64 C 1.0618(9) 0.5608(5) 0.1336(3) 0.0596(15) Uani 1 d U . .
C96 C 0.6149(12) 0.5618(4) 0.3467(3) 0.072(2) Uani 1 d U . .
C65 C 0.5613(9) 0.6955(4) 0.0033(3) 0.0568(15) Uani 1 d U A .
C97 C 0.4359(9) 0.7899(4) 0.3633(3) 0.0588(17) Uani 1 d U . .
C98 C 0.2840(9) 0.7198(4) 0.2553(3) 0.063(2) Uani 1 d U . .
H21 H 0.3308 0.7383 0.2312 0.095 Uiso 1 calc R . .
H22 H 0.2016 0.7236 0.2476 0.095 Uiso 1 calc R . .
H23 H 0.3046 0.6801 0.2568 0.095 Uiso 1 calc R . .
C99 C 0.4884(12) 0.5633(5) 0.3523(3) 0.075(2) Uani 1 d U . .
C66 C 0.7322(9) 0.5177(4) -0.0175(3) 0.0603(15) Uani 1 d U . .
C67 C 0.7216(9) 0.5721(4) -0.0353(3) 0.0587(15) Uani 1 d U A .
C68 C 0.6140(10) 0.4514(4) 0.1680(3) 0.0593(15) Uani 1 d U . .
C100 C 0.7979(11) 0.6412(5) 0.4217(3) 0.0718(19) Uani 1 d U . .
C69 C 0.7100(9) 0.4683(4) 0.1987(3) 0.0591(15) Uani 1 d U A .
C70 C 0.6491(9) 0.7604(4) 0.1563(3) 0.0520(15) Uani 1 d U A .
C101 C 0.1203(11) 0.7960(5) 0.4096(3) 0.078(3) Uani 1 d U . .
H24 H 0.1485 0.8083 0.4403 0.116 Uiso 1 calc R . .
H25 H 0.0725 0.7624 0.4135 0.116 Uiso 1 calc R . .
H26 H 0.0738 0.8257 0.3954 0.116 Uiso 1 calc R . .
C102 C 1.0408(11) 0.6416(5) 0.3994(3) 0.080(2) Uani 1 d U . .
H27 H 1.1213 0.6422 0.3924 0.096 Uiso 1 calc R . .
C103 C 0.9598(11) 0.6307(5) 0.3636(3) 0.0738(19) Uani 1 d U . .
C104 C 0.4932(14) 0.4645(5) 0.3758(3) 0.090(2) Uani 1 d U . .
C105 C 0.2134(10) 0.7578(4) 0.3343(3) 0.0605(17) Uani 1 d U . .
H28 H 0.1385 0.7470 0.3239 0.073 Uiso 1 calc R . .
C71 C 0.8626(9) 0.7355(4) 0.1563(3) 0.0536(15) Uani 1 d U A .
C72 C 0.7349(9) 0.7468(4) 0.0338(3) 0.0575(15) Uani 1 d U A .
C106 C 0.8117(8) 0.8853(4) 0.2748(3) 0.0551(17) Uani 1 d U . .
H29 H 0.8887 0.8937 0.2843 0.066 Uiso 1 calc R . .
C107 C 1.0127(11) 0.6197(5) 0.3143(3) 0.077(3) Uani 1 d U . .
H30 H 0.9597 0.5963 0.2961 0.115 Uiso 1 calc R . .
H31 H 1.0873 0.6005 0.3177 0.115 Uiso 1 calc R . .
H32 H 1.0245 0.6554 0.2982 0.115 Uiso 1 calc R . .
C73 C 0.7668(9) 0.7650(4) 0.0824(3) 0.0590(15) Uani 1 d U A .
C74 C 0.3206(9) 0.6277(4) 0.1309(3) 0.0591(16) Uani 1 d U A .
C108 C 0.2230(10) 0.7827(4) 0.3782(3) 0.0634(17) Uani 1 d U . .
C109 C 0.6152(14) 0.4604(5) 0.3682(3) 0.086(2) Uani 1 d U . .
H33 H 0.6538 0.4256 0.3719 0.103 Uiso 1 calc R . .
C110 C 0.4313(13) 0.5169(5) 0.3674(3) 0.083(2) Uani 1 d U . .
H34 H 0.3501 0.5186 0.3727 0.100 Uiso 1 calc R . .
C111 C 0.8340(10) 0.6305(5) 0.3739(3) 0.0708(19) Uani 1 d U . .
C75 C 1.0658(9) 0.5733(5) 0.0838(3) 0.0631(16) Uani 1 d U A .
C76 C 0.6654(9) 0.4324(4) 0.1244(3) 0.0582(15) Uani 1 d U A .
C112 C 0.8012(10) 0.9836(5) 0.2427(4) 0.070(3) Uani 1 d U . .
H35 H 0.8835 0.9794 0.2348 0.105 Uiso 1 calc R . .
H36 H 0.7934 1.0076 0.2703 0.105 Uiso 1 calc R . .
H37 H 0.7602 1.0006 0.2163 0.105 Uiso 1 calc R . .
C77 C 0.5582(9) 0.7553(4) 0.0770(3) 0.0559(15) Uani 1 d U A .
C78 C 0.7921(9) 0.4370(4) 0.1277(3) 0.0588(15) Uani 1 d U . .
C113 C 0.6769(11) 0.6419(5) 0.4389(3) 0.077(3) Uani 1 d U . .
H38 H 0.6760 0.6338 0.4726 0.116 Uiso 1 calc R . .
H39 H 0.6316 0.6135 0.4223 0.116 Uiso 1 calc R . .
H40 H 0.6429 0.6789 0.4334 0.116 Uiso 1 calc R . .
C114 C 1.1008(13) 0.6618(6) 0.4844(4) 0.101(3) Uani 1 d U . .
H41 H 1.0948 0.6337 0.5092 0.151 Uiso 1 calc R . .
H42 H 1.0926 0.6992 0.4980 0.151 Uiso 1 calc R . .
H43 H 1.1765 0.6587 0.4691 0.151 Uiso 1 calc R . .
C115 C 0.4120(15) 0.4115(6) 0.3902(4) 0.120(4) Uani 1 d U . .
H44 H 0.3997 0.3877 0.3628 0.179 Uiso 1 calc R . .
H45 H 0.3371 0.4251 0.4017 0.179 Uiso 1 calc R . .
H46 H 0.4505 0.3899 0.4149 0.179 Uiso 1 calc R . .
S1 S 0.6958(4) 0.69485(17) -0.13975(10) 0.0973(10) Uani 1 d U B 1
S3 S 0.3120(4) 0.6084(2) 0.58627(16) 0.1255(14) Uani 1 d U C 1
S2 S 0.6276(4) 0.6377(2) -0.23367(14) 0.1203(13) Uani 1 d U B 1
S4 S 0.3804(6) 0.5770(3) 0.48360(19) 0.191(3) Uani 1 d U C 1
C116 C 0.6550(13) 0.6666(6) -0.1856(4) 0.103(3) Uani 1 d U B 1
C117 C 0.3510(15) 0.5967(9) 0.5350(6) 0.145(4) Uani 1 d U C 1
S6 S 0.1003(9) 0.3880(4) 0.3580(3) 0.133(2) Uani 0.50 d PDU D 1
S5 S 0.1239(10) 0.5071(4) 0.4001(4) 0.139(2) Uani 0.50 d PDU D 1
Ce3 Ce 0.6290(18) 0.5245(8) 0.1290(5) 0.079(5) Uani 0.0422(14) d P A 3
Ce4 Ce 0.7543(13) 0.6815(8) 0.0906(5) 0.073(5) Uani 0.0422(14) d P A 3
C118 C 0.122(3) 0.4467(7) 0.3792(11) 0.136(2) Uani 0.50 d PDU . .

loop_
_atom_site_aniso_label
_atom_site_aniso_U_11
_atom_site_aniso_U_22
_atom_site_aniso_U_33
_atom_site_aniso_U_23
_atom_site_aniso_U_13
_atom_site_aniso_U_12
Ce1 0.0628(3) 0.0435(4) 0.0441(2) -0.00068(19) 0.00224(18) -0.0039(2)
Ce2 0.0604(3) 0.0452(4) 0.0461(2) -0.0009(2) 0.00411(18) 0.0014(2)
Si1 0.0741(16) 0.0352(19) 0.0396(10) -0.0012(9) 0.0010(9) 0.0075(12)
Si2 0.0926(19) 0.0413(19) 0.0346(10) 0.0006(9) 0.0016(10) 0.0115(13)
C79 0.159(8) 0.048(7) 0.050(4) 0.007(4) -0.010(5) 0.022(6)
C1 0.073(3) 0.045(3) 0.048(3) -0.002(2) 0.005(2) 0.004(3)
C2 0.077(3) 0.043(3) 0.046(2) -0.002(3) -0.006(2) 0.008(3)
C3 0.076(3) 0.053(4) 0.051(3) 0.005(3) 0.012(3) -0.002(3)
C4 0.081(3) 0.039(3) 0.038(2) 0.001(2) 0.011(2) 0.002(3)
C5 0.073(3) 0.044(3) 0.049(3) -0.003(3) 0.000(3) -0.008(3)
C6 0.081(3) 0.045(3) 0.057(3) -0.005(3) 0.007(3) 0.015(3)
C7 0.086(3) 0.037(3) 0.037(2) 0.002(2) 0.000(2) 0.008(3)
C8 0.079(3) 0.038(3) 0.045(2) 0.001(2) 0.013(3) -0.008(3)
C9 0.082(3) 0.040(3) 0.044(3) 0.000(2) -0.006(2) 0.012(3)
C80 0.123(7) 0.046(7) 0.055(4) 0.008(4) 0.016(4) 0.004(5)
C10 0.089(3) 0.037(3) 0.041(2) 0.007(2) 0.008(3) 0.005(3)
C81 0.064(3) 0.037(4) 0.045(3) -0.004(3) 0.000(3) 0.002(3)
C11 0.082(3) 0.049(3) 0.058(3) -0.003(3) 0.012(3) 0.010(3)
C12 0.074(3) 0.049(3) 0.055(3) -0.006(3) 0.003(3) -0.003(3)
C13 0.074(3) 0.051(3) 0.049(3) -0.002(3) -0.010(2) 0.001(3)
C82 0.149(5) 0.046(5) 0.037(3) 0.002(3) -0.018(3) -0.005(4)
C14 0.072(3) 0.048(3) 0.054(3) -0.009(3) 0.000(2) 0.006(3)
C15 0.086(3) 0.035(3) 0.052(3) 0.004(2) 0.009(3) -0.011(3)
C16 0.079(3) 0.045(3) 0.058(3) -0.007(3) -0.001(3) -0.014(3)
C17 0.079(3) 0.038(3) 0.038(2) -0.001(2) 0.000(2) 0.007(3)
C18 0.075(3) 0.041(3) 0.054(3) 0.004(3) 0.006(3) -0.019(3)
C83 0.122(5) 0.066(4) 0.051(3) -0.003(3) -0.018(3) 0.008(4)
C19 0.075(3) 0.036(3) 0.039(2) -0.005(2) -0.002(2) 0.002(3)
C20 0.078(3) 0.052(3) 0.052(3) 0.010(3) 0.011(3) -0.013(3)
C84 0.085(4) 0.037(4) 0.047(3) 0.001(3) 0.009(3) -0.002(3)
C21 0.088(3) 0.042(3) 0.048(3) -0.010(2) 0.006(3) 0.006(3)
C22 0.076(3) 0.045(3) 0.061(3) -0.005(3) 0.006(3) -0.015(3)
C23 0.071(3) 0.045(3) 0.054(3) 0.005(3) -0.007(3) 0.008(3)
C24 0.072(3) 0.033(3) 0.044(2) -0.002(2) 0.001(2) 0.009(3)
C25 0.084(3) 0.053(4) 0.042(2) 0.003(3) 0.010(2) -0.005(3)
C26 0.071(3) 0.032(3) 0.045(2) -0.001(2) -0.002(2) -0.003(3)
C27 0.084(3) 0.043(3) 0.045(3) 0.012(2) 0.000(3) 0.001(3)
C28 0.072(3) 0.033(3) 0.037(2) -0.001(2) 0.002(2) 0.007(3)
C29 0.074(3) 0.030(3) 0.037(2) -0.002(2) 0.001(2) 0.002(3)
C85 0.068(3) 0.043(4) 0.049(3) -0.010(3) -0.001(3) 0.007(3)
C86 0.076(6) 0.032(6) 0.057(4) 0.000(4) 0.000(4) 0.001(4)
C30 0.072(3) 0.040(3) 0.047(3) 0.001(2) 0.001(2) 0.008(3)
C31 0.076(3) 0.042(3) 0.043(3) -0.004(2) -0.003(2) 0.000(3)
C32 0.076(3) 0.046(3) 0.056(3) 0.007(3) 0.010(3) -0.018(3)
C33 0.073(3) 0.039(3) 0.048(3) -0.003(2) 0.014(2) -0.006(3)
C34 0.072(3) 0.050(4) 0.060(3) -0.004(3) -0.004(3) 0.002(3)
C35 0.086(3) 0.042(3) 0.055(3) -0.008(3) 0.002(3) -0.012(3)
C87 0.086(4) 0.035(4) 0.044(3) 0.002(3) 0.008(3) 0.002(3)
C88 0.064(3) 0.040(4) 0.046(3) -0.008(3) 0.001(3) 0.004(3)
C36 0.074(3) 0.050(3) 0.056(3) -0.007(3) -0.006(2) -0.005(3)
C37 0.085(3) 0.049(3) 0.036(2) 0.008(2) 0.000(3) -0.006(3)
C38 0.087(3) 0.040(3) 0.049(3) -0.009(3) 0.003(3) 0.000(3)
C89 0.125(5) 0.056(4) 0.047(3) -0.002(3) -0.011(3) 0.002(4)
C39 0.085(3) 0.051(3) 0.036(2) 0.008(2) 0.007(3) -0.006(3)
C40 0.086(3) 0.038(3) 0.053(3) -0.006(3) 0.002(3) -0.004(3)
C41 0.084(3) 0.045(3) 0.057(3) -0.009(3) -0.001(3) -0.013(3)
C90 0.099(4) 0.041(4) 0.047(3) -0.001(3) 0.011(3) 0.003(3)
C91 0.101(7) 0.048(6) 0.052(4) -0.012(4) 0.006(4) 0.007(5)
C42 0.082(3) 0.043(3) 0.053(3) -0.003(3) 0.002(3) 0.014(3)
C43 0.072(3) 0.043(3) 0.054(3) -0.005(3) 0.010(3) -0.012(3)
C44 0.081(3) 0.039(3) 0.049(3) 0.000(3) -0.002(3) 0.014(3)
C45 0.082(3) 0.050(3) 0.038(2) 0.001(3) -0.003(2) -0.007(3)
C46 0.075(3) 0.040(3) 0.051(3) 0.004(2) -0.003(2) 0.010(3)
C47 0.082(3) 0.050(3) 0.046(3) -0.004(3) 0.011(3) 0.007(3)
C48 0.079(3) 0.055(3) 0.045(2) 0.001(3) 0.012(2) 0.000(3)
C49 0.085(3) 0.035(3) 0.051(3) 0.004(3) 0.006(3) 0.012(3)
C50 0.083(3) 0.037(3) 0.050(3) 0.006(2) 0.001(3) -0.003(3)
C51 0.085(3) 0.044(3) 0.045(3) -0.007(2) 0.009(2) 0.007(3)
C52 0.077(3) 0.049(3) 0.045(2) -0.006(2) -0.007(2) -0.006(3)
C53 0.083(3) 0.044(3) 0.048(3) -0.009(2) -0.003(3) -0.011(3)
C92 0.064(3) 0.033(4) 0.047(3) -0.002(3) 0.003(3) 0.002(3)
C54 0.083(3) 0.035(3) 0.038(2) 0.002(2) 0.014(2) -0.003(3)
C55 0.075(3) 0.054(4) 0.060(3) 0.001(3) 0.014(3) -0.006(3)
C56 0.084(3) 0.052(3) 0.046(3) 0.011(3) 0.010(3) -0.008(3)
C93 0.076(5) 0.042(6) 0.066(5) -0.001(4) -0.009(4) 0.014(4)
C57 0.076(3) 0.053(4) 0.061(3) -0.001(3) 0.010(3) -0.010(3)
C94 0.068(3) 0.037(4) 0.054(3) -0.003(3) 0.001(3) 0.001(3)
C58 0.074(3) 0.040(3) 0.038(2) -0.002(2) 0.006(2) 0.005(3)
C59 0.087(3) 0.041(3) 0.047(3) -0.012(2) 0.000(3) -0.001(3)
C95 0.105(7) 0.034(7) 0.036(4) -0.001(3) 0.003(4) 0.019(5)
C60 0.086(3) 0.040(3) 0.054(3) -0.004(3) 0.006(3) 0.011(3)
C61 0.076(3) 0.047(3) 0.048(3) 0.002(3) -0.011(2) 0.002(3)
C62 0.072(3) 0.041(3) 0.042(2) -0.003(2) 0.009(2) 0.001(3)
C63 0.082(3) 0.039(3) 0.057(3) -0.003(3) 0.007(3) -0.018(3)
C64 0.076(3) 0.048(4) 0.054(3) -0.005(3) 0.004(3) 0.009(3)
C96 0.142(5) 0.041(5) 0.033(3) 0.006(3) -0.009(3) -0.009(4)
C65 0.083(3) 0.046(3) 0.042(3) 0.009(2) -0.004(2) -0.001(3)
C97 0.091(4) 0.037(4) 0.048(3) 0.002(3) 0.009(3) 0.007(3)
C98 0.084(6) 0.051(6) 0.055(4) -0.009(4) 0.004(4) 0.004(5)
C99 0.140(5) 0.043(5) 0.040(3) 0.007(3) -0.010(3) -0.017(4)
C66 0.090(3) 0.045(3) 0.046(3) -0.009(3) 0.006(3) 0.003(3)
C67 0.086(3) 0.050(3) 0.041(2) -0.002(2) 0.004(3) -0.006(3)
C68 0.090(3) 0.034(3) 0.053(3) 0.004(2) 0.008(3) -0.006(3)
C100 0.120(5) 0.053(4) 0.043(3) 0.000(3) -0.009(3) 0.007(4)
C69 0.091(3) 0.036(3) 0.050(3) 0.003(3) 0.009(3) 0.006(3)
C70 0.079(3) 0.032(3) 0.045(2) -0.001(2) 0.000(2) 0.001(3)
C101 0.103(7) 0.061(7) 0.068(5) -0.017(4) 0.025(5) -0.004(5)
C102 0.117(5) 0.069(4) 0.054(3) -0.002(3) -0.019(3) 0.015(4)
C103 0.109(4) 0.064(4) 0.048(3) -0.004(3) -0.016(3) 0.018(4)
C104 0.160(5) 0.054(5) 0.055(3) 0.010(3) -0.031(4) -0.028(4)
C105 0.092(4) 0.040(4) 0.050(3) -0.002(3) 0.009(3) 0.001(3)
C71 0.073(3) 0.039(3) 0.049(3) 0.001(2) -0.001(3) -0.010(3)
C72 0.084(3) 0.043(3) 0.046(3) 0.010(2) 0.005(3) -0.004(3)
C106 0.067(3) 0.042(4) 0.057(3) -0.006(3) -0.001(3) 0.000(3)
C107 0.097(6) 0.078(7) 0.056(4) 0.001(4) -0.014(4) 0.020(5)
C73 0.083(3) 0.041(3) 0.054(3) 0.008(3) 0.007(3) -0.008(3)
C74 0.074(3) 0.047(3) 0.056(3) -0.004(3) 0.004(3) -0.003(3)
C108 0.094(4) 0.041(4) 0.054(3) -0.001(3) 0.018(3) 0.001(3)
C109 0.156(5) 0.051(5) 0.051(3) 0.005(3) -0.031(4) -0.017(4)
C110 0.150(5) 0.051(5) 0.049(3) 0.011(3) -0.020(4) -0.025(4)
C111 0.113(5) 0.057(4) 0.042(3) 0.001(3) -0.010(3) 0.016(4)
C75 0.079(3) 0.051(4) 0.060(3) -0.006(3) 0.011(3) 0.009(3)
C76 0.088(3) 0.034(3) 0.052(3) -0.002(3) 0.007(3) -0.001(3)
C112 0.077(6) 0.058(7) 0.076(5) 0.000(5) 0.009(4) -0.010(5)
C77 0.080(3) 0.040(3) 0.048(3) 0.007(2) -0.004(2) 0.003(3)
C78 0.088(3) 0.036(3) 0.052(3) -0.001(3) 0.005(3) 0.008(3)
C113 0.125(7) 0.062(7) 0.045(4) 0.003(4) 0.003(4) -0.001(6)
C114 0.146(8) 0.097(8) 0.059(5) -0.003(5) -0.023(5) -0.007(7)
C115 0.183(9) 0.084(8) 0.092(6) 0.021(6) -0.044(7) -0.050(7)
S1 0.131(3) 0.089(3) 0.0713(17) 0.0036(15) 0.0066(16) 0.003(2)
S3 0.103(3) 0.143(4) 0.131(3) -0.017(3) -0.001(2) 0.021(3)
S2 0.130(3) 0.135(4) 0.096(2) -0.011(2) -0.017(2) -0.009(3)
S4 0.179(5) 0.263(7) 0.131(3) 0.042(4) 0.035(3) 0.101(5)
C116 0.127(6) 0.102(6) 0.080(5) -0.004(5) -0.002(5) 0.010(6)
C117 0.116(6) 0.203(8) 0.117(6) 0.009(7) 0.015(6) 0.068(6)
S6 0.133(2) 0.134(2) 0.132(2) 0.0025(10) 0.0012(10) 0.0004(10)
S5 0.140(2) 0.138(2) 0.140(2) -0.0017(10) 0.0014(10) -0.0003(10)
Ce3 0.111(13) 0.067(13) 0.060(7) -0.007(6) 0.011(7) 0.017(10)
Ce4 0.067(9) 0.091(14) 0.062(7) 0.006(7) 0.004(6) -0.008(8)
C118 0.136(3) 0.136(2) 0.136(3) 0.0002(10) 0.0000(10) -0.0001(10)

loop_
_atom_type_symbol
_atom_type_description
_atom_type_scat_dispersion_real
_atom_type_scat_dispersion_imag
_atom_type_scat_source
C C 0.0033 0.0016 'International Tables Vol C Tables 4.2.6.8 and 6.1.1.4'
H H 0.0000 0.0000 'International Tables Vol C Tables 4.2.6.8 and 6.1.1.4'
Si Si 0.0817 0.0704 'International Tables Vol C Tables 4.2.6.8 and 6.1.1.4'
Ce Ce -0.2486 2.6331 'International Tables Vol C Tables 4.2.6.8 and 6.1.1.4'
S S 0.1246 0.1234 'International Tables Vol C Tables 4.2.6.8 and 6.1.1.4'

loop_
_geom_angle_atom_site_label_1
_geom_angle_atom_site_label_2
_geom_angle_atom_site_label_3
_geom_angle
_geom_angle_site_symmetry_1
_geom_angle_site_symmetry_3
_geom_angle_publ_flag
C74 Ce1 C43 33.9(3) . . ?
C74 Ce1 C36 61.0(3) . . ?
C43 Ce1 C36 70.6(3) . . ?
C74 Ce1 C34 34.7(3) . . ?
C43 Ce1 C34 61.5(3) . . ?
C36 Ce1 C34 34.9(3) . . ?
C74 Ce1 C16 70.8(3) . . ?
C43 Ce1 C16 59.4(3) . . ?
C36 Ce1 C16 33.1(3) . . ?
C34 Ce1 C16 61.2(3) . . ?
C74 Ce1 C22 59.8(3) . . ?
C43 Ce1 C22 32.7(3) . . ?
C36 Ce1 C22 59.7(3) . . ?
C34 Ce1 C22 71.8(3) . . ?
C16 Ce1 C22 33.5(3) . . ?
C74 Ce1 C1 31.7(3) . . ?
C43 Ce1 C1 53.3(3) . . ?
C36 Ce1 C1 89.1(3) . . ?
C34 Ce1 C1 55.9(3) . . ?
C16 Ce1 C1 102.3(3) . . ?
C22 Ce1 C1 85.4(3) . . ?
C74 Ce1 C23 57.1(3) . . ?
C43 Ce1 C23 89.5(3) . . ?
C36 Ce1 C23 52.8(3) . . ?
C34 Ce1 C23 30.8(3) . . ?
C16 Ce1 C23 85.3(3) . . ?
C22 Ce1 C23 102.3(3) . . ?
C1 Ce1 C23 61.3(3) . . ?
C74 Ce1 C33 51.7(3) . . ?
C43 Ce1 C33 31.1(3) . . ?
C36 Ce1 C33 101.6(3) . . ?
C34 Ce1 C33 85.9(3) . . ?
C16 Ce1 C33 87.2(3) . . ?
C22 Ce1 C33 54.8(3) . . ?
C1 Ce1 C33 49.8(3) . . ?
C23 Ce1 C33 106.7(3) . . ?
C74 Ce1 C13 86.1(3) . . ?
C43 Ce1 C13 101.6(3) . . ?
C36 Ce1 C13 31.0(3) . . ?
C34 Ce1 C13 52.5(3) . . ?
C16 Ce1 C13 54.8(3) . . ?
C22 Ce1 C13 87.2(3) . . ?
C1 Ce1 C13 106.5(3) . . ?
C23 Ce1 C13 49.5(3) . . ?
C33 Ce1 C13 132.4(3) . . ?
C74 Ce1 C41 100.2(3) . . ?
C43 Ce1 C41 82.5(3) . . ?
C36 Ce1 C41 54.1(3) . . ?
C34 Ce1 C41 87.7(3) . . ?
C16 Ce1 C41 29.7(3) . . ?
C22 Ce1 C41 50.3(3) . . ?
C1 Ce1 C41 131.4(3) . . ?
C23 Ce1 C41 104.6(3) . . ?
C33 Ce1 C41 102.7(3) . . ?
C13 Ce1 C41 59.3(3) . . ?
C74 Ce1 C63 85.9(3) . . ?
C43 Ce1 C63 53.2(3) . . ?
C36 Ce1 C63 82.9(3) . . ?
C34 Ce1 C63 101.1(3) . . ?
C16 Ce1 C63 50.4(3) . . ?
C22 Ce1 C63 29.4(3) . . ?
C1 Ce1 C63 104.3(3) . . ?
C23 Ce1 C63 131.2(3) . . ?
C33 Ce1 C63 58.8(3) . . ?
C13 Ce1 C63 103.0(3) . . ?
C41 Ce1 C63 47.5(3) . . ?
C14 Ce2 C64 34.4(3) . . ?
C14 Ce2 C12 34.1(3) . . ?
C64 Ce2 C12 60.4(3) . . ?
C14 Ce2 C75 60.1(3) . . ?
C64 Ce2 C75 33.2(3) . . ?
C12 Ce2 C75 69.2(3) . . ?
C14 Ce2 C57 60.7(3) . . ?
C64 Ce2 C57 70.9(3) . . ?
C12 Ce2 C57 32.9(3) . . ?
C75 Ce2 C57 59.3(3) . . ?
C14 Ce2 C55 70.2(3) . . ?
C64 Ce2 C55 59.2(3) . . ?
C12 Ce2 C55 58.3(3) . . ?
C75 Ce2 C55 32.7(3) . . ?
C57 Ce2 C55 32.9(3) . . ?
C14 Ce2 C5 53.1(3) . . ?
C64 Ce2 C5 86.7(3) . . ?
C12 Ce2 C5 32.2(3) . . ?
C75 Ce2 C5 101.3(3) . . ?
C57 Ce2 C5 55.0(3) . . ?
C55 Ce2 C5 86.7(3) . . ?
C14 Ce2 C2 30.7(3) . . ?
C64 Ce2 C2 55.7(3) . . ?
C12 Ce2 C2 53.1(3) . . ?
C75 Ce2 C2 87.4(3) . . ?
C57 Ce2 C2 85.5(3) . . ?
C55 Ce2 C2 100.8(3) . . ?
C5 Ce2 C2 51.1(3) . . ?
C14 Ce2 C42 56.0(3) . . ?
C64 Ce2 C42 31.0(3) . . ?
C12 Ce2 C42 88.3(3) . . ?
C75 Ce2 C42 51.9(3) . . ?
C57 Ce2 C42 101.7(3) . . ?
C55 Ce2 C42 84.1(3) . . ?
C5 Ce2 C42 107.3(3) . . ?
C2 Ce2 C42 60.4(3) . . ?
C14 Ce2 C11 85.4(3) . . ?
C64 Ce2 C11 51.6(3) . . ?
C12 Ce2 C11 100.3(3) . . ?
C75 Ce2 C11 31.1(3) . . ?
C57 Ce2 C11 86.5(3) . . ?
C55 Ce2 C11 54.4(3) . . ?
C5 Ce2 C11 132.3(3) . . ?
C2 Ce2 C11 105.3(3) . . ?
C42 Ce2 C11 49.3(3) . . ?
C14 Ce2 C32 87.4(3) . . ?
C64 Ce2 C32 100.9(3) . . ?
C12 Ce2 C32 54.3(3) . . ?
C75 Ce2 C32 83.4(3) . . ?
C57 Ce2 C32 30.1(3) . . ?
C55 Ce2 C32 51.2(3) . . ?
C5 Ce2 C32 58.6(3) . . ?
C2 Ce2 C32 105.1(3) . . ?
C42 Ce2 C32 131.4(3) . . ?
C11 Ce2 C32 102.9(3) . . ?
C14 Ce2 C3 100.9(3) . . ?
C64 Ce2 C3 86.6(3) . . ?
C12 Ce2 C3 83.0(3) . . ?
C75 Ce2 C3 54.5(3) . . ?
C57 Ce2 C3 50.7(3) . . ?
C55 Ce2 C3 30.9(3) . . ?
C5 Ce2 C3 103.1(3) . . ?
C2 Ce2 C3 131.3(3) . . ?
C42 Ce2 C3 103.8(3) . . ?
C11 Ce2 C3 58.5(3) . . ?
C32 Ce2 C3 48.2(3) . . ?
C95 Si1 C88 115.8(4) . . ?
C95 Si1 C87 102.1(4) . . ?
C88 Si1 C87 109.3(4) . . ?
C95 Si1 C28 103.0(4) . . ?
C88 Si1 C28 104.1(3) . . ?
C87 Si1 C28 123.0(4) . . ?
C96 Si2 C95 118.7(5) . . ?
C96 Si2 C111 107.9(5) . . ?
C95 Si2 C111 100.8(4) . . ?
C96 Si2 C17 103.6(4) . . ?
C95 Si2 C17 103.2(3) . . ?
C111 Si2 C17 123.8(4) . . ?
C82 C79 H1 109.5 . . ?
C82 C79 H2 109.5 . . ?
H1 C79 H2 109.5 . . ?
C82 C79 H3 109.5 . . ?
H1 C79 H3 109.5 . . ?
H2 C79 H3 109.5 . . ?
C74 C1 C62 105.3(8) . . ?
C74 C1 C30 126.1(8) . . ?
C62 C1 C30 118.9(8) . . ?
C74 C1 Ce1 63.2(5) . . ?
C62 C1 Ce1 82.8(5) . . ?
C30 C1 Ce1 92.1(5) . . ?
C14 C2 C31 107.6(8) . . ?
C14 C2 C9 126.3(8) . . ?
C31 C2 C9 115.4(8) . . ?
C14 C2 Ce2 63.6(4) . . ?
C31 C2 Ce2 82.4(5) . . ?
C9 C2 Ce2 91.4(5) . . ?
C20 C3 C48 119.5(9) . . ?
C20 C3 C55 106.5(8) . . ?
C48 C3 C55 125.3(9) . . ?
C20 C3 Ce2 85.0(5) . . ?
C48 C3 Ce2 93.1(5) . . ?
C55 C3 Ce2 61.8(4) . . ?
C54 C4 C58 122.6(8) . . ?
C54 C4 C17 111.8(8) . . ?
C58 C4 C17 121.9(8) . . ?
C71 C5 C12 125.4(8) . . ?
C71 C5 C31 121.7(8) . . ?
C12 C5 C31 105.5(8) . . ?
C71 C5 Ce2 95.6(5) . . ?
C12 C5 Ce2 63.9(5) . . ?
C31 C5 Ce2 81.5(5) . . ?
C11 C6 C60 122.6(9) . . ?
C11 C6 C42 107.8(9) . . ?
C60 C6 C42 123.1(8) . . ?
C11 C6 Ce2 68.2(5) . . ?
C60 C6 Ce2 107.1(6) . . ?
C42 C6 Ce2 67.2(5) . . ?
C9 C7 C10 120.7(8) . . ?
C9 C7 C17 125.6(9) . . ?
C10 C7 C17 107.4(8) . . ?
C33 C8 C54 117.5(8) . . ?
C33 C8 C15 118.9(8) . . ?
C54 C8 C15 116.5(9) . . ?
C33 C8 Ce3 102.3(6) . . ?
C54 C8 Ce3 88.8(6) . . ?
C15 C8 Ce3 53.1(6) . . ?
C7 C9 C44 120.2(9) . . ?
C7 C9 C2 118.5(8) . . ?
C44 C9 C2 116.2(8) . . ?
C99 C80 H4 109.5 . . ?
C99 C80 H5 109.5 . . ?
H4 C80 H5 109.5 . . ?
C99 C80 H6 109.5 . . ?
H4 C80 H6 109.5 . . ?
H5 C80 H6 109.5 . . ?
C69 C10 C7 120.4(9) . . ?
C69 C10 C54 117.0(9) . . ?
C7 C10 C54 112.2(8) . . ?
C69 C10 Ce3 58.0(6) . . ?
C7 C10 Ce3 107.7(6) . . ?
C54 C10 Ce3 75.3(6) . . ?
C92 C81 C88 119.5(8) . . ?
C92 C81 C86 118.1(8) . . ?
C88 C81 C86 122.3(9) . . ?
C6 C11 C47 118.2(10) . . ?
C6 C11 C75 107.8(8) . . ?
C47 C11 C75 125.8(9) . . ?
C6 C11 Ce2 83.4(5) . . ?
C47 C11 Ce2 94.8(6) . . ?
C75 C11 Ce2 62.4(5) . . ?
C57 C12 C14 122.9(8) . . ?
C57 C12 C5 115.2(9) . . ?
C14 C12 C5 106.7(8) . . ?
C57 C12 Ce2 75.4(5) . . ?
C14 C12 Ce2 72.4(5) . . ?
C5 C12 Ce2 83.9(6) . . ?
C52 C13 C36 122.7(9) . . ?
C52 C13 C61 121.6(9) . . ?
C36 C13 C61 107.5(8) . . ?
C52 C13 Ce1 94.4(5) . . ?
C36 C13 Ce1 62.6(4) . . ?
C61 C13 Ce1 82.8(5) . . ?
C109 C82 C96 121.3(13) . . ?
C109 C82 C79 115.5(11) . . ?
C96 C82 C79 123.2(10) . . ?
C2 C14 C12 110.6(8) . . ?
C2 C14 C64 117.6(9) . . ?
C12 C14 C64 117.6(7) . . ?
C2 C14 Ce2 85.8(5) . . ?
C12 C14 Ce2 73.5(5) . . ?
C64 C14 Ce2 73.1(5) . . ?
C68 C15 C63 118.1(8) . . ?
C68 C15 C8 119.4(9) . . ?
C63 C15 C8 115.9(9) . . ?
C68 C15 Ce3 67.9(7) . . ?
C63 C15 Ce3 84.3(7) . . ?
C8 C15 Ce3 92.8(7) . . ?
C41 C16 C36 119.1(9) . . ?
C41 C16 C22 106.9(9) . . ?
C36 C16 C22 119.6(8) . . ?
C41 C16 Ce1 88.0(6) . . ?
C36 C16 Ce1 71.4(5) . . ?
C22 C16 Ce1 73.4(5) . . ?
C19 C17 C7 110.4(7) . . ?
C19 C17 C4 108.1(7) . . ?
C7 C17 C4 98.9(7) . . ?
C19 C17 Si2 114.5(6) . . ?
C7 C17 Si2 123.0(5) . . ?
C4 C17 Si2 98.8(5) . . ?
C73 C18 C32 116.6(8) . . ?
C73 C18 C71 118.3(8) . . ?
C32 C18 C71 117.9(9) . . ?
C73 C18 Ce4 66.6(7) . . ?
C32 C18 Ce4 85.1(7) . . ?
C71 C18 Ce4 91.6(6) . . ?
C89 C83 C102 119.2(10) . . ?
C89 C83 C114 125.5(10) . . ?
C102 C83 C114 115.3(12) . . ?
C29 C19 C31 118.3(8) . . ?
C29 C19 C17 122.7(8) . . ?
C31 C19 C17 116.9(8) . . ?
C3 C20 C32 111.6(9) . . ?
C3 C20 C56 123.5(9) . . ?
C32 C20 C56 118.3(9) . . ?
C3 C20 Ce4 109.7(7) . . ?
C32 C20 Ce4 68.0(6) . . ?
C56 C20 Ce4 69.0(6) . . ?
C3 C20 Ce2 68.2(5) . . ?
C32 C20 Ce2 67.3(5) . . ?
C56 C20 Ce2 108.1(5) . . ?
Ce4 C20 Ce2 46.1(4) . . ?
C87 C84 C105 120.6(8) . . ?
C87 C84 C98 121.1(8) . . ?
C105 C84 C98 118.4(9) . . ?
C38 C21 C51 110.4(9) . . ?
C38 C21 C60 118.7(9) . . ?
C51 C21 C60 121.3(10) . . ?
C63 C22 C43 117.8(8) . . ?
C63 C22 C16 107.7(8) . . ?
C43 C22 C16 119.2(9) . . ?
C63 C22 Ce1 88.1(6) . . ?
C43 C22 Ce1 70.7(5) . . ?
C16 C22 Ce1 73.1(5) . . ?
C61 C23 C34 110.4(9) . . ?
C61 C23 C46 119.0(9) . . ?
C34 C23 C46 123.0(8) . . ?
C61 C23 Ce1 85.9(6) . . ?
C34 C23 Ce1 65.1(5) . . ?
C46 C23 Ce1 91.1(5) . . ?
C70 C24 C30 119.7(7) . . ?
C70 C24 C28 109.8(7) . . ?
C30 C24 C28 122.5(8) . . ?
C48 C25 C67 122.7(9) . . ?
C48 C25 C39 122.9(9) . . ?
C67 C25 C39 104.3(8) . . ?
C71 C26 C70 121.6(7) . . ?
C71 C26 C29 123.4(8) . . ?
C70 C26 C29 106.2(8) . . ?
C71 C26 Ce4 61.7(5) . . ?
C70 C26 Ce4 74.6(5) . . ?
C29 C26 Ce4 109.9(6) . . ?
C72 C27 C65 121.4(9) . . ?
C72 C27 C77 109.7(8) . . ?
C65 C27 C77 119.5(9) . . ?
C72 C27 Ce4 55.7(6) . . ?
C65 C27 Ce4 102.4(7) . . ?
C77 C27 Ce4 80.5(6) . . ?
C58 C28 C24 111.8(7) . . ?
C58 C28 C29 108.9(7) . . ?
C24 C28 C29 99.0(6) . . ?
C58 C28 Si1 114.8(5) . . ?
C24 C28 Si1 120.2(6) . . ?
C29 C28 Si1 99.2(5) . . ?
C19 C29 C26 120.9(8) . . ?
C19 C29 C28 123.0(8) . . ?
C26 C29 C28 111.6(7) . . ?
C106 C85 C88 119.0(8) . . ?
C106 C85 C93 117.8(8) . . ?
C88 C85 C93 123.2(9) . . ?
C81 C86 H7 109.5 . . ?
C81 C86 H8 109.5 . . ?
H7 C86 H8 109.5 . . ?
C81 C86 H9 109.5 . . ?
H7 C86 H9 109.5 . . ?
H8 C86 H9 109.5 . . ?
C24 C30 C46 119.5(8) . . ?
C24 C30 C1 118.5(8) . . ?
C46 C30 C1 116.4(8) . . ?
C19 C31 C2 126.6(8) . . ?
C19 C31 C5 119.1(8) . . ?
C2 C31 C5 109.5(8) . . ?
C19 C31 Ce2 109.2(5) . . ?
C2 C31 Ce2 68.8(4) . . ?
C5 C31 Ce2 68.4(4) . . ?
C18 C32 C20 122.4(9) . . ?
C18 C32 C57 124.4(8) . . ?
C20 C32 C57 105.5(9) . . ?
C18 C32 Ce4 58.9(6) . . ?
C20 C32 Ce4 78.3(6) . . ?
C57 C32 Ce4 111.8(7) . . ?
C18 C32 Ce2 93.4(5) . . ?
C20 C32 Ce2 85.1(6) . . ?
C57 C32 Ce2 62.3(5) . . ?
Ce4 C32 Ce2 50.0(4) . . ?
C62 C33 C8 119.8(9) . . ?
C62 C33 C43 109.2(8) . . ?
C8 C33 C43 122.8(8) . . ?
C62 C33 Ce1 82.6(5) . . ?
C8 C33 Ce1 94.8(5) . . ?
C43 C33 Ce1 63.0(4) . . ?
C23 C34 C74 119.7(8) . . ?
C23 C34 C36 107.0(8) . . ?
C74 C34 C36 115.2(9) . . ?
C23 C34 Ce1 84.1(6) . . ?
C74 C34 Ce1 70.9(5) . . ?
C36 C34 Ce1 72.3(5) . . ?
C40 C35 C41 123.9(9) . . ?
C40 C35 C63 123.3(9) . . ?
C41 C35 C63 105.2(9) . . ?
C40 C35 Ce3 70.9(7) . . ?
C41 C35 Ce3 106.1(7) . . ?
C63 C35 Ce3 69.8(6) . . ?
C84 C87 C97 117.4(8) . . ?
C84 C87 Si1 129.1(6) . . ?
C97 C87 Si1 113.3(7) . . ?
C85 C88 C81 116.8(8) . . ?
C85 C88 Si1 126.1(7) . . ?
C81 C88 Si1 117.0(7) . . ?
C16 C36 C13 118.2(9) . . ?
C16 C36 C34 122.3(8) . . ?
C13 C36 C34 106.5(9) . . ?
C16 C36 Ce1 75.5(5) . . ?
C13 C36 Ce1 86.3(5) . . ?
C34 C36 Ce1 72.9(5) . . ?
C39 C37 C45 109.6(9) . . ?
C39 C37 C65 119.5(8) . . ?
C45 C37 C65 121.2(9) . . ?
C21 C38 C40 122.2(8) . . ?
C21 C38 C59 107.9(9) . . ?
C40 C38 C59 118.5(9) . . ?
C83 C89 C100 123.6(9) . . ?
C83 C89 H10 118.2 . . ?
C100 C89 H10 118.2 . . ?
C37 C39 C56 121.3(8) . . ?
C37 C39 C25 109.6(8) . . ?
C56 C39 C25 117.7(9) . . ?
C35 C40 C38 118.2(9) . . ?
C35 C40 C76 117.7(8) . . ?
C38 C40 C76 117.4(9) . . ?
C35 C40 Ce3 76.5(7) . . ?
C38 C40 Ce3 105.2(7) . . ?
C76 C40 Ce3 63.9(6) . . ?
C16 C41 C53 123.3(9) . . ?
C16 C41 C35 110.6(8) . . ?
C53 C41 C35 119.2(10) . . ?
C16 C41 Ce1 62.4(5) . . ?
C53 C41 Ce1 93.7(6) . . ?
C35 C41 Ce1 87.1(5) . . ?
C108 C90 C97 123.0(8) . . ?
C108 C90 H11 118.5 . . ?
C97 C90 H11 118.5 . . ?
C97 C91 H47 109.5 . . ?
C97 C91 H48 109.5 . . ?
H47 C91 H48 109.5 . . ?
C97 C91 H49 109.5 . . ?
H47 C91 H49 109.5 . . ?
H48 C91 H49 109.5 . . ?
C64 C42 C6 107.6(8) . . ?
C64 C42 C44 123.5(8) . . ?
C6 C42 C44 118.4(9) . . ?
C64 C42 Ce2 62.8(5) . . ?
C6 C42 Ce2 84.2(5) . . ?
C44 C42 Ce2 90.0(6) . . ?
C22 C43 C33 119.0(9) . . ?
C22 C43 C74 122.0(8) . . ?
C33 C43 C74 106.3(8) . . ?
C22 C43 Ce1 76.7(5) . . ?
C33 C43 Ce1 86.0(5) . . ?
C74 C43 Ce1 72.3(5) . . ?
C49 C44 C9 118.9(9) . . ?
C49 C44 C42 116.4(8) . . ?
C9 C44 C42 118.7(9) . . ?
C52 C45 C37 123.1(8) . . ?
C52 C45 C67 120.1(9) . . ?
C37 C45 C67 106.8(8) . . ?
C77 C46 C30 119.3(8) . . ?
C77 C46 C23 116.0(8) . . ?
C30 C46 C23 118.8(9) . . ?
C51 C47 C11 117.8(9) . . ?
C51 C47 C48 118.8(9) . . ?
C11 C47 C48 116.3(9) . . ?
C25 C48 C3 119.2(10) . . ?
C25 C48 C47 118.3(9) . . ?
C3 C48 C47 117.1(8) . . ?
C44 C49 C69 122.0(8) . . ?
C44 C49 C78 123.4(8) . . ?
C69 C49 C78 105.9(9) . . ?
C44 C49 Ce3 107.1(7) . . ?
C69 C49 Ce3 61.0(6) . . ?
C78 C49 Ce3 70.0(6) . . ?
C70 C50 C77 119.1(8) . . ?
C70 C50 C73 118.4(8) . . ?
C77 C50 C73 110.8(7) . . ?
C70 C50 Ce4 91.7(6) . . ?
C77 C50 Ce4 89.9(7) . . ?
C73 C50 Ce4 53.6(6) . . ?
C47 C51 C21 122.9(8) . . ?
C47 C51 C66 119.5(9) . . ?
C21 C51 C66 107.2(9) . . ?
C45 C52 C13 115.2(9) . . ?
C45 C52 C53 120.0(9) . . ?
C13 C52 C53 118.6(8) . . ?
C59 C53 C41 116.5(9) . . ?
C59 C53 C52 117.9(9) . . ?
C41 C53 C52 117.6(9) . . ?
C94 C92 C81 123.5(8) . . ?
C94 C92 H15 118.2 . . ?
C81 C92 H15 118.2 . . ?
C4 C54 C10 106.3(8) . . ?
C4 C54 C8 120.5(8) . . ?
C10 C54 C8 124.8(8) . . ?
C4 C54 Ce3 109.1(6) . . ?
C10 C54 Ce3 76.8(6) . . ?
C8 C54 Ce3 62.2(6) . . ?
C75 C55 C57 120.9(8) . . ?
C75 C55 C3 117.8(9) . . ?
C57 C55 C3 106.4(9) . . ?
C75 C55 Ce2 71.7(5) . . ?
C57 C55 Ce2 73.4(5) . . ?
C3 C55 Ce2 87.3(6) . . ?
C72 C56 C39 117.6(9) . . ?
C72 C56 C20 120.2(8) . . ?
C39 C56 C20 116.0(9) . . ?
C72 C56 Ce4 64.4(6) . . ?
C39 C56 Ce4 106.6(7) . . ?
C20 C56 Ce4 76.7(6) . . ?
C85 C93 H16 109.5 . . ?
C85 C93 H17 109.5 . . ?
H16 C93 H17 109.5 . . ?
C85 C93 H18 109.5 . . ?
H16 C93 H18 109.5 . . ?
H17 C93 H18 109.5 . . ?
C12 C57 C32 118.8(8) . . ?
C12 C57 C55 117.5(9) . . ?
C32 C57 C55 109.6(8) . . ?
C12 C57 Ce2 71.7(5) . . ?
C32 C57 Ce2 87.5(6) . . ?
C55 C57 Ce2 73.7(5) . . ?
C106 C94 C92 116.4(9) . . ?
C106 C94 C112 122.2(9) . . ?
C92 C94 C112 121.4(9) . . ?
C4 C58 C62 114.5(9) . . ?
C4 C58 C28 122.1(8) . . ?
C62 C58 C28 121.2(8) . . ?
C53 C59 C66 121.5(9) . . ?
C53 C59 C38 123.0(8) . . ?
C66 C59 C38 105.8(9) . . ?
Si2 C95 Si1 137.0(4) . . ?
Si2 C95 H19 102.9 . . ?
Si1 C95 H19 102.9 . . ?
Si2 C95 H20 102.9 . . ?
Si1 C95 H20 102.9 . . ?
H19 C95 H20 105.1 . . ?
C78 C60 C21 121.5(10) . . ?
C78 C60 C6 116.7(8) . . ?
C21 C60 C6 116.3(9) . . ?
C23 C61 C65 124.6(9) . . ?
C23 C61 C13 108.2(8) . . ?
C65 C61 C13 120.1(9) . . ?
C23 C61 Ce1 66.1(5) . . ?
C65 C61 Ce1 107.3(5) . . ?
C13 C61 Ce1 68.3(4) . . ?
C33 C62 C58 124.3(9) . . ?
C33 C62 C1 109.7(8) . . ?
C58 C62 C1 121.1(8) . . ?
C33 C62 Ce1 69.4(4) . . ?
C58 C62 Ce1 109.1(5) . . ?
C1 C62 Ce1 67.9(4) . . ?
C22 C63 C15 125.1(9) . . ?
C22 C63 C35 109.3(8) . . ?
C15 C63 C35 117.4(10) . . ?
C22 C63 Ce3 110.7(7) . . ?
C15 C63 Ce3 59.6(6) . . ?
C35 C63 Ce3 75.1(6) . . ?
C22 C63 Ce1 62.4(5) . . ?
C15 C63 Ce1 92.8(6) . . ?
C35 C63 Ce1 86.4(5) . . ?
Ce3 C63 Ce1 48.6(4) . . ?
C75 C64 C42 109.0(8) . . ?
C75 C64 C14 119.0(9) . . ?
C42 C64 C14 117.7(8) . . ?
C75 C64 Ce2 73.8(6) . . ?
C42 C64 Ce2 86.2(6) . . ?
C14 C64 Ce2 72.5(5) . . ?
C99 C96 C82 117.7(10) . . ?
C99 C96 Si2 125.8(8) . . ?
C82 C96 Si2 116.5(10) . . ?
C61 C65 C27 117.0(8) . . ?
C61 C65 C37 117.7(9) . . ?
C27 C65 C37 119.0(9) . . ?
C90 C97 C87 118.7(9) . . ?
C90 C97 C91 116.4(8) . . ?
C87 C97 C91 125.0(8) . . ?
C84 C98 H21 109.5 . . ?
C84 C98 H22 109.5 . . ?
H21 C98 H22 109.5 . . ?
C84 C98 H23 109.5 . . ?
H21 C98 H23 109.5 . . ?
H22 C98 H23 109.5 . . ?
C110 C99 C80 117.7(13) . . ?
C110 C99 C96 119.6(11) . . ?
C80 C99 C96 122.5(9) . . ?
C67 C66 C51 122.5(9) . . ?
C67 C66 C59 120.3(9) . . ?
C51 C66 C59 108.7(8) . . ?
C66 C67 C25 118.3(9) . . ?
C66 C67 C45 120.3(9) . . ?
C25 C67 C45 109.5(8) . . ?
C15 C68 C76 121.7(8) . . ?
C15 C68 C69 121.4(8) . . ?
C76 C68 C69 106.9(9) . . ?
C15 C68 Ce3 71.9(7) . . ?
C76 C68 Ce3 76.6(6) . . ?
C69 C68 Ce3 91.5(8) . . ?
C89 C100 C111 118.7(11) . . ?
C89 C100 C113 115.4(9) . . ?
C111 C100 C113 125.8(10) . . ?
C10 C69 C49 117.8(9) . . ?
C10 C69 C68 120.8(9) . . ?
C49 C69 C68 110.3(8) . . ?
C10 C69 Ce3 93.5(7) . . ?
C49 C69 Ce3 89.4(7) . . ?
C68 C69 Ce3 53.8(6) . . ?
C50 C70 C24 121.1(8) . . ?
C50 C70 C26 118.9(8) . . ?
C24 C70 C26 111.1(7) . . ?
C50 C70 Ce4 58.8(6) . . ?
C24 C70 Ce4 109.4(7) . . ?
C26 C70 Ce4 76.4(6) . . ?
C108 C101 H24 109.5 . . ?
C108 C101 H25 109.5 . . ?
H24 C101 H25 109.5 . . ?
C108 C101 H26 109.5 . . ?
H24 C101 H26 109.5 . . ?
H25 C101 H26 109.5 . . ?
C103 C102 C83 120.2(12) . . ?
C103 C102 H27 119.9 . . ?
C83 C102 H27 119.9 . . ?
C102 C103 C111 120.3(9) . . ?
C102 C103 C107 115.3(11) . . ?
C111 C103 C107 124.4(9) . . ?
C109 C104 C110 121.1(11) . . ?
C109 C104 C115 123.4(12) . . ?
C110 C104 C115 115.3(14) . . ?
C108 C105 C84 124.1(10) . . ?
C108 C105 H28 117.9 . . ?
C84 C105 H28 117.9 . . ?
C26 C71 C5 115.6(7) . . ?
C26 C71 C18 120.1(8) . . ?
C5 C71 C18 117.7(8) . . ?
C26 C71 Ce4 89.3(6) . . ?
C5 C71 Ce4 103.1(7) . . ?
C18 C71 Ce4 54.0(5) . . ?
C56 C72 C27 120.7(9) . . ?
C56 C72 C73 118.0(9) . . ?
C27 C72 C73 109.1(8) . . ?
C56 C72 Ce4 81.1(7) . . ?
C27 C72 Ce4 93.0(7) . . ?
C73 C72 Ce4 60.8(6) . . ?
C94 C106 C85 124.6(9) . . ?
C94 C106 H29 117.7 . . ?
C85 C106 H29 117.7 . . ?
C103 C107 H30 109.5 . . ?
C103 C107 H31 109.5 . . ?
H30 C107 H31 109.5 . . ?
C103 C107 H32 109.5 . . ?
H30 C107 H32 109.5 . . ?
H31 C107 H32 109.5 . . ?
C18 C73 C50 122.6(7) . . ?
C18 C73 C72 123.5(9) . . ?
C50 C73 C72 104.9(8) . . ?
C18 C73 Ce4 73.0(7) . . ?
C50 C73 Ce4 90.0(7) . . ?
C72 C73 Ce4 78.6(7) . . ?
C43 C74 C1 109.4(8) . . ?
C43 C74 C34 121.5(8) . . ?
C1 C74 C34 115.2(9) . . ?
C43 C74 Ce1 73.8(5) . . ?
C1 C74 Ce1 85.2(6) . . ?
C34 C74 Ce1 74.4(5) . . ?
C105 C108 C90 116.1(9) . . ?
C105 C108 C101 124.0(10) . . ?
C90 C108 C101 119.9(9) . . ?
C82 C109 C104 119.1(12) . . ?
C82 C109 H33 120.4 . . ?
C104 C109 H33 120.4 . . ?
C99 C110 C104 121.0(14) . . ?
C99 C110 H34 119.5 . . ?
C104 C110 H34 119.5 . . ?
C100 C111 C103 118.0(9) . . ?
C100 C111 Si2 116.1(9) . . ?
C103 C111 Si2 125.7(7) . . ?
C55 C75 C64 122.0(9) . . ?
C55 C75 C11 117.5(9) . . ?
C64 C75 C11 107.8(9) . . ?
C55 C75 Ce2 75.5(6) . . ?
C64 C75 Ce2 73.0(5) . . ?
C11 C75 Ce2 86.5(6) . . ?
C40 C76 C68 120.8(10) . . ?
C40 C76 C78 121.3(8) . . ?
C68 C76 C78 109.1(8) . . ?
C40 C76 Ce3 80.6(7) . . ?
C68 C76 Ce3 64.4(6) . . ?
C78 C76 Ce3 96.2(8) . . ?
C94 C112 H35 109.5 . . ?
C94 C112 H36 109.5 . . ?
H35 C112 H36 109.5 . . ?
C94 C112 H37 109.5 . . ?
H35 C112 H37 109.5 . . ?
H36 C112 H37 109.5 . . ?
C46 C77 C50 121.0(7) . . ?
C46 C77 C27 122.5(9) . . ?
C50 C77 C27 105.3(8) . . ?
C46 C77 Ce4 105.8(7) . . ?
C50 C77 Ce4 59.8(6) . . ?
C27 C77 Ce4 68.8(6) . . ?
C60 C78 C76 118.2(9) . . ?
C60 C78 C49 120.1(9) . . ?
C76 C78 C49 107.5(8) . . ?
C60 C78 Ce3 98.4(7) . . ?
C76 C78 Ce3 52.5(7) . . ?
C49 C78 Ce3 79.9(6) . . ?
C100 C113 H38 109.5 . . ?
C100 C113 H39 109.5 . . ?
H38 C113 H39 109.5 . . ?
C100 C113 H40 109.5 . . ?
H38 C113 H40 109.5 . . ?
H39 C113 H40 109.5 . . ?
C83 C114 H41 109.5 . . ?
C83 C114 H42 109.5 . . ?
H41 C114 H42 109.5 . . ?
C83 C114 H43 109.5 . . ?
H41 C114 H43 109.5 . . ?
H42 C114 H43 109.5 . . ?
C104 C115 H44 109.5 . . ?
C104 C115 H45 109.5 . . ?
H44 C115 H45 109.5 . . ?
C104 C115 H46 109.5 . . ?
H44 C115 H46 109.5 . . ?
H45 C115 H46 109.5 . . ?
S1 C116 S2 173.9(12) . . ?
S3 C117 S4 172.0(18) . . ?
C68 Ce3 C15 40.2(5) . . ?
C68 Ce3 C76 39.0(5) . . ?
C15 Ce3 C76 70.7(7) . . ?
C68 Ce3 C63 66.1(7) . . ?
C15 Ce3 C63 36.2(5) . . ?
C76 Ce3 C63 76.2(7) . . ?
C68 Ce3 C40 66.8(6) . . ?
C15 Ce3 C40 79.7(7) . . ?
C76 Ce3 C40 35.5(4) . . ?
C63 Ce3 C40 62.7(6) . . ?
C68 Ce3 C35 75.5(7) . . ?
C15 Ce3 C35 65.1(6) . . ?
C76 Ce3 C35 61.1(6) . . ?
C63 Ce3 C35 35.0(4) . . ?
C40 Ce3 C35 32.6(4) . . ?
C68 Ce3 C69 34.7(4) . . ?
C15 Ce3 C69 64.6(6) . . ?
C76 Ce3 C69 57.7(5) . . ?
C63 Ce3 C69 98.0(7) . . ?
C40 Ce3 C69 92.9(7) . . ?
C35 Ce3 C69 109.6(8) . . ?
C68 Ce3 C8 63.4(5) . . ?
C15 Ce3 C8 34.1(4) . . ?
C76 Ce3 C8 101.0(7) . . ?
C63 Ce3 C8 58.4(5) . . ?
C40 Ce3 C8 113.5(8) . . ?
C35 Ce3 C8 93.1(7) . . ?
C69 Ce3 C8 68.5(5) . . ?
C68 Ce3 C78 55.8(5) . . ?
C15 Ce3 C78 95.2(7) . . ?
C76 Ce3 C78 31.3(4) . . ?
C63 Ce3 C78 107.4(7) . . ?
C40 Ce3 C78 57.2(5) . . ?
C35 Ce3 C78 88.6(6) . . ?
C69 Ce3 C78 51.7(4) . . ?
C8 Ce3 C78 116.5(6) . . ?
C68 Ce3 C49 53.7(5) . . ?
C15 Ce3 C49 91.4(7) . . ?
C76 Ce3 C49 52.9(5) . . ?
C63 Ce3 C49 119.2(7) . . ?
C40 Ce3 C49 85.6(6) . . ?
C35 Ce3 C49 114.1(7) . . ?
C69 Ce3 C49 29.5(3) . . ?
C8 Ce3 C49 97.7(5) . . ?
C78 Ce3 C49 30.2(3) . . ?
C68 Ce3 C54 65.4(5) . . ?
C15 Ce3 C54 55.4(4) . . ?
C76 Ce3 C54 103.3(6) . . ?
C63 Ce3 C54 86.4(6) . . ?
C40 Ce3 C54 130.5(7) . . ?
C35 Ce3 C54 119.9(7) . . ?
C69 Ce3 C54 51.9(4) . . ?
C8 Ce3 C54 29.0(3) . . ?
C78 Ce3 C54 103.5(6) . . ?
C49 Ce3 C54 76.8(4) . . ?
C68 Ce3 C10 55.8(5) . . ?
C15 Ce3 C10 67.5(5) . . ?
C76 Ce3 C10 86.0(6) . . ?
C63 Ce3 C10 103.5(6) . . ?
C40 Ce3 C10 120.5(7) . . ?
C35 Ce3 C10 128.8(7) . . ?
C69 Ce3 C10 28.5(3) . . ?
C8 Ce3 C10 53.6(4) . . ?
C78 Ce3 C10 77.3(5) . . ?
C49 Ce3 C10 49.1(4) . . ?
C54 Ce3 C10 27.9(3) . . ?
C73 Ce4 C18 40.4(5) . . ?
C73 Ce4 C72 40.6(5) . . ?
C18 Ce4 C72 72.3(6) . . ?
C73 Ce4 C32 65.5(6) . . ?
C18 Ce4 C32 36.0(4) . . ?
C72 Ce4 C32 76.1(6) . . ?
C73 Ce4 C56 66.9(5) . . ?
C18 Ce4 C56 79.9(6) . . ?
C72 Ce4 C56 34.5(4) . . ?
C32 Ce4 C56 62.2(5) . . ?
C73 Ce4 C50 36.3(5) . . ?
C18 Ce4 C50 66.6(6) . . ?
C72 Ce4 C50 59.3(5) . . ?
C32 Ce4 C50 99.5(7) . . ?
C56 Ce4 C50 93.4(6) . . ?
C73 Ce4 C20 76.5(6) . . ?
C18 Ce4 C20 65.1(5) . . ?
C72 Ce4 C20 62.5(5) . . ?
C32 Ce4 C20 33.8(4) . . ?
C56 Ce4 C20 34.3(4) . . ?
C50 Ce4 C20 112.1(7) . . ?
C73 Ce4 C71 63.7(6) . . ?
C18 Ce4 C71 34.4(4) . . ?
C72 Ce4 C71 102.9(7) . . ?
C32 Ce4 C71 59.2(5) . . ?
C56 Ce4 C71 114.1(7) . . ?
C50 Ce4 C71 69.8(5) . . ?
C20 Ce4 C71 92.9(6) . . ?
C73 Ce4 C27 57.8(5) . . ?
C18 Ce4 C27 97.3(7) . . ?
C72 Ce4 C27 31.3(4) . . ?
C32 Ce4 C27 107.4(6) . . ?
C56 Ce4 C27 56.3(4) . . ?
C50 Ce4 C27 53.1(4) . . ?
C20 Ce4 C27 89.8(5) . . ?
C71 Ce4 C27 118.9(8) . . ?
C73 Ce4 C77 55.7(6) . . ?
C18 Ce4 C77 93.7(7) . . ?
C72 Ce4 C77 53.5(5) . . ?
C32 Ce4 C77 120.3(7) . . ?
C56 Ce4 C77 85.2(6) . . ?
C50 Ce4 C77 30.3(3) . . ?
C20 Ce4 C77 116.0(6) . . ?
C71 Ce4 C77 99.7(6) . . ?
C27 Ce4 C77 30.7(3) . . ?
C73 Ce4 C70 57.7(5) . . ?
C18 Ce4 C70 69.3(6) . . ?
C72 Ce4 C70 88.5(6) . . ?
C32 Ce4 C70 105.1(7) . . ?
C56 Ce4 C70 122.0(7) . . ?
C50 Ce4 C70 29.5(3) . . ?
C20 Ce4 C70 131.3(7) . . ?
C71 Ce4 C70 54.2(4) . . ?
C27 Ce4 C70 79.8(5) . . ?
C77 Ce4 C70 50.9(4) . . ?
C73 Ce4 C26 67.4(6) . . ?
C18 Ce4 C26 56.6(5) . . ?
C72 Ce4 C26 106.7(7) . . ?
C32 Ce4 C26 87.5(6) . . ?
C56 Ce4 C26 132.4(8) . . ?
C50 Ce4 C26 54.1(4) . . ?
C20 Ce4 C26 120.6(6) . . ?
C71 Ce4 C26 29.0(3) . . ?
C27 Ce4 C26 107.1(6) . . ?
C77 Ce4 C26 79.7(5) . . ?
C70 Ce4 C26 29.0(3) . . ?
S6 C118 S5 171(3) . . ?

loop_
_geom_bond_atom_site_label_1
_geom_bond_atom_site_label_2
_geom_bond_distance
_geom_bond_site_symmetry_2
_geom_bond_publ_flag
Ce1 C74 2.462(10) . ?
Ce1 C43 2.481(9) . ?
Ce1 C36 2.500(9) . ?
Ce1 C34 2.508(10) . ?
Ce1 C16 2.554(9) . ?
Ce1 C22 2.558(9) . ?
Ce1 C1 2.749(9) . ?
Ce1 C23 2.750(9) . ?
Ce1 C33 2.778(8) . ?
Ce1 C13 2.809(8) . ?
Ce1 C41 2.880(9) . ?
Ce1 C63 2.885(9) . ?
Ce2 C14 2.479(9) . ?
Ce2 C64 2.486(10) . ?
Ce2 C12 2.494(10) . ?
Ce2 C75 2.497(10) . ?
Ce2 C57 2.542(10) . ?
Ce2 C55 2.546(9) . ?
Ce2 C5 2.760(9) . ?
Ce2 C2 2.761(7) . ?
Ce2 C42 2.788(9) . ?
Ce2 C11 2.812(9) . ?
Ce2 C32 2.868(9) . ?
Ce2 C3 2.886(8) . ?
Si1 C95 1.901(8) . ?
Si1 C88 1.928(10) . ?
Si1 C87 1.935(10) . ?
Si1 C28 1.976(8) . ?
Si2 C96 1.874(11) . ?
Si2 C95 1.884(9) . ?
Si2 C111 1.900(10) . ?
Si2 C17 1.979(7) . ?
C79 C82 1.502(17) . ?
C79 H1 0.9600 . ?
C79 H2 0.9600 . ?
C79 H3 0.9600 . ?
C1 C74 1.448(13) . ?
C1 C62 1.449(12) . ?
C1 C30 1.453(13) . ?
C2 C14 1.413(12) . ?
C2 C31 1.430(13) . ?
C2 C9 1.455(14) . ?
C3 C20 1.401(14) . ?
C3 C48 1.415(13) . ?
C3 C55 1.485(13) . ?
C4 C54 1.414(13) . ?
C4 C58 1.426(12) . ?
C4 C17 1.559(13) . ?
C5 C71 1.405(13) . ?
C5 C12 1.479(13) . ?
C5 C31 1.486(13) . ?
C6 C11 1.441(13) . ?
C6 C60 1.445(15) . ?
C6 C42 1.449(12) . ?
C7 C9 1.368(13) . ?
C7 C10 1.427(14) . ?
C7 C17 1.559(12) . ?
C8 C33 1.419(13) . ?
C8 C54 1.433(13) . ?
C8 C15 1.467(12) . ?
C8 Ce3 2.614(17) . ?
C9 C44 1.445(12) . ?
C80 C99 1.436(15) . ?
C80 H4 0.9600 . ?
C80 H5 0.9600 . ?
C80 H6 0.9600 . ?
C10 C69 1.420(13) . ?
C10 C54 1.431(14) . ?
C10 Ce3 2.973(17) . ?
C81 C92 1.376(12) . ?
C81 C88 1.421(12) . ?
C81 C86 1.500(12) . ?
C11 C47 1.446(13) . ?
C11 C75 1.456(14) . ?
C12 C57 1.429(12) . ?
C12 C14 1.458(14) . ?
C13 C52 1.431(14) . ?
C13 C36 1.451(13) . ?
C13 C61 1.465(14) . ?
C82 C109 1.336(15) . ?
C82 C96 1.475(16) . ?
C14 C64 1.469(13) . ?
C15 C68 1.422(15) . ?
C15 C63 1.432(13) . ?
C15 Ce3 2.09(2) . ?
C16 C41 1.426(14) . ?
C16 C36 1.439(14) . ?
C16 C22 1.474(12) . ?
C17 C19 1.483(12) . ?
C18 C73 1.396(14) . ?
C18 C32 1.416(13) . ?
C18 C71 1.439(11) . ?
C18 Ce4 2.060(18) . ?
C83 C89 1.340(17) . ?
C83 C102 1.429(14) . ?
C83 C114 1.552(15) . ?
C19 C29 1.384(12) . ?
C19 C31 1.428(12) . ?
C20 C32 1.438(13) . ?
C20 C56 1.465(14) . ?
C20 Ce4 2.532(16) . ?
C84 C87 1.377(13) . ?
C84 C105 1.386(13) . ?
C84 C98 1.538(11) . ?
C21 C38 1.405(14) . ?
C21 C51 1.408(13) . ?
C21 C60 1.416(13) . ?
C22 C63 1.419(15) . ?
C22 C43 1.420(13) . ?
C23 C61 1.410(12) . ?
C23 C34 1.414(14) . ?
C23 C46 1.465(13) . ?
C24 C70 1.420(13) . ?
C24 C30 1.425(12) . ?
C24 C28 1.548(10) . ?
C25 C48 1.385(13) . ?
C25 C67 1.439(13) . ?
C25 C39 1.475(14) . ?
C26 C71 1.400(13) . ?
C26 C70 1.444(12) . ?
C26 C29 1.444(11) . ?
C26 Ce4 2.891(17) . ?
C27 C72 1.395(14) . ?
C27 C65 1.417(13) . ?
C27 C77 1.469(12) . ?
C27 Ce4 2.681(17) . ?
C28 C58 1.474(13) . ?
C28 C29 1.552(12) . ?
C85 C106 1.380(13) . ?
C85 C88 1.419(12) . ?
C85 C93 1.561(12) . ?
C86 H7 0.9600 . ?
C86 H8 0.9600 . ?
C86 H9 0.9600 . ?
C30 C46 1.450(11) . ?
C32 C57 1.442(14) . ?
C32 Ce4 2.397(17) . ?
C33 C62 1.395(13) . ?
C33 C43 1.438(13) . ?
C34 C74 1.482(13) . ?
C34 C36 1.501(13) . ?
C35 C40 1.377(15) . ?
C35 C41 1.442(14) . ?
C35 C63 1.477(12) . ?
C35 Ce3 2.49(2) . ?
C87 C97 1.441(12) . ?
C37 C39 1.386(13) . ?
C37 C45 1.417(13) . ?
C37 C65 1.421(13) . ?
C38 C40 1.421(13) . ?
C38 C59 1.470(13) . ?
C89 C100 1.405(14) . ?
C89 H10 0.9300 . ?
C39 C56 1.465(13) . ?
C40 C76 1.422(13) . ?
C40 Ce3 2.416(19) . ?
C41 C53 1.437(13) . ?
C90 C108 1.381(14) . ?
C90 C97 1.403(13) . ?
C90 H11 0.9300 . ?
C91 C97 1.506(14) . ?
C91 H47 0.9600 . ?
C91 H48 0.9600 . ?
C91 H49 0.9600 . ?
C42 C64 1.438(14) . ?
C42 C44 1.470(13) . ?
C43 C74 1.441(14) . ?
C44 C49 1.392(14) . ?
C45 C52 1.416(13) . ?
C45 C67 1.446(14) . ?
C46 C77 1.413(13) . ?
C47 C51 1.405(14) . ?
C47 C48 1.499(14) . ?
C49 C69 1.424(13) . ?
C49 C78 1.474(12) . ?
C49 Ce3 2.89(2) . ?
C50 C70 1.413(11) . ?
C50 C77 1.430(12) . ?
C50 C73 1.454(13) . ?
C50 Ce4 2.45(2) . ?
C51 C66 1.446(13) . ?
C52 C53 1.466(13) . ?
C53 C59 1.408(14) . ?
C92 C94 1.373(12) . ?
C92 H15 0.9300 . ?
C54 Ce3 2.954(15) . ?
C55 C75 1.422(14) . ?
C55 C57 1.443(14) . ?
C56 C72 1.394(13) . ?
C56 Ce4 2.429(15) . ?
C93 H16 0.9600 . ?
C93 H17 0.9600 . ?
C93 H18 0.9600 . ?
C94 C106 1.344(13) . ?
C94 C112 1.483(14) . ?
C58 C62 1.428(12) . ?
C59 C66 1.446(14) . ?
C95 H19 0.9700 . ?
C95 H20 0.9700 . ?
C60 C78 1.401(13) . ?
C61 C65 1.414(13) . ?
C63 Ce3 2.41(2) . ?
C64 C75 1.423(12) . ?
C96 C99 1.438(18) . ?
C98 H21 0.9600 . ?
C98 H22 0.9600 . ?
C98 H23 0.9600 . ?
C99 C110 1.334(15) . ?
C66 C67 1.374(13) . ?
C68 C76 1.422(12) . ?
C68 C69 1.439(14) . ?
C68 Ce3 2.039(19) . ?
C100 C111 1.420(13) . ?
C100 C113 1.450(16) . ?
C69 Ce3 2.527(18) . ?
C70 Ce4 2.868(18) . ?
C101 C108 1.489(14) . ?
C101 H24 0.9600 . ?
C101 H25 0.9600 . ?
C101 H26 0.9600 . ?
C102 C103 1.381(14) . ?
C102 H27 0.9300 . ?
C103 C111 1.451(16) . ?
C103 C107 1.525(13) . ?
C104 C109 1.398(19) . ?
C104 C110 1.431(18) . ?
C104 C115 1.596(17) . ?
C105 C108 1.365(12) . ?
C105 H28 0.9300 . ?
C71 Ce4 2.546(17) . ?
C72 C73 1.472(12) . ?
C72 Ce4 2.218(17) . ?
C106 H29 0.9300 . ?
C107 H30 0.9600 . ?
C107 H31 0.9600 . ?
C107 H32 0.9600 . ?
C73 Ce4 1.98(2) . ?
C109 H33 0.9300 . ?
C110 H34 0.9300 . ?
C76 C78 1.439(14) . ?
C76 Ce3 2.200(19) . ?
C112 H35 0.9600 . ?
C112 H36 0.9600 . ?
C112 H37 0.9600 . ?
C77 Ce4 2.837(19) . ?
C78 Ce3 2.76(2) . ?
C113 H38 0.9600 . ?
C113 H39 0.9600 . ?
C113 H40 0.9600 . ?
C114 H41 0.9600 . ?
C114 H42 0.9600 . ?
C114 H43 0.9600 . ?
C115 H44 0.9600 . ?
C115 H45 0.9600 . ?
C115 H46 0.9600 . ?
S1 C116 1.516(13) . ?
S3 C117 1.526(16) . ?
S2 C116 1.538(13) . ?
S4 C117 1.547(17) . ?
S6 C118 1.518(9) . ?
S5 C118 1.532(9) . ?

loop_
_geom_torsion_atom_site_label_1
_geom_torsion_atom_site_label_2
_geom_torsion_atom_site_label_3
_geom_torsion_atom_site_label_4
_geom_torsion
_geom_torsion_site_symmetry_1
_geom_torsion_site_symmetry_2
_geom_torsion_site_symmetry_3
_geom_torsion_site_symmetry_4
_geom_torsion_publ_flag
C43 Ce1 C1 C74 -40.2(6) . . . . ?
C36 Ce1 C1 C74 26.0(6) . . . . ?
C34 Ce1 C1 C74 37.4(6) . . . . ?
C16 Ce1 C1 C74 -4.5(6) . . . . ?
C22 Ce1 C1 C74 -33.7(6) . . . . ?
C23 Ce1 C1 C74 73.0(6) . . . . ?
C33 Ce1 C1 C74 -80.0(6) . . . . ?
C13 Ce1 C1 C74 52.1(6) . . . . ?
C41 Ce1 C1 C74 -11.3(7) . . . . ?
C63 Ce1 C1 C74 -56.4(6) . . . . ?
C74 Ce1 C1 C62 111.2(8) . . . . ?
C43 Ce1 C1 C62 70.9(6) . . . . ?
C36 Ce1 C1 C62 137.2(6) . . . . ?
C34 Ce1 C1 C62 148.6(7) . . . . ?
C16 Ce1 C1 C62 106.6(6) . . . . ?
C22 Ce1 C1 C62 77.5(6) . . . . ?
C23 Ce1 C1 C62 -175.8(6) . . . . ?
C33 Ce1 C1 C62 31.2(5) . . . . ?
C13 Ce1 C1 C62 163.3(5) . . . . ?
C41 Ce1 C1 C62 99.9(6) . . . . ?
C63 Ce1 C1 C62 54.7(6) . . . . ?
C74 Ce1 C1 C30 -130.0(8) . . . . ?
C43 Ce1 C1 C30 -170.2(7) . . . . ?
C36 Ce1 C1 C30 -104.0(6) . . . . ?
C34 Ce1 C1 C30 -92.6(6) . . . . ?
C16 Ce1 C1 C30 -134.5(5) . . . . ?
C22 Ce1 C1 C30 -163.6(6) . . . . ?
C23 Ce1 C1 C30 -56.9(5) . . . . ?
C33 Ce1 C1 C30 150.0(7) . . . . ?
C13 Ce1 C1 C30 -77.9(6) . . . . ?
C41 Ce1 C1 C30 -141.3(5) . . . . ?
C63 Ce1 C1 C30 173.6(5) . . . . ?
C64 Ce2 C2 C14 36.1(6) . . . . ?
C12 Ce2 C2 C14 -40.2(6) . . . . ?
C75 Ce2 C2 C14 25.6(6) . . . . ?
C57 Ce2 C2 C14 -33.8(6) . . . . ?
C55 Ce2 C2 C14 -4.5(7) . . . . ?
C5 Ce2 C2 C14 -81.3(6) . . . . ?
C42 Ce2 C2 C14 72.4(6) . . . . ?
C11 Ce2 C2 C14 51.3(7) . . . . ?
C32 Ce2 C2 C14 -56.9(6) . . . . ?
C3 Ce2 C2 C14 -10.0(8) . . . . ?
C14 Ce2 C2 C31 114.1(8) . . . . ?
C64 Ce2 C2 C31 150.2(7) . . . . ?
C12 Ce2 C2 C31 73.9(6) . . . . ?
C75 Ce2 C2 C31 139.6(6) . . . . ?
C57 Ce2 C2 C31 80.3(6) . . . . ?
C55 Ce2 C2 C31 109.6(6) . . . . ?
C5 Ce2 C2 C31 32.8(5) . . . . ?
C42 Ce2 C2 C31 -173.5(6) . . . . ?
C11 Ce2 C2 C31 165.4(5) . . . . ?
C32 Ce2 C2 C31 57.1(6) . . . . ?
C3 Ce2 C2 C31 104.1(6) . . . . ?
C14 Ce2 C2 C9 -130.5(9) . . . . ?
C64 Ce2 C2 C9 -94.4(6) . . . . ?
C12 Ce2 C2 C9 -170.7(7) . . . . ?
C75 Ce2 C2 C9 -104.9(6) . . . . ?
C57 Ce2 C2 C9 -164.3(6) . . . . ?
C55 Ce2 C2 C9 -135.0(5) . . . . ?
C5 Ce2 C2 C9 148.2(7) . . . . ?
C42 Ce2 C2 C9 -58.1(5) . . . . ?
C11 Ce2 C2 C9 -79.2(6) . . . . ?
C32 Ce2 C2 C9 172.6(5) . . . . ?
C3 Ce2 C2 C9 -140.5(5) . . . . ?
C14 Ce2 C3 C20 -106.3(6) . . . . ?
C64 Ce2 C3 C20 -137.8(6) . . . . ?
C12 Ce2 C3 C20 -77.2(6) . . . . ?
C75 Ce2 C3 C20 -146.7(7) . . . . ?
C57 Ce2 C3 C20 -69.8(6) . . . . ?
C55 Ce2 C3 C20 -111.7(9) . . . . ?
C5 Ce2 C3 C20 -52.0(6) . . . . ?
C2 Ce2 C3 C20 -101.2(6) . . . . ?
C42 Ce2 C3 C20 -163.7(6) . . . . ?
C11 Ce2 C3 C20 176.1(7) . . . . ?
C32 Ce2 C3 C20 -29.9(6) . . . . ?
C14 Ce2 C3 C48 134.3(6) . . . . ?
C64 Ce2 C3 C48 102.8(7) . . . . ?
C12 Ce2 C3 C48 163.4(7) . . . . ?
C75 Ce2 C3 C48 93.9(7) . . . . ?
C57 Ce2 C3 C48 170.8(8) . . . . ?
C55 Ce2 C3 C48 128.9(9) . . . . ?
C5 Ce2 C3 C48 -171.4(6) . . . . ?
C2 Ce2 C3 C48 139.5(6) . . . . ?
C42 Ce2 C3 C48 76.9(7) . . . . ?
C11 Ce2 C3 C48 56.7(6) . . . . ?
C32 Ce2 C3 C48 -149.3(8) . . . . ?
C14 Ce2 C3 C55 5.4(7) . . . . ?
C64 Ce2 C3 C55 -26.0(6) . . . . ?
C12 Ce2 C3 C55 34.5(6) . . . . ?
C75 Ce2 C3 C55 -34.9(6) . . . . ?
C57 Ce2 C3 C55 41.9(6) . . . . ?
C5 Ce2 C3 C55 59.8(6) . . . . ?
C2 Ce2 C3 C55 10.6(8) . . . . ?
C42 Ce2 C3 C55 -52.0(7) . . . . ?
C11 Ce2 C3 C55 -72.2(6) . . . . ?
C32 Ce2 C3 C55 81.8(7) . . . . ?
C14 Ce2 C5 C71 168.1(7) . . . . ?
C64 Ce2 C5 C71 159.9(6) . . . . ?
C12 Ce2 C5 C71 126.8(8) . . . . ?
C75 Ce2 C5 C71 130.0(6) . . . . ?
C57 Ce2 C5 C71 91.0(6) . . . . ?
C55 Ce2 C5 C71 100.6(6) . . . . ?
C2 Ce2 C5 C71 -152.8(7) . . . . ?
C42 Ce2 C5 C71 -176.6(5) . . . . ?
C11 Ce2 C5 C71 133.3(5) . . . . ?
C32 Ce2 C5 C71 55.0(5) . . . . ?
C3 Ce2 C5 C71 74.2(6) . . . . ?
C14 Ce2 C5 C12 41.3(5) . . . . ?
C64 Ce2 C5 C12 33.1(6) . . . . ?
C75 Ce2 C5 C12 3.2(6) . . . . ?
C57 Ce2 C5 C12 -35.9(6) . . . . ?
C55 Ce2 C5 C12 -26.3(6) . . . . ?
C2 Ce2 C5 C12 80.4(6) . . . . ?
C42 Ce2 C5 C12 56.5(6) . . . . ?
C11 Ce2 C5 C12 6.4(7) . . . . ?
C32 Ce2 C5 C12 -71.8(6) . . . . ?
C3 Ce2 C5 C12 -52.7(6) . . . . ?
C14 Ce2 C5 C31 -70.6(6) . . . . ?
C64 Ce2 C5 C31 -78.8(6) . . . . ?
C12 Ce2 C5 C31 -111.9(8) . . . . ?
C75 Ce2 C5 C31 -108.7(6) . . . . ?
C57 Ce2 C5 C31 -147.8(7) . . . . ?
C55 Ce2 C5 C31 -138.2(6) . . . . ?
C2 Ce2 C5 C31 -31.5(5) . . . . ?
C42 Ce2 C5 C31 -55.3(6) . . . . ?
C11 Ce2 C5 C31 -105.5(6) . . . . ?
C32 Ce2 C5 C31 176.3(7) . . . . ?
C3 Ce2 C5 C31 -164.6(5) . . . . ?
C14 Ce2 C6 C11 -96.2(6) . . . . ?
C64 Ce2 C6 C11 -82.9(7) . . . . ?
C12 Ce2 C6 C11 -76.0(6) . . . . ?
C75 Ce2 C6 C11 -38.6(6) . . . . ?
C57 Ce2 C6 C11 -41.2(7) . . . . ?
C55 Ce2 C6 C11 -24.9(6) . . . . ?
C5 Ce2 C6 C11 -99.8(6) . . . . ?
C2 Ce2 C6 C11 -126.1(6) . . . . ?
C42 Ce2 C6 C11 -121.7(9) . . . . ?
C32 Ce2 C6 C11 -17.0(8) . . . . ?
C3 Ce2 C6 C11 5.4(6) . . . . ?
C14 Ce2 C6 C60 144.8(6) . . . . ?
C64 Ce2 C6 C60 158.1(7) . . . . ?
C12 Ce2 C6 C60 165.0(5) . . . . ?
C75 Ce2 C6 C60 -157.5(7) . . . . ?
C57 Ce2 C6 C60 -160.1(5) . . . . ?
C55 Ce2 C6 C60 -143.9(6) . . . . ?
C5 Ce2 C6 C60 141.2(5) . . . . ?
C2 Ce2 C6 C60 115.0(6) . . . . ?
C42 Ce2 C6 C60 119.3(9) . . . . ?
C11 Ce2 C6 C60 -119.0(9) . . . . ?
C32 Ce2 C6 C60 -136.0(5) . . . . ?
C3 Ce2 C6 C60 -113.6(6) . . . . ?
C14 Ce2 C6 C42 25.5(6) . . . . ?
C64 Ce2 C6 C42 38.8(6) . . . . ?
C12 Ce2 C6 C42 45.7(7) . . . . ?
C75 Ce2 C6 C42 83.1(7) . . . . ?
C57 Ce2 C6 C42 80.5(6) . . . . ?
C55 Ce2 C6 C42 96.8(6) . . . . ?
C5 Ce2 C6 C42 21.9(7) . . . . ?
C2 Ce2 C6 C42 -4.4(6) . . . . ?
C11 Ce2 C6 C42 121.7(9) . . . . ?
C32 Ce2 C6 C42 104.7(6) . . . . ?
C3 Ce2 C6 C42 127.1(6) . . . . ?
C10 C7 C9 C44 -4.4(12) . . . . ?
C17 C7 C9 C44 -152.9(8) . . . . ?
C10 C7 C9 C2 149.3(8) . . . . ?
C17 C7 C9 C2 0.8(12) . . . . ?
C14 C2 C9 C7 -156.7(8) . . . . ?
C31 C2 C9 C7 -16.7(10) . . . . ?
Ce2 C2 C9 C7 -99.0(7) . . . . ?
C14 C2 C9 C44 -2.0(13) . . . . ?
C31 C2 C9 C44 138.0(8) . . . . ?
Ce2 C2 C9 C44 55.7(8) . . . . ?
C9 C7 C10 C69 4.2(13) . . . . ?
C17 C7 C10 C69 157.8(7) . . . . ?
C9 C7 C10 C54 -139.5(8) . . . . ?
C17 C7 C10 C54 14.1(8) . . . . ?
C9 C7 C10 Ce3 -58.6(10) . . . . ?
C17 C7 C10 Ce3 95.1(7) . . . . ?
C60 C6 C11 C47 5.0(14) . . . . ?
C42 C6 C11 C47 -147.4(9) . . . . ?
Ce2 C6 C11 C47 -91.9(8) . . . . ?
C60 C6 C11 C75 155.2(9) . . . . ?
C42 C6 C11 C75 2.8(11) . . . . ?
Ce2 C6 C11 C75 58.2(6) . . . . ?
C60 C6 C11 Ce2 96.9(9) . . . . ?
C42 C6 C11 Ce2 -55.4(7) . . . . ?
C14 Ce2 C11 C6 80.5(6) . . . . ?
C64 Ce2 C11 C6 73.0(6) . . . . ?
C12 Ce2 C11 C6 111.2(6) . . . . ?
C75 Ce2 C11 C6 114.0(9) . . . . ?
C57 Ce2 C11 C6 141.3(6) . . . . ?
C55 Ce2 C11 C6 149.3(7) . . . . ?
C5 Ce2 C11 C6 107.8(6) . . . . ?
C2 Ce2 C11 C6 56.9(7) . . . . ?
C42 Ce2 C11 C6 32.5(6) . . . . ?
C32 Ce2 C11 C6 166.8(6) . . . . ?
C3 Ce2 C11 C6 -173.7(7) . . . . ?
C14 Ce2 C11 C47 -161.7(7) . . . . ?
C64 Ce2 C11 C47 -169.2(8) . . . . ?
C12 Ce2 C11 C47 -130.9(7) . . . . ?
C75 Ce2 C11 C47 -128.2(9) . . . . ?
C57 Ce2 C11 C47 -100.9(7) . . . . ?
C55 Ce2 C11 C47 -92.8(7) . . . . ?
C5 Ce2 C11 C47 -134.4(6) . . . . ?
C2 Ce2 C11 C47 174.8(6) . . . . ?
C42 Ce2 C11 C47 150.4(8) . . . . ?
C32 Ce2 C11 C47 -75.4(7) . . . . ?
C3 Ce2 C11 C47 -55.8(6) . . . . ?
C14 Ce2 C11 C75 -33.5(6) . . . . ?
C64 Ce2 C11 C75 -41.0(6) . . . . ?
C12 Ce2 C11 C75 -2.8(6) . . . . ?
C57 Ce2 C11 C75 27.3(6) . . . . ?
C55 Ce2 C11 C75 35.3(6) . . . . ?
C5 Ce2 C11 C75 -6.2(7) . . . . ?
C2 Ce2 C11 C75 -57.1(6) . . . . ?
C42 Ce2 C11 C75 -81.5(6) . . . . ?
C32 Ce2 C11 C75 52.8(6) . . . . ?
C3 Ce2 C11 C75 72.3(6) . . . . ?
C71 C5 C12 C57 -6.9(14) . . . . ?
C31 C5 C12 C57 142.9(8) . . . . ?
Ce2 C5 C12 C57 70.7(7) . . . . ?
C71 C5 C12 C14 -147.1(9) . . . . ?
C31 C5 C12 C14 2.7(9) . . . . ?
Ce2 C5 C12 C14 -69.5(6) . . . . ?
C71 C5 C12 Ce2 -77.6(10) . . . . ?
C31 C5 C12 Ce2 72.2(6) . . . . ?
C14 Ce2 C12 C57 132.2(8) . . . . ?
C64 Ce2 C12 C57 100.7(6) . . . . ?
C75 Ce2 C12 C57 65.2(6) . . . . ?
C55 Ce2 C12 C57 30.6(6) . . . . ?
C5 Ce2 C12 C57 -118.1(9) . . . . ?
C2 Ce2 C12 C57 168.2(7) . . . . ?
C42 Ce2 C12 C57 114.8(6) . . . . ?
C11 Ce2 C12 C57 66.7(6) . . . . ?
C32 Ce2 C12 C57 -31.8(6) . . . . ?
C3 Ce2 C12 C57 10.6(6) . . . . ?
C64 Ce2 C12 C14 -31.5(5) . . . . ?
C75 Ce2 C12 C14 -67.0(5) . . . . ?
C57 Ce2 C12 C14 -132.2(8) . . . . ?
C55 Ce2 C12 C14 -101.6(6) . . . . ?
C5 Ce2 C12 C14 109.7(7) . . . . ?
C2 Ce2 C12 C14 36.0(5) . . . . ?
C42 Ce2 C12 C14 -17.4(5) . . . . ?
C11 Ce2 C12 C14 -65.5(5) . . . . ?
C32 Ce2 C12 C14 -164.0(6) . . . . ?
C3 Ce2 C12 C14 -121.6(5) . . . . ?
C14 Ce2 C12 C5 -109.7(7) . . . . ?
C64 Ce2 C12 C5 -141.2(6) . . . . ?
C75 Ce2 C12 C5 -176.7(6) . . . . ?
C57 Ce2 C12 C5 118.1(9) . . . . ?
C55 Ce2 C12 C5 148.7(7) . . . . ?
C2 Ce2 C12 C5 -73.7(5) . . . . ?
C42 Ce2 C12 C5 -127.1(6) . . . . ?
C11 Ce2 C12 C5 -175.2(5) . . . . ?
C32 Ce2 C12 C5 86.3(6) . . . . ?
C3 Ce2 C12 C5 128.7(6) . . . . ?
C74 Ce1 C13 C52 -158.7(7) . . . . ?
C43 Ce1 C13 C52 -128.4(6) . . . . ?
C36 Ce1 C13 C52 -124.7(10) . . . . ?
C34 Ce1 C13 C52 -167.9(8) . . . . ?
C16 Ce1 C13 C52 -89.5(7) . . . . ?
C22 Ce1 C13 C52 -98.8(6) . . . . ?
C1 Ce1 C13 C52 176.8(6) . . . . ?
C23 Ce1 C13 C52 152.4(8) . . . . ?
C33 Ce1 C13 C52 -133.1(6) . . . . ?
C41 Ce1 C13 C52 -54.4(6) . . . . ?
C63 Ce1 C13 C52 -73.8(6) . . . . ?
C74 Ce1 C13 C36 -34.0(6) . . . . ?
C43 Ce1 C13 C36 -3.6(7) . . . . ?
C34 Ce1 C13 C36 -43.1(6) . . . . ?
C16 Ce1 C13 C36 35.2(6) . . . . ?
C22 Ce1 C13 C36 25.9(6) . . . . ?
C1 Ce1 C13 C36 -58.5(7) . . . . ?
C23 Ce1 C13 C36 -82.9(7) . . . . ?
C33 Ce1 C13 C36 -8.4(8) . . . . ?
C41 Ce1 C13 C36 70.3(6) . . . . ?
C63 Ce1 C13 C36 50.9(7) . . . . ?
C74 Ce1 C13 C61 80.0(6) . . . . ?
C43 Ce1 C13 C61 110.3(6) . . . . ?
C36 Ce1 C13 C61 114.0(9) . . . . ?
C34 Ce1 C13 C61 70.8(6) . . . . ?
C16 Ce1 C13 C61 149.2(7) . . . . ?
C22 Ce1 C13 C61 139.9(6) . . . . ?
C1 Ce1 C13 C61 55.5(6) . . . . ?
C23 Ce1 C13 C61 31.1(5) . . . . ?
C33 Ce1 C13 C61 105.6(6) . . . . ?
C41 Ce1 C13 C61 -175.7(7) . . . . ?
C63 Ce1 C13 C61 164.9(5) . . . . ?
C31 C2 C14 C12 -1.1(10) . . . . ?
C9 C2 C14 C12 141.3(9) . . . . ?
Ce2 C2 C14 C12 70.6(6) . . . . ?
C31 C2 C14 C64 -140.1(8) . . . . ?
C9 C2 C14 C64 2.3(13) . . . . ?
Ce2 C2 C14 C64 -68.4(7) . . . . ?
C31 C2 C14 Ce2 -71.7(6) . . . . ?
C9 C2 C14 Ce2 70.7(9) . . . . ?
C57 C12 C14 C2 -137.5(9) . . . . ?
C5 C12 C14 C2 -1.1(10) . . . . ?
Ce2 C12 C14 C2 -78.8(6) . . . . ?
C57 C12 C14 C64 1.5(14) . . . . ?
C5 C12 C14 C64 137.9(8) . . . . ?
Ce2 C12 C14 C64 60.1(8) . . . . ?
C57 C12 C14 Ce2 -58.6(9) . . . . ?
C5 C12 C14 Ce2 77.8(6) . . . . ?
C64 Ce2 C14 C2 -120.5(9) . . . . ?
C12 Ce2 C14 C2 112.9(8) . . . . ?
C75 Ce2 C14 C2 -150.2(7) . . . . ?
C57 Ce2 C14 C2 140.5(7) . . . . ?
C55 Ce2 C14 C2 175.3(7) . . . . ?
C5 Ce2 C14 C2 74.1(6) . . . . ?
C42 Ce2 C14 C2 -88.2(6) . . . . ?
C11 Ce2 C14 C2 -131.0(6) . . . . ?
C32 Ce2 C14 C2 125.9(6) . . . . ?
C3 Ce2 C14 C2 172.4(6) . . . . ?
C64 Ce2 C14 C12 126.6(8) . . . . ?
C75 Ce2 C14 C12 96.9(6) . . . . ?
C57 Ce2 C14 C12 27.5(5) . . . . ?
C55 Ce2 C14 C12 62.4(5) . . . . ?
C5 Ce2 C14 C12 -38.8(5) . . . . ?
C2 Ce2 C14 C12 -112.9(8) . . . . ?
C42 Ce2 C14 C12 158.8(6) . . . . ?
C11 Ce2 C14 C12 116.1(5) . . . . ?
C32 Ce2 C14 C12 13.0(5) . . . . ?
C3 Ce2 C14 C12 59.4(5) . . . . ?
C12 Ce2 C14 C64 -126.6(8) . . . . ?
C75 Ce2 C14 C64 -29.7(6) . . . . ?
C57 Ce2 C14 C64 -99.0(6) . . . . ?
C55 Ce2 C14 C64 -64.2(6) . . . . ?
C5 Ce2 C14 C64 -165.4(7) . . . . ?
C2 Ce2 C14 C64 120.5(9) . . . . ?
C42 Ce2 C14 C64 32.3(5) . . . . ?
C11 Ce2 C14 C64 -10.5(6) . . . . ?
C32 Ce2 C14 C64 -113.6(6) . . . . ?
C3 Ce2 C14 C64 -67.1(6) . . . . ?
C33 C8 C15 C68 149.8(8) . . . . ?
C54 C8 C15 C68 0.0(12) . . . . ?
Ce3 C8 C15 C68 66.1(8) . . . . ?
C33 C8 C15 C63 -1.3(13) . . . . ?
C54 C8 C15 C63 -151.1(8) . . . . ?
Ce3 C8 C15 C63 -85.0(9) . . . . ?
C33 C8 C15 Ce3 83.7(10) . . . . ?
C54 C8 C15 Ce3 -66.1(9) . . . . ?
C74 Ce1 C16 C41 -172.2(6) . . . . ?
C43 Ce1 C16 C41 -136.8(7) . . . . ?
C36 Ce1 C16 C41 121.7(8) . . . . ?
C34 Ce1 C16 C41 151.1(7) . . . . ?
C22 Ce1 C16 C41 -108.3(9) . . . . ?
C1 Ce1 C16 C41 -169.7(5) . . . . ?
C23 Ce1 C16 C41 131.0(6) . . . . ?
C33 Ce1 C16 C41 -122.0(6) . . . . ?
C13 Ce1 C16 C41 88.7(6) . . . . ?
C63 Ce1 C16 C41 -71.2(6) . . . . ?
C74 Ce1 C16 C36 66.1(5) . . . . ?
C43 Ce1 C16 C36 101.5(6) . . . . ?
C34 Ce1 C16 C36 29.4(5) . . . . ?
C22 Ce1 C16 C36 130.1(8) . . . . ?
C1 Ce1 C16 C36 68.6(5) . . . . ?
C23 Ce1 C16 C36 9.4(5) . . . . ?
C33 Ce1 C16 C36 116.4(5) . . . . ?
C13 Ce1 C16 C36 -33.0(5) . . . . ?
C41 Ce1 C16 C36 -121.7(8) . . . . ?
C63 Ce1 C16 C36 167.1(7) . . . . ?
C74 Ce1 C16 C22 -64.0(6) . . . . ?
C43 Ce1 C16 C22 -28.5(6) . . . . ?
C36 Ce1 C16 C22 -130.1(8) . . . . ?
C34 Ce1 C16 C22 -100.6(6) . . . . ?
C1 Ce1 C16 C22 -61.4(6) . . . . ?
C23 Ce1 C16 C22 -120.7(6) . . . . ?
C33 Ce1 C16 C22 -13.7(6) . . . . ?
C13 Ce1 C16 C22 -163.0(7) . . . . ?
C41 Ce1 C16 C22 108.3(9) . . . . ?
C63 Ce1 C16 C22 37.0(5) . . . . ?
C9 C7 C17 C19 20.9(11) . . . . ?
C10 C7 C17 C19 -131.0(7) . . . . ?
C9 C7 C17 C4 134.1(8) . . . . ?
C10 C7 C17 C4 -17.8(8) . . . . ?
C9 C7 C17 Si2 -119.3(8) . . . . ?
C10 C7 C17 Si2 88.8(8) . . . . ?
C54 C4 C17 C19 131.9(7) . . . . ?
C58 C4 C17 C19 -26.9(9) . . . . ?
C54 C4 C17 C7 17.0(8) . . . . ?
C58 C4 C17 C7 -141.9(7) . . . . ?
C54 C4 C17 Si2 -108.6(6) . . . . ?
C58 C4 C17 Si2 92.5(7) . . . . ?
C96 Si2 C17 C19 165.3(7) . . . . ?
C95 Si2 C17 C19 41.0(8) . . . . ?
C111 Si2 C17 C19 -71.9(8) . . . . ?
C96 Si2 C17 C7 -55.9(9) . . . . ?
C95 Si2 C17 C7 179.7(8) . . . . ?
C111 Si2 C17 C7 66.8(9) . . . . ?
C96 Si2 C17 C4 50.7(7) . . . . ?
C95 Si2 C17 C4 -73.6(7) . . . . ?
C111 Si2 C17 C4 173.5(6) . . . . ?
C7 C17 C19 C29 137.8(8) . . . . ?
C4 C17 C19 C29 30.7(10) . . . . ?
Si2 C17 C19 C29 -78.4(9) . . . . ?
C7 C17 C19 C31 -25.6(10) . . . . ?
C4 C17 C19 C31 -132.7(7) . . . . ?
Si2 C17 C19 C31 118.2(7) . . . . ?
C48 C3 C20 C32 143.6(8) . . . . ?
C55 C3 C20 C32 -5.8(11) . . . . ?
Ce2 C3 C20 C32 52.8(7) . . . . ?
C48 C3 C20 C56 -7.1(12) . . . . ?
C55 C3 C20 C56 -156.5(8) . . . . ?
Ce2 C3 C20 C56 -97.9(8) . . . . ?
C48 C3 C20 Ce4 70.2(9) . . . . ?
C55 C3 C20 Ce4 -79.2(9) . . . . ?
Ce2 C3 C20 Ce4 -20.5(6) . . . . ?
C48 C3 C20 Ce2 90.8(7) . . . . ?
C55 C3 C20 Ce2 -58.6(6) . . . . ?
C14 Ce2 C20 C3 80.3(6) . . . . ?
C64 Ce2 C20 C3 44.3(6) . . . . ?
C12 Ce2 C20 C3 98.3(6) . . . . ?
C75 Ce2 C20 C3 27.2(6) . . . . ?
C57 Ce2 C20 C3 86.3(7) . . . . ?
C55 Ce2 C20 C3 40.6(6) . . . . ?
C5 Ce2 C20 C3 129.7(6) . . . . ?
C2 Ce2 C20 C3 102.8(6) . . . . ?
C42 Ce2 C20 C3 20.6(7) . . . . ?
C11 Ce2 C20 C3 -3.3(6) . . . . ?
C32 Ce2 C20 C3 126.6(9) . . . . ?
C14 Ce2 C20 C32 -46.3(7) . . . . ?
C64 Ce2 C20 C32 -82.3(6) . . . . ?
C12 Ce2 C20 C32 -28.4(6) . . . . ?
C75 Ce2 C20 C32 -99.4(6) . . . . ?
C57 Ce2 C20 C32 -40.3(6) . . . . ?
C55 Ce2 C20 C32 -86.0(7) . . . . ?
C5 Ce2 C20 C32 3.1(6) . . . . ?
C2 Ce2 C20 C32 -23.8(7) . . . . ?
C42 Ce2 C20 C32 -106.0(6) . . . . ?
C11 Ce2 C20 C32 -130.0(6) . . . . ?
C3 Ce2 C20 C32 -126.6(9) . . . . ?
C14 Ce2 C20 C56 -160.1(6) . . . . ?
C64 Ce2 C20 C56 164.0(7) . . . . ?
C12 Ce2 C20 C56 -142.1(7) . . . . ?
C75 Ce2 C20 C56 146.8(7) . . . . ?
C57 Ce2 C20 C56 -154.1(8) . . . . ?
C55 Ce2 C20 C56 160.2(8) . . . . ?
C5 Ce2 C20 C56 -110.6(7) . . . . ?
C2 Ce2 C20 C56 -137.6(6) . . . . ?
C42 Ce2 C20 C56 140.2(6) . . . . ?
C11 Ce2 C20 C56 116.3(7) . . . . ?
C32 Ce2 C20 C56 -113.8(10) . . . . ?
C3 Ce2 C20 C56 119.6(9) . . . . ?
C14 Ce2 C20 Ce4 -127.0(5) . . . . ?
C64 Ce2 C20 Ce4 -162.9(5) . . . . ?
C12 Ce2 C20 Ce4 -109.0(6) . . . . ?
C75 Ce2 C20 Ce4 179.9(6) . . . . ?
C57 Ce2 C20 Ce4 -121.0(6) . . . . ?
C55 Ce2 C20 Ce4 -166.7(6) . . . . ?
C5 Ce2 C20 Ce4 -77.5(5) . . . . ?
C2 Ce2 C20 Ce4 -104.5(6) . . . . ?
C42 Ce2 C20 Ce4 173.3(6) . . . . ?
C11 Ce2 C20 Ce4 149.4(6) . . . . ?
C32 Ce2 C20 Ce4 -80.7(8) . . . . ?
C3 Ce2 C20 Ce4 152.7(8) . . . . ?
C41 C16 C22 C63 0.2(11) . . . . ?
C36 C16 C22 C63 -138.9(9) . . . . ?
Ce1 C16 C22 C63 -82.3(7) . . . . ?
C41 C16 C22 C43 138.0(9) . . . . ?
C36 C16 C22 C43 -1.1(14) . . . . ?
Ce1 C16 C22 C43 55.4(8) . . . . ?
C41 C16 C22 Ce1 82.6(7) . . . . ?
C36 C16 C22 Ce1 -56.5(8) . . . . ?
C74 Ce1 C22 C63 -149.9(6) . . . . ?
C43 Ce1 C22 C63 -120.4(8) . . . . ?
C36 Ce1 C22 C63 138.1(6) . . . . ?
C34 Ce1 C22 C63 174.2(6) . . . . ?
C16 Ce1 C22 C63 109.2(8) . . . . ?
C1 Ce1 C22 C63 -130.2(5) . . . . ?
C23 Ce1 C22 C63 170.5(5) . . . . ?
C33 Ce1 C22 C63 -87.7(6) . . . . ?
C13 Ce1 C22 C63 123.0(5) . . . . ?
C41 Ce1 C22 C63 71.5(6) . . . . ?
C74 Ce1 C22 C43 -29.5(5) . . . . ?
C36 Ce1 C22 C43 -101.5(6) . . . . ?
C34 Ce1 C22 C43 -65.4(6) . . . . ?
C16 Ce1 C22 C43 -130.4(9) . . . . ?
C1 Ce1 C22 C43 -9.8(6) . . . . ?
C23 Ce1 C22 C43 -69.1(6) . . . . ?
C33 Ce1 C22 C43 32.8(5) . . . . ?
C13 Ce1 C22 C43 -116.6(6) . . . . ?
C41 Ce1 C22 C43 -168.0(7) . . . . ?
C63 Ce1 C22 C43 120.4(8) . . . . ?
C74 Ce1 C22 C16 100.9(7) . . . . ?
C43 Ce1 C22 C16 130.4(9) . . . . ?
C36 Ce1 C22 C16 28.9(6) . . . . ?
C34 Ce1 C22 C16 65.0(6) . . . . ?
C1 Ce1 C22 C16 120.6(6) . . . . ?
C23 Ce1 C22 C16 61.3(6) . . . . ?
C33 Ce1 C22 C16 163.2(7) . . . . ?
C13 Ce1 C22 C16 13.8(6) . . . . ?
C41 Ce1 C22 C16 -37.6(6) . . . . ?
C63 Ce1 C22 C16 -109.2(8) . . . . ?
C74 Ce1 C23 C61 -148.8(7) . . . . ?
C43 Ce1 C23 C61 -138.0(6) . . . . ?
C36 Ce1 C23 C61 -72.3(6) . . . . ?
C34 Ce1 C23 C61 -114.7(8) . . . . ?
C16 Ce1 C23 C61 -78.7(6) . . . . ?
C22 Ce1 C23 C61 -107.7(6) . . . . ?
C1 Ce1 C23 C61 174.5(7) . . . . ?
C33 Ce1 C23 C61 -164.3(6) . . . . ?
C13 Ce1 C23 C61 -32.3(5) . . . . ?
C41 Ce1 C23 C61 -56.0(6) . . . . ?
C63 Ce1 C23 C61 -101.5(6) . . . . ?
C74 Ce1 C23 C34 -34.0(5) . . . . ?
C43 Ce1 C23 C34 -23.3(5) . . . . ?
C36 Ce1 C23 C34 42.4(5) . . . . ?
C16 Ce1 C23 C34 36.0(5) . . . . ?
C22 Ce1 C23 C34 7.0(6) . . . . ?
C1 Ce1 C23 C34 -70.8(5) . . . . ?
C33 Ce1 C23 C34 -49.6(6) . . . . ?
C13 Ce1 C23 C34 82.4(6) . . . . ?
C41 Ce1 C23 C34 58.7(6) . . . . ?
C63 Ce1 C23 C34 13.2(6) . . . . ?
C74 Ce1 C23 C46 92.3(6) . . . . ?
C43 Ce1 C23 C46 103.0(5) . . . . ?
C36 Ce1 C23 C46 168.8(7) . . . . ?
C34 Ce1 C23 C46 126.3(8) . . . . ?
C16 Ce1 C23 C46 162.4(6) . . . . ?
C22 Ce1 C23 C46 133.3(5) . . . . ?
C1 Ce1 C23 C46 55.6(5) . . . . ?
C33 Ce1 C23 C46 76.7(6) . . . . ?
C13 Ce1 C23 C46 -151.3(7) . . . . ?
C41 Ce1 C23 C46 -174.9(5) . . . . ?
C63 Ce1 C23 C46 139.5(5) . . . . ?
C70 C24 C28 C58 -129.1(8) . . . . ?
C30 C24 C28 C58 19.5(11) . . . . ?
C70 C24 C28 C29 -14.5(9) . . . . ?
C30 C24 C28 C29 134.1(8) . . . . ?
C70 C24 C28 Si1 91.8(8) . . . . ?
C30 C24 C28 Si1 -119.6(8) . . . . ?
C95 Si1 C28 C58 52.3(8) . . . . ?
C88 Si1 C28 C58 173.6(6) . . . . ?
C87 Si1 C28 C58 -61.7(8) . . . . ?
C95 Si1 C28 C24 -169.8(7) . . . . ?
C88 Si1 C28 C24 -48.5(8) . . . . ?
C87 Si1 C28 C24 76.2(8) . . . . ?
C95 Si1 C28 C29 -63.6(6) . . . . ?
C88 Si1 C28 C29 57.7(6) . . . . ?
C87 Si1 C28 C29 -177.6(5) . . . . ?
C31 C19 C29 C26 3.5(12) . . . . ?
C17 C19 C29 C26 -159.7(7) . . . . ?
C31 C19 C29 C28 157.7(7) . . . . ?
C17 C19 C29 C28 -5.5(11) . . . . ?
C71 C26 C29 C19 0.1(13) . . . . ?
C70 C26 C29 C19 147.8(8) . . . . ?
Ce4 C26 C29 C19 68.6(9) . . . . ?
C71 C26 C29 C28 -156.8(8) . . . . ?
C70 C26 C29 C28 -9.1(9) . . . . ?
Ce4 C26 C29 C28 -88.2(8) . . . . ?
C58 C28 C29 C19 -25.2(9) . . . . ?
C24 C28 C29 C19 -142.1(7) . . . . ?
Si1 C28 C29 C19 95.1(7) . . . . ?
C58 C28 C29 C26 131.1(7) . . . . ?
C24 C28 C29 C26 14.2(9) . . . . ?
Si1 C28 C29 C26 -108.5(6) . . . . ?
C70 C24 C30 C46 -6.3(13) . . . . ?
C28 C24 C30 C46 -151.9(8) . . . . ?
C70 C24 C30 C1 146.4(9) . . . . ?
C28 C24 C30 C1 0.8(12) . . . . ?
C74 C1 C30 C24 -157.6(9) . . . . ?
C62 C1 C30 C24 -16.7(12) . . . . ?
Ce1 C1 C30 C24 -99.7(7) . . . . ?
C74 C1 C30 C46 -4.0(14) . . . . ?
C62 C1 C30 C46 136.8(8) . . . . ?
Ce1 C1 C30 C46 53.9(8) . . . . ?
C29 C19 C31 C2 -151.9(8) . . . . ?
C17 C19 C31 C2 12.3(11) . . . . ?
C29 C19 C31 C5 0.9(11) . . . . ?
C17 C19 C31 C5 165.1(7) . . . . ?
C29 C19 C31 Ce2 -74.5(8) . . . . ?
C17 C19 C31 Ce2 89.6(7) . . . . ?
C14 C2 C31 C19 157.8(8) . . . . ?
C9 C2 C31 C19 10.7(11) . . . . ?
Ce2 C2 C31 C19 98.7(7) . . . . ?
C14 C2 C31 C5 2.9(10) . . . . ?
C9 C2 C31 C5 -144.2(7) . . . . ?
Ce2 C2 C31 C5 -56.2(6) . . . . ?
C14 C2 C31 Ce2 59.1(5) . . . . ?
C9 C2 C31 Ce2 -88.0(6) . . . . ?
C71 C5 C31 C19 -9.3(12) . . . . ?
C12 C5 C31 C19 -160.5(7) . . . . ?
Ce2 C5 C31 C19 -100.7(7) . . . . ?
C71 C5 C31 C2 147.7(8) . . . . ?
C12 C5 C31 C2 -3.4(10) . . . . ?
Ce2 C5 C31 C2 56.4(6) . . . . ?
C71 C5 C31 Ce2 91.3(8) . . . . ?
C12 C5 C31 Ce2 -59.9(6) . . . . ?
C14 Ce2 C31 C19 -160.8(8) . . . . ?
C64 Ce2 C31 C19 -147.4(7) . . . . ?
C12 Ce2 C31 C19 154.3(8) . . . . ?
C75 Ce2 C31 C19 -166.1(6) . . . . ?
C57 Ce2 C31 C19 140.8(7) . . . . ?
C55 Ce2 C31 C19 159.3(6) . . . . ?
C5 Ce2 C31 C19 114.6(9) . . . . ?
C2 Ce2 C31 C19 -122.8(9) . . . . ?
C42 Ce2 C31 C19 -117.2(6) . . . . ?
C11 Ce2 C31 C19 -142.3(6) . . . . ?
C32 Ce2 C31 C19 111.4(6) . . . . ?
C3 Ce2 C31 C19 134.9(6) . . . . ?
C14 Ce2 C31 C2 -37.9(6) . . . . ?
C64 Ce2 C31 C2 -24.5(6) . . . . ?
C12 Ce2 C31 C2 -82.9(6) . . . . ?
C75 Ce2 C31 C2 -43.2(6) . . . . ?
C57 Ce2 C31 C2 -96.4(6) . . . . ?
C55 Ce2 C31 C2 -77.9(6) . . . . ?
C5 Ce2 C31 C2 -122.6(8) . . . . ?
C42 Ce2 C31 C2 5.6(6) . . . . ?
C11 Ce2 C31 C2 -19.4(7) . . . . ?
C32 Ce2 C31 C2 -125.8(6) . . . . ?
C3 Ce2 C31 C2 -102.3(6) . . . . ?
C14 Ce2 C31 C5 84.7(6) . . . . ?
C64 Ce2 C31 C5 98.1(6) . . . . ?
C12 Ce2 C31 C5 39.7(5) . . . . ?
C75 Ce2 C31 C5 79.4(6) . . . . ?
C57 Ce2 C31 C5 26.2(6) . . . . ?
C55 Ce2 C31 C5 44.7(6) . . . . ?
C2 Ce2 C31 C5 122.6(8) . . . . ?
C42 Ce2 C31 C5 128.2(6) . . . . ?
C11 Ce2 C31 C5 103.2(6) . . . . ?
C32 Ce2 C31 C5 -3.2(6) . . . . ?
C3 Ce2 C31 C5 20.3(7) . . . . ?
C73 C18 C32 C20 -12.4(14) . . . . ?
C71 C18 C32 C20 137.6(10) . . . . ?
Ce4 C18 C32 C20 48.3(10) . . . . ?
C73 C18 C32 C57 -157.2(9) . . . . ?
C71 C18 C32 C57 -7.3(14) . . . . ?
Ce4 C18 C32 C57 -96.5(10) . . . . ?
C73 C18 C32 Ce4 -60.7(8) . . . . ?
C71 C18 C32 Ce4 89.2(8) . . . . ?
C73 C18 C32 Ce2 -98.7(8) . . . . ?
C71 C18 C32 Ce2 51.2(8) . . . . ?
Ce4 C18 C32 Ce2 -38.0(5) . . . . ?
C3 C20 C32 C18 -144.1(9) . . . . ?
C56 C20 C32 C18 8.2(14) . . . . ?
Ce4 C20 C32 C18 -40.8(9) . . . . ?
Ce2 C20 C32 C18 -90.9(8) . . . . ?
C3 C20 C32 C57 6.3(11) . . . . ?
C56 C20 C32 C57 158.6(8) . . . . ?
Ce4 C20 C32 C57 109.6(8) . . . . ?
Ce2 C20 C32 C57 59.5(6) . . . . ?
C3 C20 C32 Ce4 -103.4(8) . . . . ?
C56 C20 C32 Ce4 49.0(9) . . . . ?
Ce2 C20 C32 Ce4 -50.1(4) . . . . ?
C3 C20 C32 Ce2 -53.3(7) . . . . ?
C56 C20 C32 Ce2 99.1(8) . . . . ?
Ce4 C20 C32 Ce2 50.1(4) . . . . ?
C14 Ce2 C32 C18 -101.5(6) . . . . ?
C64 Ce2 C32 C18 -133.3(6) . . . . ?
C12 Ce2 C32 C18 -92.6(6) . . . . ?
C75 Ce2 C32 C18 -161.7(6) . . . . ?
C57 Ce2 C32 C18 -127.4(8) . . . . ?
C55 Ce2 C32 C18 -168.0(7) . . . . ?
C5 Ce2 C32 C18 -54.1(5) . . . . ?
C2 Ce2 C32 C18 -76.2(6) . . . . ?
C42 Ce2 C32 C18 -139.8(5) . . . . ?
C11 Ce2 C32 C18 173.8(6) . . . . ?
C3 Ce2 C32 C18 151.3(7) . . . . ?
C14 Ce2 C32 C20 136.2(6) . . . . ?
C64 Ce2 C32 C20 104.4(6) . . . . ?
C12 Ce2 C32 C20 145.1(7) . . . . ?
C75 Ce2 C32 C20 76.1(6) . . . . ?
C57 Ce2 C32 C20 110.3(8) . . . . ?
C55 Ce2 C32 C20 69.8(6) . . . . ?
C5 Ce2 C32 C20 -176.3(7) . . . . ?
C2 Ce2 C32 C20 161.6(6) . . . . ?
C42 Ce2 C32 C20 97.9(6) . . . . ?
C11 Ce2 C32 C20 51.6(6) . . . . ?
C3 Ce2 C32 C20 29.1(6) . . . . ?
C14 Ce2 C32 C57 25.9(5) . . . . ?
C64 Ce2 C32 C57 -5.9(6) . . . . ?
C12 Ce2 C32 C57 34.8(5) . . . . ?
C75 Ce2 C32 C57 -34.3(5) . . . . ?
C55 Ce2 C32 C57 -40.5(5) . . . . ?
C5 Ce2 C32 C57 73.3(6) . . . . ?
C2 Ce2 C32 C57 51.2(6) . . . . ?
C42 Ce2 C32 C57 -12.4(7) . . . . ?
C11 Ce2 C32 C57 -58.7(6) . . . . ?
C3 Ce2 C32 C57 -81.3(6) . . . . ?
C14 Ce2 C32 Ce4 -145.0(5) . . . . ?
C64 Ce2 C32 Ce4 -176.9(5) . . . . ?
C12 Ce2 C32 Ce4 -136.1(6) . . . . ?
C75 Ce2 C32 Ce4 154.8(5) . . . . ?
C57 Ce2 C32 Ce4 -170.9(7) . . . . ?
C55 Ce2 C32 Ce4 148.5(6) . . . . ?
C5 Ce2 C32 Ce4 -97.6(5) . . . . ?
C2 Ce2 C32 Ce4 -119.7(5) . . . . ?
C42 Ce2 C32 Ce4 176.7(5) . . . . ?
C11 Ce2 C32 Ce4 130.3(5) . . . . ?
C3 Ce2 C32 Ce4 107.8(6) . . . . ?
C54 C8 C33 C62 10.7(11) . . . . ?
C15 C8 C33 C62 -138.8(8) . . . . ?
Ce3 C8 C33 C62 -84.4(9) . . . . ?
C54 C8 C33 C43 155.7(8) . . . . ?
C15 C8 C33 C43 6.1(13) . . . . ?
Ce3 C8 C33 C43 60.5(10) . . . . ?
C54 C8 C33 Ce1 94.9(6) . . . . ?
C15 C8 C33 Ce1 -54.6(8) . . . . ?
Ce3 C8 C33 Ce1 -0.2(6) . . . . ?
C74 Ce1 C33 C62 -73.7(6) . . . . ?
C43 Ce1 C33 C62 -116.1(8) . . . . ?
C36 Ce1 C33 C62 -111.4(6) . . . . ?
C34 Ce1 C33 C62 -80.0(6) . . . . ?
C16 Ce1 C33 C62 -141.3(6) . . . . ?
C22 Ce1 C33 C62 -150.5(7) . . . . ?
C1 Ce1 C33 C62 -32.6(5) . . . . ?
C23 Ce1 C33 C62 -57.1(6) . . . . ?
C13 Ce1 C33 C62 -107.0(6) . . . . ?
C41 Ce1 C33 C62 -166.8(5) . . . . ?
C63 Ce1 C33 C62 174.4(7) . . . . ?
C74 Ce1 C33 C8 166.8(7) . . . . ?
C43 Ce1 C33 C8 124.5(9) . . . . ?
C36 Ce1 C33 C8 129.2(6) . . . . ?
C34 Ce1 C33 C8 160.5(6) . . . . ?
C16 Ce1 C33 C8 99.2(6) . . . . ?
C22 Ce1 C33 C8 90.0(6) . . . . ?
C1 Ce1 C33 C8 -152.0(7) . . . . ?
C23 Ce1 C33 C8 -176.5(5) . . . . ?
C13 Ce1 C33 C8 133.6(6) . . . . ?
C41 Ce1 C33 C8 73.8(6) . . . . ?
C63 Ce1 C33 C8 55.0(6) . . . . ?
C74 Ce1 C33 C43 42.3(6) . . . . ?
C36 Ce1 C33 C43 4.7(6) . . . . ?
C34 Ce1 C33 C43 36.0(6) . . . . ?
C16 Ce1 C33 C43 -25.3(6) . . . . ?
C22 Ce1 C33 C43 -34.5(6) . . . . ?
C1 Ce1 C33 C43 83.5(6) . . . . ?
C23 Ce1 C33 C43 59.0(6) . . . . ?
C13 Ce1 C33 C43 9.1(7) . . . . ?
C41 Ce1 C33 C43 -50.7(6) . . . . ?
C63 Ce1 C33 C43 -69.5(6) . . . . ?
C61 C23 C34 C74 139.3(9) . . . . ?
C46 C23 C34 C74 -9.8(15) . . . . ?
Ce1 C23 C34 C74 64.1(8) . . . . ?
C61 C23 C34 C36 5.8(11) . . . . ?
C46 C23 C34 C36 -143.3(9) . . . . ?
Ce1 C23 C34 C36 -69.4(6) . . . . ?
C61 C23 C34 Ce1 75.2(7) . . . . ?
C46 C23 C34 Ce1 -73.9(9) . . . . ?
C74 Ce1 C34 C23 124.3(8) . . . . ?
C43 Ce1 C34 C23 153.2(6) . . . . ?
C36 Ce1 C34 C23 -110.0(8) . . . . ?
C16 Ce1 C34 C23 -138.0(6) . . . . ?
C22 Ce1 C34 C23 -172.8(6) . . . . ?
C1 Ce1 C34 C23 90.2(6) . . . . ?
C33 Ce1 C34 C23 133.0(5) . . . . ?
C13 Ce1 C34 C23 -71.9(6) . . . . ?
C41 Ce1 C34 C23 -124.1(5) . . . . ?
C63 Ce1 C34 C23 -169.9(5) . . . . ?
C43 Ce1 C34 C74 28.9(5) . . . . ?
C36 Ce1 C34 C74 125.7(9) . . . . ?
C16 Ce1 C34 C74 97.8(6) . . . . ?
C22 Ce1 C34 C74 62.9(6) . . . . ?
C1 Ce1 C34 C74 -34.1(5) . . . . ?
C23 Ce1 C34 C74 -124.3(8) . . . . ?
C33 Ce1 C34 C74 8.7(6) . . . . ?
C13 Ce1 C34 C74 163.8(7) . . . . ?
C41 Ce1 C34 C74 111.6(6) . . . . ?
C63 Ce1 C34 C74 65.8(6) . . . . ?
C74 Ce1 C34 C36 -125.7(9) . . . . ?
C43 Ce1 C34 C36 -96.8(6) . . . . ?
C16 Ce1 C34 C36 -28.0(5) . . . . ?
C22 Ce1 C34 C36 -62.8(5) . . . . ?
C1 Ce1 C34 C36 -159.8(7) . . . . ?
C23 Ce1 C34 C36 110.0(8) . . . . ?
C33 Ce1 C34 C36 -117.0(6) . . . . ?
C13 Ce1 C34 C36 38.1(5) . . . . ?
C41 Ce1 C34 C36 -14.1(6) . . . . ?
C63 Ce1 C34 C36 -59.9(6) . . . . ?
C105 C84 C87 C97 -1.7(14) . . . . ?
C98 C84 C87 C97 178.4(9) . . . . ?
C105 C84 C87 Si1 173.7(7) . . . . ?
C98 C84 C87 Si1 -6.1(14) . . . . ?
C95 Si1 C87 C84 -114.4(9) . . . . ?
C88 Si1 C87 C84 122.4(9) . . . . ?
C28 Si1 C87 C84 0.1(11) . . . . ?
C95 Si1 C87 C97 61.2(8) . . . . ?
C88 Si1 C87 C97 -61.9(7) . . . . ?
C28 Si1 C87 C97 175.7(6) . . . . ?
C106 C85 C88 C81 4.2(11) . . . . ?
C93 C85 C88 C81 -177.3(7) . . . . ?
C106 C85 C88 Si1 -177.0(6) . . . . ?
C93 C85 C88 Si1 1.5(11) . . . . ?
C92 C81 C88 C85 -2.1(11) . . . . ?
C86 C81 C88 C85 -179.9(7) . . . . ?
C92 C81 C88 Si1 179.0(5) . . . . ?
C86 C81 C88 Si1 1.2(10) . . . . ?
C95 Si1 C88 C85 15.4(8) . . . . ?
C87 Si1 C88 C85 129.9(7) . . . . ?
C28 Si1 C88 C85 -96.9(7) . . . . ?
C95 Si1 C88 C81 -165.8(5) . . . . ?
C87 Si1 C88 C81 -51.3(7) . . . . ?
C28 Si1 C88 C81 81.8(6) . . . . ?
C41 C16 C36 C13 1.0(12) . . . . ?
C22 C16 C36 C13 135.2(9) . . . . ?
Ce1 C16 C36 C13 77.7(7) . . . . ?
C41 C16 C36 C34 -135.1(9) . . . . ?
C22 C16 C36 C34 -0.9(14) . . . . ?
Ce1 C16 C36 C34 -58.4(8) . . . . ?
C41 C16 C36 Ce1 -76.7(8) . . . . ?
C22 C16 C36 Ce1 57.5(8) . . . . ?
C52 C13 C36 C16 5.4(13) . . . . ?
C61 C13 C36 C16 -143.3(8) . . . . ?
Ce1 C13 C36 C16 -71.4(7) . . . . ?
C52 C13 C36 C34 147.7(8) . . . . ?
C61 C13 C36 C34 -0.9(10) . . . . ?
Ce1 C13 C36 C34 70.9(6) . . . . ?
C52 C13 C36 Ce1 76.8(8) . . . . ?
C61 C13 C36 Ce1 -71.9(7) . . . . ?
C23 C34 C36 C16 137.5(9) . . . . ?
C74 C34 C36 C16 1.6(14) . . . . ?
Ce1 C34 C36 C16 59.7(8) . . . . ?
C23 C34 C36 C13 -2.9(10) . . . . ?
C74 C34 C36 C13 -138.7(9) . . . . ?
Ce1 C34 C36 C13 -80.7(6) . . . . ?
C23 C34 C36 Ce1 77.9(7) . . . . ?
C74 C34 C36 Ce1 -58.0(7) . . . . ?
C74 Ce1 C36 C16 -99.3(6) . . . . ?
C43 Ce1 C36 C16 -63.4(5) . . . . ?
C34 Ce1 C36 C16 -131.1(8) . . . . ?
C22 Ce1 C36 C16 -29.3(5) . . . . ?
C1 Ce1 C36 C16 -114.5(5) . . . . ?
C23 Ce1 C36 C16 -168.3(6) . . . . ?
C33 Ce1 C36 C16 -66.0(5) . . . . ?
C13 Ce1 C36 C16 120.3(8) . . . . ?
C41 Ce1 C36 C16 31.3(5) . . . . ?
C63 Ce1 C36 C16 -10.0(5) . . . . ?
C74 Ce1 C36 C13 140.4(7) . . . . ?
C43 Ce1 C36 C13 176.2(7) . . . . ?
C34 Ce1 C36 C13 108.5(9) . . . . ?
C16 Ce1 C36 C13 -120.3(8) . . . . ?
C22 Ce1 C36 C13 -149.6(7) . . . . ?
C1 Ce1 C36 C13 125.1(6) . . . . ?
C23 Ce1 C36 C13 71.4(6) . . . . ?
C33 Ce1 C36 C13 173.7(6) . . . . ?
C41 Ce1 C36 C13 -89.0(6) . . . . ?
C63 Ce1 C36 C13 -130.3(6) . . . . ?
C74 Ce1 C36 C34 31.9(5) . . . . ?
C43 Ce1 C36 C34 67.7(6) . . . . ?
C16 Ce1 C36 C34 131.1(8) . . . . ?
C22 Ce1 C36 C34 101.8(6) . . . . ?
C1 Ce1 C36 C34 16.6(6) . . . . ?
C23 Ce1 C36 C34 -37.1(5) . . . . ?
C33 Ce1 C36 C34 65.1(6) . . . . ?
C13 Ce1 C36 C34 -108.5(9) . . . . ?
C41 Ce1 C36 C34 162.5(7) . . . . ?
C63 Ce1 C36 C34 121.1(6) . . . . ?
C51 C21 C38 C40 -144.0(9) . . . . ?
C60 C21 C38 C40 2.7(15) . . . . ?
C51 C21 C38 C59 -1.2(10) . . . . ?
C60 C21 C38 C59 145.4(9) . . . . ?
C102 C83 C89 C100 0.9(18) . . . . ?
C114 C83 C89 C100 -178.2(11) . . . . ?
C45 C37 C39 C56 -144.2(8) . . . . ?
C65 C37 C39 C56 2.2(13) . . . . ?
C45 C37 C39 C25 -1.7(8) . . . . ?
C65 C37 C39 C25 144.8(7) . . . . ?
C48 C25 C39 C37 -142.6(8) . . . . ?
C67 C25 C39 C37 3.4(8) . . . . ?
C48 C25 C39 C56 1.4(12) . . . . ?
C67 C25 C39 C56 147.4(7) . . . . ?
C41 C35 C40 C38 -3.3(14) . . . . ?
C63 C35 C40 C38 -148.6(9) . . . . ?
Ce3 C35 C40 C38 -100.2(9) . . . . ?
C41 C35 C40 C76 147.3(9) . . . . ?
C63 C35 C40 C76 2.1(15) . . . . ?
Ce3 C35 C40 C76 50.4(9) . . . . ?
C41 C35 C40 Ce3 96.9(10) . . . . ?
C63 C35 C40 Ce3 -48.4(10) . . . . ?
C21 C38 C40 C35 144.4(10) . . . . ?
C59 C38 C40 C35 5.3(13) . . . . ?
C21 C38 C40 C76 -6.4(14) . . . . ?
C59 C38 C40 C76 -145.4(9) . . . . ?
C21 C38 C40 Ce3 61.8(12) . . . . ?
C59 C38 C40 Ce3 -77.3(10) . . . . ?
C36 C16 C41 C53 -7.8(13) . . . . ?
C22 C16 C41 C53 -147.2(9) . . . . ?
Ce1 C16 C41 C53 -75.2(9) . . . . ?
C36 C16 C41 C35 142.5(9) . . . . ?
C22 C16 C41 C35 3.2(11) . . . . ?
Ce1 C16 C41 C35 75.2(7) . . . . ?
C36 C16 C41 Ce1 67.4(7) . . . . ?
C22 C16 C41 Ce1 -72.0(6) . . . . ?
C40 C35 C41 C16 -155.6(9) . . . . ?
C63 C35 C41 C16 -5.2(11) . . . . ?
Ce3 C35 C41 C16 -78.1(10) . . . . ?
C40 C35 C41 C53 -3.8(14) . . . . ?
C63 C35 C41 C53 146.6(9) . . . . ?
Ce3 C35 C41 C53 73.7(10) . . . . ?
C40 C35 C41 Ce1 -96.5(9) . . . . ?
C63 C35 C41 Ce1 53.9(7) . . . . ?
Ce3 C35 C41 Ce1 -19.0(6) . . . . ?
C74 Ce1 C41 C16 7.4(6) . . . . ?
C43 Ce1 C41 C16 36.5(6) . . . . ?
C36 Ce1 C41 C16 -35.0(6) . . . . ?
C34 Ce1 C41 C16 -25.1(6) . . . . ?
C22 Ce1 C41 C16 43.0(6) . . . . ?
C1 Ce1 C41 C16 13.4(7) . . . . ?
C23 Ce1 C41 C16 -51.0(6) . . . . ?
C33 Ce1 C41 C16 60.3(6) . . . . ?
C13 Ce1 C41 C16 -71.8(6) . . . . ?
C63 Ce1 C41 C16 82.2(6) . . . . ?
C74 Ce1 C41 C53 133.3(7) . . . . ?
C43 Ce1 C41 C53 162.4(7) . . . . ?
C36 Ce1 C41 C53 90.9(7) . . . . ?
C34 Ce1 C41 C53 100.8(7) . . . . ?
C16 Ce1 C41 C53 125.9(9) . . . . ?
C22 Ce1 C41 C53 168.8(8) . . . . ?
C1 Ce1 C41 C53 139.3(6) . . . . ?
C23 Ce1 C41 C53 74.9(7) . . . . ?
C33 Ce1 C41 C53 -173.9(6) . . . . ?
C13 Ce1 C41 C53 54.1(6) . . . . ?
C63 Ce1 C41 C53 -151.9(8) . . . . ?
C74 Ce1 C41 C35 -107.6(6) . . . . ?
C43 Ce1 C41 C35 -78.5(6) . . . . ?
C36 Ce1 C41 C35 -150.0(7) . . . . ?
C34 Ce1 C41 C35 -140.1(6) . . . . ?
C16 Ce1 C41 C35 -115.0(9) . . . . ?
C22 Ce1 C41 C35 -72.1(6) . . . . ?
C1 Ce1 C41 C35 -101.6(6) . . . . ?
C23 Ce1 C41 C35 -166.0(6) . . . . ?
C33 Ce1 C41 C35 -54.8(6) . . . . ?
C13 Ce1 C41 C35 173.2(7) . . . . ?
C63 Ce1 C41 C35 -32.8(6) . . . . ?
C11 C6 C42 C64 -3.1(11) . . . . ?
C60 C6 C42 C64 -155.3(9) . . . . ?
Ce2 C6 C42 C64 -59.1(6) . . . . ?
C11 C6 C42 C44 142.9(9) . . . . ?
C60 C6 C42 C44 -9.3(14) . . . . ?
Ce2 C6 C42 C44 86.9(8) . . . . ?
C11 C6 C42 Ce2 56.0(7) . . . . ?
C60 C6 C42 Ce2 -96.2(9) . . . . ?
C14 Ce2 C42 C64 -35.9(5) . . . . ?
C12 Ce2 C42 C64 -24.2(5) . . . . ?
C75 Ce2 C42 C64 40.5(5) . . . . ?
C57 Ce2 C42 C64 6.1(5) . . . . ?
C55 Ce2 C42 C64 34.1(5) . . . . ?
C5 Ce2 C42 C64 -50.6(5) . . . . ?
C2 Ce2 C42 C64 -71.8(5) . . . . ?
C11 Ce2 C42 C64 80.9(6) . . . . ?
C32 Ce2 C42 C64 12.4(6) . . . . ?
C3 Ce2 C42 C64 58.1(5) . . . . ?
C14 Ce2 C42 C6 -149.1(7) . . . . ?
C64 Ce2 C42 C6 -113.2(8) . . . . ?
C12 Ce2 C42 C6 -137.4(6) . . . . ?
C75 Ce2 C42 C6 -72.8(6) . . . . ?
C57 Ce2 C42 C6 -107.1(6) . . . . ?
C55 Ce2 C42 C6 -79.1(6) . . . . ?
C5 Ce2 C42 C6 -163.8(6) . . . . ?
C2 Ce2 C42 C6 175.0(7) . . . . ?
C11 Ce2 C42 C6 -32.3(6) . . . . ?
C32 Ce2 C42 C6 -100.8(6) . . . . ?
C3 Ce2 C42 C6 -55.1(6) . . . . ?
C14 Ce2 C42 C44 92.4(6) . . . . ?
C64 Ce2 C42 C44 128.3(8) . . . . ?
C12 Ce2 C42 C44 104.1(6) . . . . ?
C75 Ce2 C42 C44 168.7(7) . . . . ?
C57 Ce2 C42 C44 134.4(6) . . . . ?
C55 Ce2 C42 C44 162.4(6) . . . . ?
C5 Ce2 C42 C44 77.7(6) . . . . ?
C2 Ce2 C42 C44 56.5(5) . . . . ?
C11 Ce2 C42 C44 -150.8(8) . . . . ?
C32 Ce2 C42 C44 140.7(5) . . . . ?
C3 Ce2 C42 C44 -173.6(5) . . . . ?
C63 C22 C43 C33 -0.6(13) . . . . ?
C16 C22 C43 C33 -134.2(9) . . . . ?
Ce1 C22 C43 C33 -77.6(8) . . . . ?
C63 C22 C43 C74 135.9(10) . . . . ?
C16 C22 C43 C74 2.3(14) . . . . ?
Ce1 C22 C43 C74 58.9(8) . . . . ?
C63 C22 C43 Ce1 77.0(8) . . . . ?
C16 C22 C43 Ce1 -56.6(8) . . . . ?
C62 C33 C43 C22 142.9(8) . . . . ?
C8 C33 C43 C22 -5.2(13) . . . . ?
Ce1 C33 C43 C22 72.3(7) . . . . ?
C62 C33 C43 C74 0.4(10) . . . . ?
C8 C33 C43 C74 -147.8(8) . . . . ?
Ce1 C33 C43 C74 -70.2(6) . . . . ?
C62 C33 C43 Ce1 70.6(7) . . . . ?
C8 C33 C43 Ce1 -77.5(8) . . . . ?
C74 Ce1 C43 C22 130.4(8) . . . . ?
C36 Ce1 C43 C22 63.8(6) . . . . ?
C34 Ce1 C43 C22 100.8(6) . . . . ?
C16 Ce1 C43 C22 29.2(6) . . . . ?
C1 Ce1 C43 C22 167.8(7) . . . . ?
C23 Ce1 C43 C22 114.1(6) . . . . ?
C33 Ce1 C43 C22 -121.1(9) . . . . ?
C13 Ce1 C43 C22 65.8(6) . . . . ?
C41 Ce1 C43 C22 9.3(6) . . . . ?
C63 Ce1 C43 C22 -31.9(5) . . . . ?
C74 Ce1 C43 C33 -108.6(7) . . . . ?
C36 Ce1 C43 C33 -175.2(7) . . . . ?
C34 Ce1 C43 C33 -138.1(7) . . . . ?
C16 Ce1 C43 C33 150.3(7) . . . . ?
C22 Ce1 C43 C33 121.1(9) . . . . ?
C1 Ce1 C43 C33 -71.1(6) . . . . ?
C23 Ce1 C43 C33 -124.8(6) . . . . ?
C13 Ce1 C43 C33 -173.2(6) . . . . ?
C41 Ce1 C43 C33 130.4(6) . . . . ?
C63 Ce1 C43 C33 89.2(6) . . . . ?
C36 Ce1 C43 C74 -66.6(5) . . . . ?
C34 Ce1 C43 C74 -29.6(5) . . . . ?
C16 Ce1 C43 C74 -101.1(6) . . . . ?
C22 Ce1 C43 C74 -130.4(8) . . . . ?
C1 Ce1 C43 C74 37.4(5) . . . . ?
C23 Ce1 C43 C74 -16.2(5) . . . . ?
C33 Ce1 C43 C74 108.6(7) . . . . ?
C13 Ce1 C43 C74 -64.6(5) . . . . ?
C41 Ce1 C43 C74 -121.1(5) . . . . ?
C63 Ce1 C43 C74 -162.3(6) . . . . ?
C7 C9 C44 C49 2.0(12) . . . . ?
C2 C9 C44 C49 -152.3(8) . . . . ?
C7 C9 C44 C42 153.7(9) . . . . ?
C2 C9 C44 C42 -0.5(12) . . . . ?
C64 C42 C44 C49 155.0(9) . . . . ?
C6 C42 C44 C49 14.7(13) . . . . ?
Ce2 C42 C44 C49 98.2(8) . . . . ?
C64 C42 C44 C9 2.6(14) . . . . ?
C6 C42 C44 C9 -137.7(9) . . . . ?
Ce2 C42 C44 C9 -54.3(8) . . . . ?
C39 C37 C45 C52 144.4(8) . . . . ?
C65 C37 C45 C52 -1.3(12) . . . . ?
C39 C37 C45 C67 -0.8(8) . . . . ?
C65 C37 C45 C67 -146.5(8) . . . . ?
C24 C30 C46 C77 1.3(13) . . . . ?
C1 C30 C46 C77 -151.9(9) . . . . ?
C24 C30 C46 C23 153.3(9) . . . . ?
C1 C30 C46 C23 0.0(12) . . . . ?
C61 C23 C46 C77 13.1(13) . . . . ?
C34 C23 C46 C77 159.7(9) . . . . ?
Ce1 C23 C46 C77 99.0(8) . . . . ?
C61 C23 C46 C30 -139.7(9) . . . . ?
C34 C23 C46 C30 6.9(14) . . . . ?
Ce1 C23 C46 C30 -53.8(8) . . . . ?
C6 C11 C47 C51 -10.7(13) . . . . ?
C75 C11 C47 C51 -155.0(9) . . . . ?
Ce2 C11 C47 C51 -95.8(8) . . . . ?
C6 C11 C47 C48 139.5(9) . . . . ?
C75 C11 C47 C48 -4.8(14) . . . . ?
Ce2 C11 C47 C48 54.4(8) . . . . ?
C67 C25 C48 C3 -150.4(8) . . . . ?
C39 C25 C48 C3 -10.5(12) . . . . ?
C67 C25 C48 C47 2.7(11) . . . . ?
C39 C25 C48 C47 142.6(8) . . . . ?
C20 C3 C48 C25 13.2(12) . . . . ?
C55 C3 C48 C25 156.4(8) . . . . ?
Ce2 C3 C48 C25 99.2(7) . . . . ?
C20 C3 C48 C47 -140.3(8) . . . . ?
C55 C3 C48 C47 3.0(13) . . . . ?
Ce2 C3 C48 C47 -54.2(8) . . . . ?
C51 C47 C48 C25 -2.2(11) . . . . ?
C11 C47 C48 C25 -152.1(8) . . . . ?
C51 C47 C48 C3 151.5(8) . . . . ?
C11 C47 C48 C3 1.6(12) . . . . ?
C9 C44 C49 C69 0.6(13) . . . . ?
C42 C44 C49 C69 -151.8(9) . . . . ?
C9 C44 C49 C78 143.6(9) . . . . ?
C42 C44 C49 C78 -8.7(14) . . . . ?
C9 C44 C49 Ce3 66.7(9) . . . . ?
C42 C44 C49 Ce3 -85.7(9) . . . . ?
C11 C47 C51 C21 9.0(14) . . . . ?
C48 C47 C51 C21 -140.5(9) . . . . ?
C11 C47 C51 C66 149.2(8) . . . . ?
C48 C47 C51 C66 -0.3(11) . . . . ?
C38 C21 C51 C47 144.8(9) . . . . ?
C60 C21 C51 C47 -0.8(15) . . . . ?
C38 C21 C51 C66 0.5(10) . . . . ?
C60 C21 C51 C66 -145.2(9) . . . . ?
C37 C45 C52 C13 10.0(11) . . . . ?
C67 C45 C52 C13 150.9(8) . . . . ?
C37 C45 C52 C53 -141.8(8) . . . . ?
C67 C45 C52 C53 -0.9(11) . . . . ?
C36 C13 C52 C45 -157.2(8) . . . . ?
C61 C13 C52 C45 -12.8(11) . . . . ?
Ce1 C13 C52 C45 -97.0(7) . . . . ?
C36 C13 C52 C53 -5.0(13) . . . . ?
C61 C13 C52 C53 139.4(8) . . . . ?
Ce1 C13 C52 C53 55.1(8) . . . . ?
C16 C41 C53 C59 156.5(9) . . . . ?
C35 C41 C53 C59 8.5(13) . . . . ?
Ce1 C41 C53 C59 97.3(8) . . . . ?
C16 C41 C53 C52 8.1(13) . . . . ?
C35 C41 C53 C52 -139.8(9) . . . . ?
Ce1 C41 C53 C52 -51.0(8) . . . . ?
C45 C52 C53 C59 1.3(11) . . . . ?
C13 C52 C53 C59 -149.6(8) . . . . ?
C45 C52 C53 C41 149.2(8) . . . . ?
C13 C52 C53 C41 -1.6(12) . . . . ?
C88 C81 C92 C94 -0.3(11) . . . . ?
C86 C81 C92 C94 177.5(7) . . . . ?
C58 C4 C54 C10 148.9(7) . . . . ?
C17 C4 C54 C10 -9.8(8) . . . . ?
C58 C4 C54 C8 -0.7(11) . . . . ?
C17 C4 C54 C8 -159.4(7) . . . . ?
C58 C4 C54 Ce3 67.6(9) . . . . ?
C17 C4 C54 Ce3 -91.1(7) . . . . ?
C69 C10 C54 C4 -148.0(7) . . . . ?
C7 C10 C54 C4 -2.9(8) . . . . ?
Ce3 C10 C54 C4 -106.3(6) . . . . ?
C69 C10 C54 C8 0.0(12) . . . . ?
C7 C10 C54 C8 145.1(8) . . . . ?
Ce3 C10 C54 C8 41.7(8) . . . . ?
C69 C10 C54 Ce3 -41.6(8) . . . . ?
C7 C10 C54 Ce3 103.4(7) . . . . ?
C33 C8 C54 C4 -6.5(11) . . . . ?
C15 C8 C54 C4 143.8(8) . . . . ?
Ce3 C8 C54 C4 96.8(8) . . . . ?
C33 C8 C54 C10 -150.3(8) . . . . ?
C15 C8 C54 C10 0.0(12) . . . . ?
Ce3 C8 C54 C10 -47.0(9) . . . . ?
C33 C8 C54 Ce3 -103.3(8) . . . . ?
C15 C8 C54 Ce3 47.0(7) . . . . ?
C20 C3 C55 C75 142.5(9) . . . . ?
C48 C3 C55 C75 -4.6(14) . . . . ?
Ce2 C3 C55 C75 67.7(7) . . . . ?
C20 C3 C55 C57 3.1(10) . . . . ?
C48 C3 C55 C57 -144.1(9) . . . . ?
Ce2 C3 C55 C57 -71.8(6) . . . . ?
C20 C3 C55 Ce2 74.8(7) . . . . ?
C48 C3 C55 Ce2 -72.3(9) . . . . ?
C14 Ce2 C55 C75 65.2(6) . . . . ?
C64 Ce2 C55 C75 28.9(5) . . . . ?
C12 Ce2 C55 C75 100.9(6) . . . . ?
C57 Ce2 C55 C75 131.5(8) . . . . ?
C5 Ce2 C55 C75 117.0(6) . . . . ?
C2 Ce2 C55 C75 67.6(6) . . . . ?
C42 Ce2 C55 C75 9.3(5) . . . . ?
C11 Ce2 C55 C75 -33.6(5) . . . . ?
C32 Ce2 C55 C75 168.4(7) . . . . ?
C3 Ce2 C55 C75 -120.4(8) . . . . ?
C14 Ce2 C55 C57 -66.3(6) . . . . ?
C64 Ce2 C55 C57 -102.6(6) . . . . ?
C12 Ce2 C55 C57 -30.6(6) . . . . ?
C75 Ce2 C55 C57 -131.5(8) . . . . ?
C5 Ce2 C55 C57 -14.5(6) . . . . ?
C2 Ce2 C55 C57 -63.9(6) . . . . ?
C42 Ce2 C55 C57 -122.3(6) . . . . ?
C11 Ce2 C55 C57 -165.1(7) . . . . ?
C32 Ce2 C55 C57 36.9(5) . . . . ?
C3 Ce2 C55 C57 108.0(9) . . . . ?
C14 Ce2 C55 C3 -174.4(7) . . . . ?
C64 Ce2 C55 C3 149.3(7) . . . . ?
C12 Ce2 C55 C3 -138.6(7) . . . . ?
C75 Ce2 C55 C3 120.4(8) . . . . ?
C57 Ce2 C55 C3 -108.0(9) . . . . ?
C5 Ce2 C55 C3 -122.6(6) . . . . ?
C2 Ce2 C55 C3 -171.9(6) . . . . ?
C42 Ce2 C55 C3 129.7(6) . . . . ?
C11 Ce2 C55 C3 86.9(6) . . . . ?
C32 Ce2 C55 C3 -71.1(6) . . . . ?
C37 C39 C56 C72 -8.1(13) . . . . ?
C25 C39 C56 C72 -147.8(8) . . . . ?
C37 C39 C56 C20 144.3(8) . . . . ?
C25 C39 C56 C20 4.6(11) . . . . ?
C37 C39 C56 Ce4 61.3(10) . . . . ?
C25 C39 C56 Ce4 -78.4(9) . . . . ?
C3 C20 C56 C72 149.8(9) . . . . ?
C32 C20 C56 C72 0.9(14) . . . . ?
Ce4 C20 C56 C72 49.4(9) . . . . ?
Ce2 C20 C56 C72 74.4(10) . . . . ?
C3 C20 C56 C39 -1.9(12) . . . . ?
C32 C20 C56 C39 -150.7(8) . . . . ?
Ce4 C20 C56 C39 -102.2(8) . . . . ?
Ce2 C20 C56 C39 -77.3(8) . . . . ?
C3 C20 C56 Ce4 100.3(9) . . . . ?
C32 C20 C56 Ce4 -48.5(9) . . . . ?
Ce2 C20 C56 Ce4 24.9(6) . . . . ?
C14 C12 C57 C32 133.7(10) . . . . ?
C5 C12 C57 C32 0.6(13) . . . . ?
Ce2 C12 C57 C32 76.4(8) . . . . ?
C14 C12 C57 C55 -2.3(14) . . . . ?
C5 C12 C57 C55 -135.4(10) . . . . ?
Ce2 C12 C57 C55 -59.6(8) . . . . ?
C14 C12 C57 Ce2 57.3(9) . . . . ?
C5 C12 C57 Ce2 -75.9(8) . . . . ?
C18 C32 C57 C12 6.4(15) . . . . ?
C20 C32 C57 C12 -143.3(9) . . . . ?
Ce4 C32 C57 C12 -60.0(11) . . . . ?
Ce2 C32 C57 C12 -67.5(8) . . . . ?
C18 C32 C57 C55 145.6(9) . . . . ?
C20 C32 C57 C55 -4.1(10) . . . . ?
Ce4 C32 C57 C55 79.2(9) . . . . ?
Ce2 C32 C57 C55 71.7(7) . . . . ?
C18 C32 C57 Ce2 73.8(9) . . . . ?
C20 C32 C57 Ce2 -75.8(6) . . . . ?
Ce4 C32 C57 Ce2 7.5(6) . . . . ?
C75 C55 C57 C12 2.6(14) . . . . ?
C3 C55 C57 C12 140.5(9) . . . . ?
Ce2 C55 C57 C12 58.5(8) . . . . ?
C75 C55 C57 C32 -137.2(10) . . . . ?
C3 C55 C57 C32 0.7(10) . . . . ?
Ce2 C55 C57 C32 -81.2(7) . . . . ?
C75 C55 C57 Ce2 -56.0(9) . . . . ?
C3 C55 C57 Ce2 82.0(7) . . . . ?
C14 Ce2 C57 C12 -28.4(5) . . . . ?
C64 Ce2 C57 C12 -64.6(6) . . . . ?
C75 Ce2 C57 C12 -99.1(6) . . . . ?
C55 Ce2 C57 C12 -127.2(9) . . . . ?
C5 Ce2 C57 C12 35.0(5) . . . . ?
C2 Ce2 C57 C12 -9.4(6) . . . . ?
C42 Ce2 C57 C12 -68.0(6) . . . . ?
C11 Ce2 C57 C12 -115.1(6) . . . . ?
C32 Ce2 C57 C12 121.5(9) . . . . ?
C3 Ce2 C57 C12 -166.3(8) . . . . ?
C14 Ce2 C57 C32 -150.0(6) . . . . ?
C64 Ce2 C57 C32 173.8(6) . . . . ?
C12 Ce2 C57 C32 -121.5(9) . . . . ?
C75 Ce2 C57 C32 139.4(6) . . . . ?
C55 Ce2 C57 C32 111.3(8) . . . . ?
C5 Ce2 C57 C32 -86.5(6) . . . . ?
C2 Ce2 C57 C32 -130.9(6) . . . . ?
C42 Ce2 C57 C32 170.5(5) . . . . ?
C11 Ce2 C57 C32 123.4(6) . . . . ?
C3 Ce2 C57 C32 72.1(6) . . . . ?
C14 Ce2 C57 C55 98.7(6) . . . . ?
C64 Ce2 C57 C55 62.5(6) . . . . ?
C12 Ce2 C57 C55 127.2(9) . . . . ?
C75 Ce2 C57 C55 28.1(6) . . . . ?
C5 Ce2 C57 C55 162.2(7) . . . . ?
C2 Ce2 C57 C55 117.8(6) . . . . ?
C42 Ce2 C57 C55 59.2(6) . . . . ?
C11 Ce2 C57 C55 12.1(6) . . . . ?
C32 Ce2 C57 C55 -111.3(8) . . . . ?
C3 Ce2 C57 C55 -39.2(5) . . . . ?
C81 C92 C94 C106 0.7(12) . . . . ?
C81 C92 C94 C112 -179.4(8) . . . . ?
C54 C4 C58 C62 3.6(10) . . . . ?
C17 C4 C58 C62 160.1(6) . . . . ?
C54 C4 C58 C28 -159.6(7) . . . . ?
C17 C4 C58 C28 -3.0(10) . . . . ?
C24 C28 C58 C4 136.7(7) . . . . ?
C29 C28 C58 C4 28.4(9) . . . . ?
Si1 C28 C58 C4 -81.9(8) . . . . ?
C24 C28 C58 C62 -25.3(10) . . . . ?
C29 C28 C58 C62 -133.7(7) . . . . ?
Si1 C28 C58 C62 116.1(7) . . . . ?
C41 C53 C59 C66 -147.6(8) . . . . ?
C52 C53 C59 C66 0.6(11) . . . . ?
C41 C53 C59 C38 -6.6(13) . . . . ?
C52 C53 C59 C38 141.7(9) . . . . ?
C21 C38 C59 C53 -144.6(9) . . . . ?
C40 C38 C59 C53 -0.3(14) . . . . ?
C21 C38 C59 C66 1.5(10) . . . . ?
C40 C38 C59 C66 145.8(8) . . . . ?
C96 Si2 C95 Si1 -93.5(9) . . . . ?
C111 Si2 C95 Si1 149.1(9) . . . . ?
C17 Si2 C95 Si1 20.3(10) . . . . ?
C88 Si1 C95 Si2 -118.7(8) . . . . ?
C87 Si1 C95 Si2 122.7(8) . . . . ?
C28 Si1 C95 Si2 -5.8(10) . . . . ?
C38 C21 C60 C78 5.0(15) . . . . ?
C51 C21 C60 C78 147.9(9) . . . . ?
C38 C21 C60 C6 -148.1(9) . . . . ?
C51 C21 C60 C6 -5.1(14) . . . . ?
C11 C6 C60 C78 -151.4(9) . . . . ?
C42 C6 C60 C78 -3.2(15) . . . . ?
Ce2 C6 C60 C78 -76.8(9) . . . . ?
C11 C6 C60 C21 3.0(14) . . . . ?
C42 C6 C60 C21 151.1(9) . . . . ?
Ce2 C6 C60 C21 77.6(9) . . . . ?
C34 C23 C61 C65 -156.7(9) . . . . ?
C46 C23 C61 C65 -6.2(14) . . . . ?
Ce1 C23 C61 C65 -95.1(9) . . . . ?
C34 C23 C61 C13 -6.5(10) . . . . ?
C46 C23 C61 C13 144.1(8) . . . . ?
Ce1 C23 C61 C13 55.1(7) . . . . ?
C34 C23 C61 Ce1 -61.5(6) . . . . ?
C46 C23 C61 Ce1 89.0(8) . . . . ?
C52 C13 C61 C23 -144.6(8) . . . . ?
C36 C13 C61 C23 4.4(10) . . . . ?
Ce1 C13 C61 C23 -53.8(6) . . . . ?
C52 C13 C61 C65 7.2(12) . . . . ?
C36 C13 C61 C65 156.3(8) . . . . ?
Ce1 C13 C61 C65 98.0(7) . . . . ?
C52 C13 C61 Ce1 -90.8(7) . . . . ?
C36 C13 C61 Ce1 58.3(6) . . . . ?
C74 Ce1 C61 C23 26.1(6) . . . . ?
C43 Ce1 C61 C23 45.3(7) . . . . ?
C36 Ce1 C61 C23 84.8(7) . . . . ?
C34 Ce1 C61 C23 38.1(6) . . . . ?
C16 Ce1 C61 C23 97.9(6) . . . . ?
C22 Ce1 C61 C23 80.1(6) . . . . ?
C1 Ce1 C61 C23 -4.8(6) . . . . ?
C33 Ce1 C61 C23 20.9(7) . . . . ?
C13 Ce1 C61 C23 123.0(9) . . . . ?
C41 Ce1 C61 C23 126.7(6) . . . . ?
C63 Ce1 C61 C23 103.5(6) . . . . ?
C74 Ce1 C61 C65 147.0(7) . . . . ?
C43 Ce1 C61 C65 166.2(6) . . . . ?
C36 Ce1 C61 C65 -154.3(8) . . . . ?
C34 Ce1 C61 C65 159.0(8) . . . . ?
C16 Ce1 C61 C65 -141.3(7) . . . . ?
C22 Ce1 C61 C65 -159.1(6) . . . . ?
C1 Ce1 C61 C65 116.1(7) . . . . ?
C23 Ce1 C61 C65 120.9(10) . . . . ?
C33 Ce1 C61 C65 141.7(6) . . . . ?
C13 Ce1 C61 C65 -116.1(9) . . . . ?
C41 Ce1 C61 C65 -112.5(7) . . . . ?
C63 Ce1 C61 C65 -135.7(6) . . . . ?
C74 Ce1 C61 C13 -96.9(6) . . . . ?
C43 Ce1 C61 C13 -77.7(6) . . . . ?
C36 Ce1 C61 C13 -38.2(6) . . . . ?
C34 Ce1 C61 C13 -84.9(6) . . . . ?
C16 Ce1 C61 C13 -25.1(6) . . . . ?
C22 Ce1 C61 C13 -42.9(6) . . . . ?
C1 Ce1 C61 C13 -127.8(6) . . . . ?
C23 Ce1 C61 C13 -123.0(9) . . . . ?
C33 Ce1 C61 C13 -102.1(6) . . . . ?
C41 Ce1 C61 C13 3.7(6) . . . . ?
C63 Ce1 C61 C13 -19.5(7) . . . . ?
C8 C33 C62 C58 -8.3(12) . . . . ?
C43 C33 C62 C58 -157.5(7) . . . . ?
Ce1 C33 C62 C58 -99.6(7) . . . . ?
C8 C33 C62 C1 147.2(7) . . . . ?
C43 C33 C62 C1 -2.1(10) . . . . ?
Ce1 C33 C62 C1 55.9(6) . . . . ?
C8 C33 C62 Ce1 91.3(7) . . . . ?
C43 C33 C62 Ce1 -57.9(6) . . . . ?
C4 C58 C62 C33 1.0(11) . . . . ?
C28 C58 C62 C33 164.2(8) . . . . ?
C4 C58 C62 C1 -151.9(8) . . . . ?
C28 C58 C62 C1 11.4(12) . . . . ?
C4 C58 C62 Ce1 -76.7(7) . . . . ?
C28 C58 C62 Ce1 86.6(8) . . . . ?
C74 C1 C62 C33 2.9(10) . . . . ?
C30 C1 C62 C33 -145.2(8) . . . . ?
Ce1 C1 C62 C33 -56.7(7) . . . . ?
C74 C1 C62 C58 159.3(8) . . . . ?
C30 C1 C62 C58 11.2(12) . . . . ?
Ce1 C1 C62 C58 99.6(7) . . . . ?
C74 C1 C62 Ce1 59.6(6) . . . . ?
C30 C1 C62 Ce1 -88.4(7) . . . . ?
C74 Ce1 C62 C33 82.7(6) . . . . ?
C43 Ce1 C62 C33 37.6(6) . . . . ?
C36 Ce1 C62 C33 76.4(6) . . . . ?
C34 Ce1 C62 C33 96.9(6) . . . . ?
C16 Ce1 C62 C33 41.3(6) . . . . ?
C22 Ce1 C62 C33 24.1(6) . . . . ?
C1 Ce1 C62 C33 122.8(8) . . . . ?
C23 Ce1 C62 C33 126.5(6) . . . . ?
C13 Ce1 C62 C33 100.2(6) . . . . ?
C41 Ce1 C62 C33 16.9(7) . . . . ?
C63 Ce1 C62 C33 -4.8(6) . . . . ?
C74 Ce1 C62 C58 -156.8(8) . . . . ?
C43 Ce1 C62 C58 158.1(8) . . . . ?
C36 Ce1 C62 C58 -163.1(6) . . . . ?
C34 Ce1 C62 C58 -142.6(7) . . . . ?
C16 Ce1 C62 C58 161.8(6) . . . . ?
C22 Ce1 C62 C58 144.6(7) . . . . ?
C1 Ce1 C62 C58 -116.7(9) . . . . ?
C23 Ce1 C62 C58 -113.0(7) . . . . ?
C33 Ce1 C62 C58 120.5(9) . . . . ?
C13 Ce1 C62 C58 -139.3(6) . . . . ?
C41 Ce1 C62 C58 137.4(6) . . . . ?
C63 Ce1 C62 C58 115.7(7) . . . . ?
C74 Ce1 C62 C1 -40.1(6) . . . . ?
C43 Ce1 C62 C1 -85.2(6) . . . . ?
C36 Ce1 C62 C1 -46.4(6) . . . . ?
C34 Ce1 C62 C1 -25.9(6) . . . . ?
C16 Ce1 C62 C1 -81.5(6) . . . . ?
C22 Ce1 C62 C1 -98.7(6) . . . . ?
C23 Ce1 C62 C1 3.7(6) . . . . ?
C33 Ce1 C62 C1 -122.8(8) . . . . ?
C13 Ce1 C62 C1 -22.6(7) . . . . ?
C41 Ce1 C62 C1 -105.9(6) . . . . ?
C63 Ce1 C62 C1 -127.6(6) . . . . ?
C43 C22 C63 C15 5.6(14) . . . . ?
C16 C22 C63 C15 144.1(9) . . . . ?
Ce1 C22 C63 C15 72.5(9) . . . . ?
C43 C22 C63 C35 -141.9(8) . . . . ?
C16 C22 C63 C35 -3.4(11) . . . . ?
Ce1 C22 C63 C35 -75.0(7) . . . . ?
C43 C22 C63 Ce3 -61.0(10) . . . . ?
C16 C22 C63 Ce3 77.5(9) . . . . ?
Ce1 C22 C63 Ce3 5.9(6) . . . . ?
C43 C22 C63 Ce1 -66.9(7) . . . . ?
C16 C22 C63 Ce1 71.5(6) . . . . ?
C68 C15 C63 C22 -156.1(9) . . . . ?
C8 C15 C63 C22 -4.6(14) . . . . ?
Ce3 C15 C63 C22 -95.0(10) . . . . ?
C68 C15 C63 C35 -11.0(13) . . . . ?
C8 C15 C63 C35 140.6(9) . . . . ?
Ce3 C15 C63 C35 50.2(9) . . . . ?
C68 C15 C63 Ce3 -61.2(8) . . . . ?
C8 C15 C63 Ce3 90.4(9) . . . . ?
C68 C15 C63 Ce1 -98.3(8) . . . . ?
C8 C15 C63 Ce1 53.2(8) . . . . ?
Ce3 C15 C63 Ce1 -37.1(6) . . . . ?
C40 C35 C63 C22 155.9(10) . . . . ?
C41 C35 C63 C22 5.2(11) . . . . ?
Ce3 C35 C63 C22 107.1(8) . . . . ?
C40 C35 C63 C15 5.6(14) . . . . ?
C41 C35 C63 C15 -145.1(8) . . . . ?
Ce3 C35 C63 C15 -43.3(8) . . . . ?
C40 C35 C63 Ce3 48.8(10) . . . . ?
C41 C35 C63 Ce3 -101.8(8) . . . . ?
C40 C35 C63 Ce1 96.8(9) . . . . ?
C41 C35 C63 Ce1 -53.8(7) . . . . ?
Ce3 C35 C63 Ce1 48.0(4) . . . . ?
C74 Ce1 C63 C22 25.7(5) . . . . ?
C43 Ce1 C63 C22 35.5(5) . . . . ?
C36 Ce1 C63 C22 -35.5(5) . . . . ?
C34 Ce1 C63 C22 -5.6(5) . . . . ?
C16 Ce1 C63 C22 -42.6(5) . . . . ?
C1 Ce1 C63 C22 51.7(5) . . . . ?
C23 Ce1 C63 C22 -12.4(6) . . . . ?
C33 Ce1 C63 C22 72.7(5) . . . . ?
C13 Ce1 C63 C22 -59.3(5) . . . . ?
C41 Ce1 C63 C22 -82.1(6) . . . . ?
C74 Ce1 C63 C15 -102.9(6) . . . . ?
C43 Ce1 C63 C15 -93.1(7) . . . . ?
C36 Ce1 C63 C15 -164.2(7) . . . . ?
C34 Ce1 C63 C15 -134.3(6) . . . . ?
C16 Ce1 C63 C15 -171.2(8) . . . . ?
C22 Ce1 C63 C15 -128.7(9) . . . . ?
C1 Ce1 C63 C15 -76.9(7) . . . . ?
C23 Ce1 C63 C15 -141.1(6) . . . . ?
C33 Ce1 C63 C15 -56.0(6) . . . . ?
C13 Ce1 C63 C15 172.0(6) . . . . ?
C41 Ce1 C63 C15 149.3(8) . . . . ?
C74 Ce1 C63 C35 139.8(6) . . . . ?
C43 Ce1 C63 C35 149.6(7) . . . . ?
C36 Ce1 C63 C35 78.5(6) . . . . ?
C34 Ce1 C63 C35 108.4(6) . . . . ?
C16 Ce1 C63 C35 71.4(6) . . . . ?
C22 Ce1 C63 C35 114.0(8) . . . . ?
C1 Ce1 C63 C35 165.8(6) . . . . ?
C23 Ce1 C63 C35 101.6(6) . . . . ?
C33 Ce1 C63 C35 -173.3(7) . . . . ?
C13 Ce1 C63 C35 54.7(6) . . . . ?
C41 Ce1 C63 C35 32.0(6) . . . . ?
C74 Ce1 C63 Ce3 -146.9(5) . . . . ?
C43 Ce1 C63 Ce3 -137.1(6) . . . . ?
C36 Ce1 C63 Ce3 151.8(5) . . . . ?
C34 Ce1 C63 Ce3 -178.2(5) . . . . ?
C16 Ce1 C63 Ce3 144.8(6) . . . . ?
C22 Ce1 C63 Ce3 -172.6(7) . . . . ?
C1 Ce1 C63 Ce3 -120.9(5) . . . . ?
C23 Ce1 C63 Ce3 174.9(5) . . . . ?
C33 Ce1 C63 Ce3 -100.0(5) . . . . ?
C13 Ce1 C63 Ce3 128.1(5) . . . . ?
C41 Ce1 C63 Ce3 105.3(6) . . . . ?
C6 C42 C64 C75 2.2(11) . . . . ?
C44 C42 C64 C75 -141.7(9) . . . . ?
Ce2 C42 C64 C75 -71.5(7) . . . . ?
C6 C42 C64 C14 141.6(9) . . . . ?
C44 C42 C64 C14 -2.3(14) . . . . ?
Ce2 C42 C64 C14 68.0(7) . . . . ?
C6 C42 C64 Ce2 73.6(7) . . . . ?
C44 C42 C64 Ce2 -70.2(9) . . . . ?
C2 C14 C64 C75 135.2(10) . . . . ?
C12 C14 C64 C75 -0.9(14) . . . . ?
Ce2 C14 C64 C75 59.5(8) . . . . ?
C2 C14 C64 C42 -0.1(13) . . . . ?
C12 C14 C64 C42 -136.2(9) . . . . ?
Ce2 C14 C64 C42 -75.8(8) . . . . ?
C2 C14 C64 Ce2 75.8(7) . . . . ?
C12 C14 C64 Ce2 -60.4(8) . . . . ?
C14 Ce2 C64 C75 -128.3(9) . . . . ?
C12 Ce2 C64 C75 -97.1(7) . . . . ?
C57 Ce2 C64 C75 -62.7(6) . . . . ?
C55 Ce2 C64 C75 -28.5(6) . . . . ?
C5 Ce2 C64 C75 -116.7(6) . . . . ?
C2 Ce2 C64 C75 -160.5(8) . . . . ?
C42 Ce2 C64 C75 111.0(8) . . . . ?
C11 Ce2 C64 C75 38.3(6) . . . . ?
C32 Ce2 C64 C75 -59.5(7) . . . . ?
C3 Ce2 C64 C75 -13.3(6) . . . . ?
C14 Ce2 C64 C42 120.7(8) . . . . ?
C12 Ce2 C64 C42 151.9(6) . . . . ?
C75 Ce2 C64 C42 -111.0(8) . . . . ?
C57 Ce2 C64 C42 -173.7(5) . . . . ?
C55 Ce2 C64 C42 -139.5(6) . . . . ?
C5 Ce2 C64 C42 132.3(5) . . . . ?
C2 Ce2 C64 C42 88.5(5) . . . . ?
C11 Ce2 C64 C42 -72.7(5) . . . . ?
C32 Ce2 C64 C42 -170.5(5) . . . . ?
C3 Ce2 C64 C42 -124.3(5) . . . . ?
C12 Ce2 C64 C14 31.2(5) . . . . ?
C75 Ce2 C64 C14 128.3(9) . . . . ?
C57 Ce2 C64 C14 65.6(6) . . . . ?
C55 Ce2 C64 C14 99.8(6) . . . . ?
C5 Ce2 C64 C14 11.7(5) . . . . ?
C2 Ce2 C64 C14 -32.2(5) . . . . ?
C42 Ce2 C64 C14 -120.7(8) . . . . ?
C11 Ce2 C64 C14 166.7(7) . . . . ?
C32 Ce2 C64 C14 68.8(6) . . . . ?
C3 Ce2 C64 C14 115.0(6) . . . . ?
C109 C82 C96 C99 0.1(12) . . . . ?
C79 C82 C96 C99 -179.1(8) . . . . ?
C109 C82 C96 Si2 -179.0(7) . . . . ?
C79 C82 C96 Si2 1.9(11) . . . . ?
C95 Si2 C96 C99 14.1(9) . . . . ?
C111 Si2 C96 C99 127.8(8) . . . . ?
C17 Si2 C96 C99 -99.5(8) . . . . ?
C95 Si2 C96 C82 -166.9(6) . . . . ?
C111 Si2 C96 C82 -53.2(7) . . . . ?
C17 Si2 C96 C82 79.5(7) . . . . ?
C23 C61 C65 C27 -2.8(14) . . . . ?
C13 C61 C65 C27 -149.7(8) . . . . ?
Ce1 C61 C65 C27 -75.3(9) . . . . ?
C23 C61 C65 C37 149.0(9) . . . . ?
C13 C61 C65 C37 2.0(11) . . . . ?
Ce1 C61 C65 C37 76.4(8) . . . . ?
C72 C27 C65 C61 147.5(9) . . . . ?
C77 C27 C65 C61 4.2(13) . . . . ?
Ce4 C27 C65 C61 90.3(9) . . . . ?
C72 C27 C65 C37 -3.9(12) . . . . ?
C77 C27 C65 C37 -147.1(8) . . . . ?
Ce4 C27 C65 C37 -61.1(8) . . . . ?
C39 C37 C65 C61 -147.4(8) . . . . ?
C45 C37 C65 C61 -4.9(12) . . . . ?
C39 C37 C65 C27 3.7(12) . . . . ?
C45 C37 C65 C27 146.2(8) . . . . ?
C108 C90 C97 C87 -4.7(14) . . . . ?
C108 C90 C97 C91 175.1(9) . . . . ?
C84 C87 C97 C90 3.7(13) . . . . ?
Si1 C87 C97 C90 -172.5(7) . . . . ?
C84 C87 C97 C91 -176.1(10) . . . . ?
Si1 C87 C97 C91 7.7(12) . . . . ?
C82 C96 C99 C110 3.4(12) . . . . ?
Si2 C96 C99 C110 -177.6(7) . . . . ?
C82 C96 C99 C80 -179.9(8) . . . . ?
Si2 C96 C99 C80 -0.9(12) . . . . ?
C47 C51 C66 C67 2.4(12) . . . . ?
C21 C51 C66 C67 148.2(8) . . . . ?
C47 C51 C66 C59 -145.3(8) . . . . ?
C21 C51 C66 C59 0.5(10) . . . . ?
C53 C59 C66 C67 -3.0(12) . . . . ?
C38 C59 C66 C67 -149.8(8) . . . . ?
C53 C59 C66 C51 145.6(8) . . . . ?
C38 C59 C66 C51 -1.2(9) . . . . ?
C51 C66 C67 C25 -2.0(12) . . . . ?
C59 C66 C67 C25 142.2(8) . . . . ?
C51 C66 C67 C45 -140.8(8) . . . . ?
C59 C66 C67 C45 3.4(12) . . . . ?
C48 C25 C67 C66 -0.7(12) . . . . ?
C39 C25 C67 C66 -146.7(7) . . . . ?
C48 C25 C67 C45 142.2(8) . . . . ?
C39 C25 C67 C45 -3.8(8) . . . . ?
C52 C45 C67 C66 -1.4(12) . . . . ?
C37 C45 C67 C66 145.0(8) . . . . ?
C52 C45 C67 C25 -143.5(7) . . . . ?
C37 C45 C67 C25 3.0(8) . . . . ?
C63 C15 C68 C76 9.4(14) . . . . ?
C8 C15 C68 C76 -141.1(9) . . . . ?
Ce3 C15 C68 C76 -60.8(9) . . . . ?
C63 C15 C68 C69 150.5(8) . . . . ?
C8 C15 C68 C69 0.0(13) . . . . ?
Ce3 C15 C68 C69 80.3(9) . . . . ?
C63 C15 C68 Ce3 70.2(9) . . . . ?
C8 C15 C68 Ce3 -80.3(9) . . . . ?
C83 C89 C100 C111 -0.7(17) . . . . ?
C83 C89 C100 C113 178.9(11) . . . . ?
C7 C10 C69 C49 -1.6(12) . . . . ?
C54 C10 C69 C49 140.4(9) . . . . ?
Ce3 C10 C69 C49 91.2(9) . . . . ?
C7 C10 C69 C68 -142.1(9) . . . . ?
C54 C10 C69 C68 0.0(12) . . . . ?
Ce3 C10 C69 C68 -49.2(8) . . . . ?
C7 C10 C69 Ce3 -92.8(9) . . . . ?
C54 C10 C69 Ce3 49.2(9) . . . . ?
C44 C49 C69 C10 -0.7(13) . . . . ?
C78 C49 C69 C10 -149.3(8) . . . . ?
Ce3 C49 C69 C10 -93.6(9) . . . . ?
C44 C49 C69 C68 143.6(9) . . . . ?
C78 C49 C69 C68 -5.0(11) . . . . ?
Ce3 C49 C69 C68 50.7(7) . . . . ?
C44 C49 C69 Ce3 92.9(9) . . . . ?
C78 C49 C69 Ce3 -55.7(8) . . . . ?
C15 C68 C69 C10 0.0(13) . . . . ?
C76 C68 C69 C10 146.1(9) . . . . ?
Ce3 C68 C69 C10 69.6(9) . . . . ?
C15 C68 C69 C49 -143.1(9) . . . . ?
C76 C68 C69 C49 3.0(11) . . . . ?
Ce3 C68 C69 C49 -73.5(9) . . . . ?
C15 C68 C69 Ce3 -69.6(9) . . . . ?
C76 C68 C69 Ce3 76.5(8) . . . . ?
C77 C50 C70 C24 -4.1(14) . . . . ?
C73 C50 C70 C24 -143.8(9) . . . . ?
Ce4 C50 C70 C24 -95.0(9) . . . . ?
C77 C50 C70 C26 140.3(9) . . . . ?
C73 C50 C70 C26 0.5(13) . . . . ?
Ce4 C50 C70 C26 49.4(9) . . . . ?
C77 C50 C70 Ce4 90.9(9) . . . . ?
C73 C50 C70 Ce4 -48.9(8) . . . . ?
C30 C24 C70 C50 7.8(14) . . . . ?
C28 C24 C70 C50 157.4(8) . . . . ?
C30 C24 C70 C26 -139.1(8) . . . . ?
C28 C24 C70 C26 10.5(10) . . . . ?
C30 C24 C70 Ce4 -56.7(10) . . . . ?
C28 C24 C70 Ce4 92.9(7) . . . . ?
C71 C26 C70 C50 -0.2(13) . . . . ?
C29 C26 C70 C50 -148.6(8) . . . . ?
Ce4 C26 C70 C50 -41.9(8) . . . . ?
C71 C26 C70 C24 147.5(8) . . . . ?
C29 C26 C70 C24 -0.9(9) . . . . ?
Ce4 C26 C70 C24 105.8(7) . . . . ?
C71 C26 C70 Ce4 41.7(8) . . . . ?
C29 C26 C70 Ce4 -106.7(7) . . . . ?
C89 C83 C102 C103 -1.1(17) . . . . ?
C114 C83 C102 C103 178.2(10) . . . . ?
C83 C102 C103 C111 0.9(17) . . . . ?
C83 C102 C103 C107 -179.4(10) . . . . ?
C87 C84 C105 C108 0.6(15) . . . . ?
C98 C84 C105 C108 -179.5(9) . . . . ?
C70 C26 C71 C5 -151.0(8) . . . . ?
C29 C26 C71 C5 -8.0(12) . . . . ?
Ce4 C26 C71 C5 -104.2(9) . . . . ?
C70 C26 C71 C18 -0.2(13) . . . . ?
C29 C26 C71 C18 142.8(9) . . . . ?
Ce4 C26 C71 C18 46.6(8) . . . . ?
C70 C26 C71 Ce4 -46.8(9) . . . . ?
C29 C26 C71 Ce4 96.2(9) . . . . ?
C12 C5 C71 C26 157.7(9) . . . . ?
C31 C5 C71 C26 12.4(12) . . . . ?
Ce2 C5 C71 C26 95.9(7) . . . . ?
C12 C5 C71 C18 6.2(14) . . . . ?
C31 C5 C71 C18 -139.1(9) . . . . ?
Ce2 C5 C71 C18 -55.7(8) . . . . ?
C12 C5 C71 Ce4 62.1(11) . . . . ?
C31 C5 C71 Ce4 -83.2(9) . . . . ?
Ce2 C5 C71 Ce4 0.3(5) . . . . ?
C73 C18 C71 C26 0.1(13) . . . . ?
C32 C18 C71 C26 -149.3(9) . . . . ?
Ce4 C18 C71 C26 -64.0(10) . . . . ?
C73 C18 C71 C5 150.3(9) . . . . ?
C32 C18 C71 C5 1.0(13) . . . . ?
Ce4 C18 C71 C5 86.3(10) . . . . ?
C73 C18 C71 Ce4 64.1(9) . . . . ?
C32 C18 C71 Ce4 -85.3(9) . . . . ?
C39 C56 C72 C27 8.0(12) . . . . ?
C20 C56 C72 C27 -143.2(9) . . . . ?
Ce4 C56 C72 C27 -88.2(9) . . . . ?
C39 C56 C72 C73 146.2(9) . . . . ?
C20 C56 C72 C73 -5.0(13) . . . . ?
Ce4 C56 C72 C73 50.0(8) . . . . ?
C39 C56 C72 Ce4 96.1(8) . . . . ?
C20 C56 C72 Ce4 -55.0(9) . . . . ?
C65 C27 C72 C56 -2.2(13) . . . . ?
C77 C27 C72 C56 144.2(9) . . . . ?
Ce4 C27 C72 C56 81.4(9) . . . . ?
C65 C27 C72 C73 -143.7(8) . . . . ?
C77 C27 C72 C73 2.7(11) . . . . ?
Ce4 C27 C72 C73 -60.1(7) . . . . ?
C65 C27 C72 Ce4 -83.6(9) . . . . ?
C77 C27 C72 Ce4 62.8(9) . . . . ?
C92 C94 C106 C85 1.6(12) . . . . ?
C112 C94 C106 C85 -178.3(8) . . . . ?
C88 C85 C106 C94 -4.1(12) . . . . ?
C93 C85 C106 C94 177.3(8) . . . . ?
C32 C18 C73 C50 150.0(9) . . . . ?
C71 C18 C73 C50 0.2(15) . . . . ?
Ce4 C18 C73 C50 78.8(10) . . . . ?
C32 C18 C73 C72 8.0(14) . . . . ?
C71 C18 C73 C72 -141.8(9) . . . . ?
Ce4 C18 C73 C72 -63.3(10) . . . . ?
C32 C18 C73 Ce4 71.3(9) . . . . ?
C71 C18 C73 Ce4 -78.5(9) . . . . ?
C70 C50 C73 C18 -0.6(14) . . . . ?
C77 C50 C73 C18 -143.4(10) . . . . ?
Ce4 C50 C73 C18 -69.8(10) . . . . ?
C70 C50 C73 C72 147.4(8) . . . . ?
C77 C50 C73 C72 4.6(10) . . . . ?
Ce4 C50 C73 C72 78.2(8) . . . . ?
C70 C50 C73 Ce4 69.2(9) . . . . ?
C77 C50 C73 Ce4 -73.6(8) . . . . ?
C56 C72 C73 C18 0.5(14) . . . . ?
C27 C72 C73 C18 143.2(9) . . . . ?
Ce4 C72 C73 C18 60.6(10) . . . . ?
C56 C72 C73 C50 -147.0(8) . . . . ?
C27 C72 C73 C50 -4.4(11) . . . . ?
Ce4 C72 C73 C50 -87.0(8) . . . . ?
C56 C72 C73 Ce4 -60.1(9) . . . . ?
C27 C72 C73 Ce4 82.5(9) . . . . ?
C22 C43 C74 C1 -139.7(9) . . . . ?
C33 C43 C74 C1 1.5(10) . . . . ?
Ce1 C43 C74 C1 -78.7(7) . . . . ?
C22 C43 C74 C34 -1.5(15) . . . . ?
C33 C43 C74 C34 139.7(9) . . . . ?
Ce1 C43 C74 C34 59.5(9) . . . . ?
C22 C43 C74 Ce1 -61.0(9) . . . . ?
C33 C43 C74 Ce1 80.2(6) . . . . ?
C62 C1 C74 C43 -2.6(10) . . . . ?
C30 C1 C74 C43 142.4(9) . . . . ?
Ce1 C1 C74 C43 70.9(7) . . . . ?
C62 C1 C74 C34 -143.7(9) . . . . ?
C30 C1 C74 C34 1.3(14) . . . . ?
Ce1 C1 C74 C34 -70.2(7) . . . . ?
C62 C1 C74 Ce1 -73.5(6) . . . . ?
C30 C1 C74 Ce1 71.5(10) . . . . ?
C23 C34 C74 C43 -130.4(10) . . . . ?
C36 C34 C74 C43 -0.5(14) . . . . ?
Ce1 C34 C74 C43 -59.2(9) . . . . ?
C23 C34 C74 C1 5.6(14) . . . . ?
C36 C34 C74 C1 135.5(9) . . . . ?
Ce1 C34 C74 C1 76.8(8) . . . . ?
C23 C34 C74 Ce1 -71.2(9) . . . . ?
C36 C34 C74 Ce1 58.7(7) . . . . ?
C36 Ce1 C74 C43 98.3(6) . . . . ?
C34 Ce1 C74 C43 130.3(8) . . . . ?
C16 Ce1 C74 C43 63.5(5) . . . . ?
C22 Ce1 C74 C43 28.4(5) . . . . ?
C1 Ce1 C74 C43 -111.8(7) . . . . ?
C23 Ce1 C74 C43 160.5(6) . . . . ?
C33 Ce1 C74 C43 -38.5(5) . . . . ?
C13 Ce1 C74 C43 117.5(5) . . . . ?
C41 Ce1 C74 C43 59.6(5) . . . . ?
C63 Ce1 C74 C43 14.1(5) . . . . ?
C43 Ce1 C74 C1 111.8(7) . . . . ?
C36 Ce1 C74 C1 -149.9(7) . . . . ?
C34 Ce1 C74 C1 -117.9(9) . . . . ?
C16 Ce1 C74 C1 175.3(6) . . . . ?
C22 Ce1 C74 C1 140.2(6) . . . . ?
C23 Ce1 C74 C1 -87.7(6) . . . . ?
C33 Ce1 C74 C1 73.2(5) . . . . ?
C13 Ce1 C74 C1 -130.7(6) . . . . ?
C41 Ce1 C74 C1 171.4(5) . . . . ?
C63 Ce1 C74 C1 125.9(6) . . . . ?
C43 Ce1 C74 C34 -130.3(8) . . . . ?
C36 Ce1 C74 C34 -32.1(5) . . . . ?
C16 Ce1 C74 C34 -66.8(6) . . . . ?
C22 Ce1 C74 C34 -101.9(6) . . . . ?
C1 Ce1 C74 C34 117.9(9) . . . . ?
C23 Ce1 C74 C34 30.2(5) . . . . ?
C33 Ce1 C74 C34 -168.9(7) . . . . ?
C13 Ce1 C74 C34 -12.8(6) . . . . ?
C41 Ce1 C74 C34 -70.7(6) . . . . ?
C63 Ce1 C74 C34 -116.2(6) . . . . ?
C84 C105 C108 C90 -1.3(15) . . . . ?
C84 C105 C108 C101 177.0(10) . . . . ?
C97 C90 C108 C105 3.4(14) . . . . ?
C97 C90 C108 C101 -175.0(9) . . . . ?
C96 C82 C109 C104 -3.6(13) . . . . ?
C79 C82 C109 C104 175.6(8) . . . . ?
C110 C104 C109 C82 3.7(14) . . . . ?
C115 C104 C109 C82 179.1(9) . . . . ?
C80 C99 C110 C104 179.8(8) . . . . ?
C96 C99 C110 C104 -3.4(13) . . . . ?
C109 C104 C110 C99 -0.2(14) . . . . ?
C115 C104 C110 C99 -175.9(9) . . . . ?
C89 C100 C111 C103 0.5(15) . . . . ?
C113 C100 C111 C103 -179.1(10) . . . . ?
C89 C100 C111 Si2 -174.7(8) . . . . ?
C113 C100 C111 Si2 5.7(15) . . . . ?
C102 C103 C111 C100 -0.7(16) . . . . ?
C107 C103 C111 C100 179.7(10) . . . . ?
C102 C103 C111 Si2 174.0(9) . . . . ?
C107 C103 C111 Si2 -5.7(16) . . . . ?
C96 Si2 C111 C100 -60.1(9) . . . . ?
C95 Si2 C111 C100 65.0(9) . . . . ?
C17 Si2 C111 C100 179.1(7) . . . . ?
C96 Si2 C111 C103 125.2(10) . . . . ?
C95 Si2 C111 C103 -109.7(10) . . . . ?
C17 Si2 C111 C103 4.4(12) . . . . ?
C57 C55 C75 C64 -2.1(16) . . . . ?
C3 C55 C75 C64 -135.5(10) . . . . ?
Ce2 C55 C75 C64 -58.8(9) . . . . ?
C57 C55 C75 C11 134.8(10) . . . . ?
C3 C55 C75 C11 1.4(13) . . . . ?
Ce2 C55 C75 C11 78.1(8) . . . . ?
C57 C55 C75 Ce2 56.7(9) . . . . ?
C3 C55 C75 Ce2 -76.7(7) . . . . ?
C42 C64 C75 C55 140.1(10) . . . . ?
C14 C64 C75 C55 1.2(15) . . . . ?
Ce2 C64 C75 C55 60.0(9) . . . . ?
C42 C64 C75 C11 -0.4(11) . . . . ?
C14 C64 C75 C11 -139.3(9) . . . . ?
Ce2 C64 C75 C11 -80.5(7) . . . . ?
C42 C64 C75 Ce2 80.0(7) . . . . ?
C14 C64 C75 Ce2 -58.8(8) . . . . ?
C6 C11 C75 C55 -144.1(9) . . . . ?
C47 C11 C75 C55 3.2(14) . . . . ?
Ce2 C11 C75 C55 -71.7(8) . . . . ?
C6 C11 C75 C64 -1.5(11) . . . . ?
C47 C11 C75 C64 145.8(9) . . . . ?
Ce2 C11 C75 C64 70.9(7) . . . . ?
C6 C11 C75 Ce2 -72.4(7) . . . . ?
C47 C11 C75 Ce2 74.9(9) . . . . ?
C14 Ce2 C75 C55 -99.9(6) . . . . ?
C64 Ce2 C75 C55 -130.6(9) . . . . ?
C12 Ce2 C75 C55 -63.3(6) . . . . ?
C57 Ce2 C75 C55 -28.3(5) . . . . ?
C5 Ce2 C75 C55 -65.1(6) . . . . ?
C2 Ce2 C75 C55 -114.6(6) . . . . ?
C42 Ce2 C75 C55 -168.2(7) . . . . ?
C11 Ce2 C75 C55 119.6(8) . . . . ?
C32 Ce2 C75 C55 -9.1(5) . . . . ?
C3 Ce2 C75 C55 33.0(5) . . . . ?
C14 Ce2 C75 C64 30.8(6) . . . . ?
C12 Ce2 C75 C64 67.3(6) . . . . ?
C57 Ce2 C75 C64 102.4(7) . . . . ?
C55 Ce2 C75 C64 130.6(9) . . . . ?
C5 Ce2 C75 C64 65.5(7) . . . . ?
C2 Ce2 C75 C64 16.0(6) . . . . ?
C42 Ce2 C75 C64 -37.6(6) . . . . ?
C11 Ce2 C75 C64 -109.8(9) . . . . ?
C32 Ce2 C75 C64 121.6(7) . . . . ?
C3 Ce2 C75 C64 163.6(8) . . . . ?
C14 Ce2 C75 C11 140.6(7) . . . . ?
C64 Ce2 C75 C11 109.8(9) . . . . ?
C12 Ce2 C75 C11 177.1(6) . . . . ?
C57 Ce2 C75 C11 -147.8(6) . . . . ?
C55 Ce2 C75 C11 -119.6(8) . . . . ?
C5 Ce2 C75 C11 175.3(5) . . . . ?
C2 Ce2 C75 C11 125.9(6) . . . . ?
C42 Ce2 C75 C11 72.2(6) . . . . ?
C32 Ce2 C75 C11 -128.6(6) . . . . ?
C3 Ce2 C75 C11 -86.6(6) . . . . ?
C35 C40 C76 C68 -4.1(15) . . . . ?
C38 C40 C76 C68 146.8(9) . . . . ?
Ce3 C40 C76 C68 52.5(9) . . . . ?
C35 C40 C76 C78 -148.1(10) . . . . ?
C38 C40 C76 C78 2.7(14) . . . . ?
Ce3 C40 C76 C78 -91.6(10) . . . . ?
C35 C40 C76 Ce3 -56.6(10) . . . . ?
C38 C40 C76 Ce3 94.3(10) . . . . ?
C15 C68 C76 C40 -1.7(15) . . . . ?
C69 C68 C76 C40 -147.6(9) . . . . ?
Ce3 C68 C76 C40 -60.2(11) . . . . ?
C15 C68 C76 C78 146.3(9) . . . . ?
C69 C68 C76 C78 0.3(11) . . . . ?
Ce3 C68 C76 C78 87.8(10) . . . . ?
C15 C68 C76 Ce3 58.5(10) . . . . ?
C69 C68 C76 Ce3 -87.5(9) . . . . ?
C30 C46 C77 C50 2.3(14) . . . . ?
C23 C46 C77 C50 -150.4(9) . . . . ?
C30 C46 C77 C27 140.8(9) . . . . ?
C23 C46 C77 C27 -11.9(13) . . . . ?
C30 C46 C77 Ce4 66.2(10) . . . . ?
C23 C46 C77 Ce4 -86.5(8) . . . . ?
C70 C50 C77 C46 -1.0(14) . . . . ?
C73 C50 C77 C46 141.6(9) . . . . ?
Ce4 C50 C77 C46 91.0(10) . . . . ?
C70 C50 C77 C27 -145.6(8) . . . . ?
C73 C50 C77 C27 -3.0(10) . . . . ?
Ce4 C50 C77 C27 -53.6(7) . . . . ?
C70 C50 C77 Ce4 -91.9(9) . . . . ?
C73 C50 C77 Ce4 50.6(7) . . . . ?
C72 C27 C77 C46 -143.8(9) . . . . ?
C65 C27 C77 C46 3.4(14) . . . . ?
Ce4 C27 C77 C46 -95.6(9) . . . . ?
C72 C27 C77 C50 0.1(11) . . . . ?
C65 C27 C77 C50 147.3(9) . . . . ?
Ce4 C27 C77 C50 48.3(7) . . . . ?
C72 C27 C77 Ce4 -48.2(7) . . . . ?
C65 C27 C77 Ce4 99.0(9) . . . . ?
C21 C60 C78 C76 -8.4(14) . . . . ?
C6 C60 C78 C76 144.6(9) . . . . ?
C21 C60 C78 C49 -143.2(10) . . . . ?
C6 C60 C78 C49 9.7(14) . . . . ?
C21 C60 C78 Ce3 -60.1(10) . . . . ?
C6 C60 C78 Ce3 92.8(10) . . . . ?
C40 C76 C78 C60 4.4(15) . . . . ?
C68 C76 C78 C60 -143.3(9) . . . . ?
Ce3 C76 C78 C60 -78.3(9) . . . . ?
C40 C76 C78 C49 144.4(9) . . . . ?
C68 C76 C78 C49 -3.4(11) . . . . ?
Ce3 C76 C78 C49 61.7(8) . . . . ?
C40 C76 C78 Ce3 82.7(10) . . . . ?
C68 C76 C78 Ce3 -65.0(7) . . . . ?
C44 C49 C78 C60 -3.8(15) . . . . ?
C69 C49 C78 C60 144.1(10) . . . . ?
Ce3 C49 C78 C60 93.9(10) . . . . ?
C44 C49 C78 C76 -142.9(10) . . . . ?
C69 C49 C78 C76 5.0(11) . . . . ?
Ce3 C49 C78 C76 -45.2(8) . . . . ?
C44 C49 C78 Ce3 -97.7(10) . . . . ?
C69 C49 C78 Ce3 50.2(8) . . . . ?
C76 C68 Ce3 C15 130.2(9) . . . . ?
C69 C68 Ce3 C15 -122.7(8) . . . . ?
C15 C68 Ce3 C76 -130.2(9) . . . . ?
C69 C68 Ce3 C76 107.1(9) . . . . ?
C15 C68 Ce3 C63 -32.6(5) . . . . ?
C76 C68 Ce3 C63 97.6(7) . . . . ?
C69 C68 Ce3 C63 -155.3(7) . . . . ?
C15 C68 Ce3 C40 -101.7(7) . . . . ?
C76 C68 Ce3 C40 28.5(6) . . . . ?
C69 C68 Ce3 C40 135.5(7) . . . . ?
C15 C68 Ce3 C35 -68.5(6) . . . . ?
C76 C68 Ce3 C35 61.8(6) . . . . ?
C69 C68 Ce3 C35 168.8(7) . . . . ?
C15 C68 Ce3 C69 122.7(8) . . . . ?
C76 C68 Ce3 C69 -107.1(9) . . . . ?
C15 C68 Ce3 C8 32.6(5) . . . . ?
C76 C68 Ce3 C8 162.8(8) . . . . ?
C69 C68 Ce3 C8 -90.1(6) . . . . ?
C15 C68 Ce3 C78 -166.8(7) . . . . ?
C76 C68 Ce3 C78 -36.6(5) . . . . ?
C69 C68 Ce3 C78 70.5(6) . . . . ?
C15 C68 Ce3 C49 156.1(7) . . . . ?
C76 C68 Ce3 C49 -73.7(6) . . . . ?
C69 C68 Ce3 C49 33.4(5) . . . . ?
C15 C68 Ce3 C54 64.8(5) . . . . ?
C76 C68 Ce3 C54 -165.0(8) . . . . ?
C69 C68 Ce3 C54 -58.0(6) . . . . ?
C15 C68 Ce3 C10 95.0(6) . . . . ?
C76 C68 Ce3 C10 -134.7(8) . . . . ?
C69 C68 Ce3 C10 -27.7(5) . . . . ?
C63 C15 Ce3 C68 -123.5(8) . . . . ?
C8 C15 Ce3 C68 120.7(9) . . . . ?
C68 C15 Ce3 C76 30.6(5) . . . . ?
C63 C15 Ce3 C76 -92.9(7) . . . . ?
C8 C15 Ce3 C76 151.3(8) . . . . ?
C68 C15 Ce3 C63 123.5(8) . . . . ?
C8 C15 Ce3 C63 -115.8(9) . . . . ?
C68 C15 Ce3 C40 66.2(6) . . . . ?
C63 C15 Ce3 C40 -57.3(7) . . . . ?
C8 C15 Ce3 C40 -173.1(7) . . . . ?
C68 C15 Ce3 C35 96.9(6) . . . . ?
C63 C15 Ce3 C35 -26.5(6) . . . . ?
C8 C15 Ce3 C35 -142.3(7) . . . . ?
C68 C15 Ce3 C69 -32.0(5) . . . . ?
C63 C15 Ce3 C69 -155.5(7) . . . . ?
C8 C15 Ce3 C69 88.7(7) . . . . ?
C68 C15 Ce3 C8 -120.7(9) . . . . ?
C63 C15 Ce3 C8 115.8(9) . . . . ?
C68 C15 Ce3 C78 10.9(6) . . . . ?
C63 C15 Ce3 C78 -112.6(7) . . . . ?
C8 C15 Ce3 C78 131.7(7) . . . . ?
C68 C15 Ce3 C49 -19.1(5) . . . . ?
C63 C15 Ce3 C49 -142.5(7) . . . . ?
C8 C15 Ce3 C49 101.7(7) . . . . ?
C68 C15 Ce3 C54 -91.9(6) . . . . ?
C63 C15 Ce3 C54 144.6(7) . . . . ?
C8 C15 Ce3 C54 28.8(5) . . . . ?
C68 C15 Ce3 C10 -63.1(6) . . . . ?
C63 C15 Ce3 C10 173.4(7) . . . . ?
C8 C15 Ce3 C10 57.7(6) . . . . ?
C40 C76 Ce3 C68 131.0(10) . . . . ?
C78 C76 Ce3 C68 -108.2(9) . . . . ?
C40 C76 Ce3 C15 99.5(7) . . . . ?
C68 C76 Ce3 C15 -31.5(6) . . . . ?
C78 C76 Ce3 C15 -139.7(7) . . . . ?
C40 C76 Ce3 C63 62.1(6) . . . . ?
C68 C76 Ce3 C63 -68.9(7) . . . . ?
C78 C76 Ce3 C63 -177.1(6) . . . . ?
C68 C76 Ce3 C40 -131.0(10) . . . . ?
C78 C76 Ce3 C40 120.8(8) . . . . ?
C40 C76 Ce3 C35 27.9(6) . . . . ?
C68 C76 Ce3 C35 -103.1(8) . . . . ?
C78 C76 Ce3 C35 148.7(6) . . . . ?
C40 C76 Ce3 C69 171.1(8) . . . . ?
C68 C76 Ce3 C69 40.1(6) . . . . ?
C78 C76 Ce3 C69 -68.1(6) . . . . ?
C40 C76 Ce3 C8 115.4(8) . . . . ?
C68 C76 Ce3 C8 -15.6(7) . . . . ?
C78 C76 Ce3 C8 -123.8(7) . . . . ?
C40 C76 Ce3 C78 -120.8(8) . . . . ?
C68 C76 Ce3 C78 108.2(9) . . . . ?
C40 C76 Ce3 C49 -153.3(7) . . . . ?
C68 C76 Ce3 C49 75.8(7) . . . . ?
C78 C76 Ce3 C49 -32.5(5) . . . . ?
C40 C76 Ce3 C54 145.0(8) . . . . ?
C68 C76 Ce3 C54 14.0(7) . . . . ?
C78 C76 Ce3 C54 -94.2(8) . . . . ?
C40 C76 Ce3 C10 167.0(7) . . . . ?
C68 C76 Ce3 C10 36.1(6) . . . . ?
C78 C76 Ce3 C10 -72.2(6) . . . . ?
C22 C63 Ce3 C68 155.6(7) . . . . ?
C15 C63 Ce3 C68 36.1(6) . . . . ?
C35 C63 Ce3 C68 -99.0(7) . . . . ?
Ce1 C63 Ce3 C68 162.6(6) . . . . ?
C22 C63 Ce3 C15 119.5(9) . . . . ?
C35 C63 Ce3 C15 -135.1(10) . . . . ?
Ce1 C63 Ce3 C15 126.4(7) . . . . ?
C22 C63 Ce3 C76 -164.5(7) . . . . ?
C15 C63 Ce3 C76 76.1(7) . . . . ?
C35 C63 Ce3 C76 -59.1(6) . . . . ?
Ce1 C63 Ce3 C76 -157.5(6) . . . . ?
C22 C63 Ce3 C40 -129.2(7) . . . . ?
C15 C63 Ce3 C40 111.3(8) . . . . ?
C35 C63 Ce3 C40 -23.8(6) . . . . ?
Ce1 C63 Ce3 C40 -122.2(5) . . . . ?
C22 C63 Ce3 C35 -105.4(8) . . . . ?
C15 C63 Ce3 C35 135.1(10) . . . . ?
Ce1 C63 Ce3 C35 -98.4(6) . . . . ?
C22 C63 Ce3 C69 141.7(7) . . . . ?
C15 C63 Ce3 C69 22.2(7) . . . . ?
C35 C63 Ce3 C69 -112.9(7) . . . . ?
Ce1 C63 Ce3 C69 148.7(7) . . . . ?
C22 C63 Ce3 C8 83.1(7) . . . . ?
C15 C63 Ce3 C8 -36.4(6) . . . . ?
C35 C63 Ce3 C8 -171.5(8) . . . . ?
Ce1 C63 Ce3 C8 90.1(5) . . . . ?
C22 C63 Ce3 C78 -166.0(6) . . . . ?
C15 C63 Ce3 C78 74.5(8) . . . . ?
C35 C63 Ce3 C78 -60.6(7) . . . . ?
Ce1 C63 Ce3 C78 -159.0(7) . . . . ?
C22 C63 Ce3 C49 163.6(6) . . . . ?
C15 C63 Ce3 C49 44.2(8) . . . . ?
C35 C63 Ce3 C49 -91.0(8) . . . . ?
Ce1 C63 Ce3 C49 170.6(8) . . . . ?
C22 C63 Ce3 C54 90.9(7) . . . . ?
C15 C63 Ce3 C54 -28.5(6) . . . . ?
C35 C63 Ce3 C54 -163.7(7) . . . . ?
Ce1 C63 Ce3 C54 97.9(5) . . . . ?
C22 C63 Ce3 C10 113.2(7) . . . . ?
C15 C63 Ce3 C10 -6.2(7) . . . . ?
C35 C63 Ce3 C10 -141.4(8) . . . . ?
Ce1 C63 Ce3 C10 120.2(6) . . . . ?
C35 C40 Ce3 C68 99.5(8) . . . . ?
C38 C40 Ce3 C68 -144.6(9) . . . . ?
C76 C40 Ce3 C68 -31.1(7) . . . . ?
C35 C40 Ce3 C15 59.5(7) . . . . ?
C38 C40 Ce3 C15 175.4(8) . . . . ?
C76 C40 Ce3 C15 -71.1(7) . . . . ?
C35 C40 Ce3 C76 130.6(9) . . . . ?
C38 C40 Ce3 C76 -113.5(10) . . . . ?
C35 C40 Ce3 C63 25.5(6) . . . . ?
C38 C40 Ce3 C63 141.4(8) . . . . ?
C76 C40 Ce3 C63 -105.1(7) . . . . ?
C38 C40 Ce3 C35 116.0(9) . . . . ?
C76 C40 Ce3 C35 -130.6(9) . . . . ?
C35 C40 Ce3 C69 123.0(8) . . . . ?
C38 C40 Ce3 C69 -121.0(8) . . . . ?
C76 C40 Ce3 C69 -7.6(7) . . . . ?
C35 C40 Ce3 C8 55.2(8) . . . . ?
C38 C40 Ce3 C8 171.2(8) . . . . ?
C76 C40 Ce3 C8 -75.3(8) . . . . ?
C35 C40 Ce3 C78 162.6(7) . . . . ?
C38 C40 Ce3 C78 -81.4(7) . . . . ?
C76 C40 Ce3 C78 32.0(6) . . . . ?
C35 C40 Ce3 C49 151.7(7) . . . . ?
C38 C40 Ce3 C49 -92.4(8) . . . . ?
C76 C40 Ce3 C49 21.1(6) . . . . ?
C35 C40 Ce3 C54 83.3(11) . . . . ?
C38 C40 Ce3 C54 -160.8(10) . . . . ?
C76 C40 Ce3 C54 -47.3(10) . . . . ?
C35 C40 Ce3 C10 115.5(9) . . . . ?
C38 C40 Ce3 C10 -128.5(9) . . . . ?
C76 C40 Ce3 C10 -15.0(9) . . . . ?
C40 C35 Ce3 C68 -69.5(7) . . . . ?
C41 C35 Ce3 C68 169.5(8) . . . . ?
C63 C35 Ce3 C68 68.8(7) . . . . ?
C40 C35 Ce3 C15 -111.0(8) . . . . ?
C41 C35 Ce3 C15 128.0(8) . . . . ?
C63 C35 Ce3 C15 27.3(6) . . . . ?
C40 C35 Ce3 C76 -30.2(6) . . . . ?
C41 C35 Ce3 C76 -151.2(8) . . . . ?
C63 C35 Ce3 C76 108.1(7) . . . . ?
C40 C35 Ce3 C63 -138.3(9) . . . . ?
C41 C35 Ce3 C63 100.7(9) . . . . ?
C41 C35 Ce3 C40 -121.0(9) . . . . ?
C63 C35 Ce3 C40 138.3(9) . . . . ?
C40 C35 Ce3 C69 -62.8(8) . . . . ?
C41 C35 Ce3 C69 176.2(7) . . . . ?
C63 C35 Ce3 C69 75.5(8) . . . . ?
C40 C35 Ce3 C8 -131.0(7) . . . . ?
C41 C35 Ce3 C8 108.0(8) . . . . ?
C63 C35 Ce3 C8 7.3(6) . . . . ?
C40 C35 Ce3 C78 -14.6(6) . . . . ?
C41 C35 Ce3 C78 -135.6(7) . . . . ?
C63 C35 Ce3 C78 123.7(7) . . . . ?
C40 C35 Ce3 C49 -31.2(7) . . . . ?
C41 C35 Ce3 C49 -152.2(7) . . . . ?
C63 C35 Ce3 C49 107.1(8) . . . . ?
C40 C35 Ce3 C54 -119.4(9) . . . . ?
C41 C35 Ce3 C54 119.6(8) . . . . ?
C63 C35 Ce3 C54 18.9(8) . . . . ?
C40 C35 Ce3 C10 -87.1(10) . . . . ?
C41 C35 Ce3 C10 151.9(9) . . . . ?
C63 C35 Ce3 C10 51.2(10) . . . . ?
C10 C69 Ce3 C68 -126.3(9) . . . . ?
C49 C69 Ce3 C68 116.0(9) . . . . ?
C10 C69 Ce3 C15 -89.3(7) . . . . ?
C49 C69 Ce3 C15 152.9(8) . . . . ?
C68 C69 Ce3 C15 37.0(6) . . . . ?
C10 C69 Ce3 C76 -171.6(8) . . . . ?
C49 C69 Ce3 C76 70.6(7) . . . . ?
C68 C69 Ce3 C76 -45.3(7) . . . . ?
C10 C69 Ce3 C63 -103.6(8) . . . . ?
C49 C69 Ce3 C63 138.6(7) . . . . ?
C68 C69 Ce3 C63 22.7(7) . . . . ?
C10 C69 Ce3 C40 -166.4(8) . . . . ?
C49 C69 Ce3 C40 75.8(8) . . . . ?
C68 C69 Ce3 C40 -40.1(7) . . . . ?
C10 C69 Ce3 C35 -137.8(8) . . . . ?
C49 C69 Ce3 C35 104.5(8) . . . . ?
C68 C69 Ce3 C35 -11.5(7) . . . . ?
C10 C69 Ce3 C8 -52.2(7) . . . . ?
C49 C69 Ce3 C8 -170.0(7) . . . . ?
C68 C69 Ce3 C8 74.0(7) . . . . ?
C10 C69 Ce3 C78 150.5(8) . . . . ?
C49 C69 Ce3 C78 32.8(6) . . . . ?
C68 C69 Ce3 C78 -83.2(7) . . . . ?
C10 C69 Ce3 C49 117.8(9) . . . . ?
C68 C69 Ce3 C49 -116.0(9) . . . . ?
C10 C69 Ce3 C54 -24.5(6) . . . . ?
C49 C69 Ce3 C54 -142.3(8) . . . . ?
C68 C69 Ce3 C54 101.7(7) . . . . ?
C49 C69 Ce3 C10 -117.8(9) . . . . ?
C68 C69 Ce3 C10 126.3(9) . . . . ?
C33 C8 Ce3 C68 -155.4(8) . . . . ?
C54 C8 Ce3 C68 86.7(7) . . . . ?
C15 C8 Ce3 C68 -38.4(7) . . . . ?
C33 C8 Ce3 C15 -117.0(10) . . . . ?
C54 C8 Ce3 C15 125.1(9) . . . . ?
C33 C8 Ce3 C76 -144.5(8) . . . . ?
C54 C8 Ce3 C76 97.6(8) . . . . ?
C15 C8 Ce3 C76 -27.5(8) . . . . ?
C33 C8 Ce3 C63 -78.4(7) . . . . ?
C54 C8 Ce3 C63 163.7(7) . . . . ?
C15 C8 Ce3 C63 38.6(7) . . . . ?
C33 C8 Ce3 C40 -109.6(8) . . . . ?
C54 C8 Ce3 C40 132.5(8) . . . . ?
C15 C8 Ce3 C40 7.4(8) . . . . ?
C33 C8 Ce3 C35 -83.3(8) . . . . ?
C54 C8 Ce3 C35 158.8(7) . . . . ?
C15 C8 Ce3 C35 33.7(7) . . . . ?
C33 C8 Ce3 C69 166.9(7) . . . . ?
C54 C8 Ce3 C69 49.0(6) . . . . ?
C15 C8 Ce3 C69 -76.1(7) . . . . ?
C33 C8 Ce3 C78 -173.3(8) . . . . ?
C54 C8 Ce3 C78 68.8(9) . . . . ?
C15 C8 Ce3 C78 -56.2(9) . . . . ?
C33 C8 Ce3 C49 161.9(7) . . . . ?
C54 C8 Ce3 C49 44.1(7) . . . . ?
C15 C8 Ce3 C49 -81.0(8) . . . . ?
C33 C8 Ce3 C54 117.9(9) . . . . ?
C15 C8 Ce3 C54 -125.1(9) . . . . ?
C33 C8 Ce3 C10 138.9(7) . . . . ?
C54 C8 Ce3 C10 21.1(5) . . . . ?
C15 C8 Ce3 C10 -104.0(8) . . . . ?
C60 C78 Ce3 C68 165.5(8) . . . . ?
C76 C78 Ce3 C68 46.3(7) . . . . ?
C49 C78 Ce3 C68 -75.2(7) . . . . ?
C60 C78 Ce3 C15 157.0(8) . . . . ?
C76 C78 Ce3 C15 37.8(7) . . . . ?
C49 C78 Ce3 C15 -83.7(8) . . . . ?
C60 C78 Ce3 C76 119.3(9) . . . . ?
C49 C78 Ce3 C76 -121.5(9) . . . . ?
C60 C78 Ce3 C63 122.2(7) . . . . ?
C76 C78 Ce3 C63 2.9(6) . . . . ?
C49 C78 Ce3 C63 -118.6(7) . . . . ?
C60 C78 Ce3 C40 82.9(7) . . . . ?
C76 C78 Ce3 C40 -36.4(6) . . . . ?
C49 C78 Ce3 C40 -157.9(8) . . . . ?
C60 C78 Ce3 C35 92.2(7) . . . . ?
C76 C78 Ce3 C35 -27.1(6) . . . . ?
C49 C78 Ce3 C35 -148.6(7) . . . . ?
C60 C78 Ce3 C69 -151.3(8) . . . . ?
C76 C78 Ce3 C69 89.4(7) . . . . ?
C49 C78 Ce3 C69 -32.1(6) . . . . ?
C60 C78 Ce3 C8 -175.1(8) . . . . ?
C76 C78 Ce3 C8 65.7(9) . . . . ?
C49 C78 Ce3 C8 -55.8(9) . . . . ?
C60 C78 Ce3 C49 -119.2(9) . . . . ?
C76 C78 Ce3 C49 121.5(9) . . . . ?
C60 C78 Ce3 C54 -147.3(8) . . . . ?
C76 C78 Ce3 C54 93.4(8) . . . . ?
C49 C78 Ce3 C54 -28.1(7) . . . . ?
C60 C78 Ce3 C10 -137.4(7) . . . . ?
C76 C78 Ce3 C10 103.3(7) . . . . ?
C49 C78 Ce3 C10 -18.2(6) . . . . ?
C44 C49 Ce3 C68 -157.0(7) . . . . ?
C69 C49 Ce3 C68 -39.5(6) . . . . ?
C78 C49 Ce3 C68 82.9(7) . . . . ?
C44 C49 Ce3 C15 -141.9(7) . . . . ?
C69 C49 Ce3 C15 -24.3(7) . . . . ?
C78 C49 Ce3 C15 98.0(8) . . . . ?
C44 C49 Ce3 C76 153.8(7) . . . . ?
C69 C49 Ce3 C76 -88.6(8) . . . . ?
C78 C49 Ce3 C76 33.7(6) . . . . ?
C44 C49 Ce3 C63 -166.2(7) . . . . ?
C69 C49 Ce3 C63 -48.6(8) . . . . ?
C78 C49 Ce3 C63 73.7(8) . . . . ?
C44 C49 Ce3 C40 138.6(7) . . . . ?
C69 C49 Ce3 C40 -103.8(8) . . . . ?
C78 C49 Ce3 C40 18.5(7) . . . . ?
C44 C49 Ce3 C35 154.9(7) . . . . ?
C69 C49 Ce3 C35 -87.5(9) . . . . ?
C78 C49 Ce3 C35 34.8(8) . . . . ?
C44 C49 Ce3 C69 -117.6(9) . . . . ?
C78 C49 Ce3 C69 122.3(10) . . . . ?
C44 C49 Ce3 C8 -108.2(7) . . . . ?
C69 C49 Ce3 C8 9.4(7) . . . . ?
C78 C49 Ce3 C8 131.7(8) . . . . ?
C44 C49 Ce3 C78 120.1(9) . . . . ?
C69 C49 Ce3 C78 -122.3(10) . . . . ?
C44 C49 Ce3 C54 -88.0(7) . . . . ?
C69 C49 Ce3 C54 29.6(6) . . . . ?
C78 C49 Ce3 C54 151.9(7) . . . . ?
C44 C49 Ce3 C10 -83.6(7) . . . . ?
C69 C49 Ce3 C10 33.9(6) . . . . ?
C78 C49 Ce3 C10 156.3(8) . . . . ?
C4 C54 Ce3 C68 165.8(8) . . . . ?
C10 C54 Ce3 C68 62.8(7) . . . . ?
C8 C54 Ce3 C68 -79.1(8) . . . . ?
C4 C54 Ce3 C15 -149.0(8) . . . . ?
C10 C54 Ce3 C15 108.0(8) . . . . ?
C8 C54 Ce3 C15 -33.9(6) . . . . ?
C4 C54 Ce3 C76 156.1(8) . . . . ?
C10 C54 Ce3 C76 53.2(9) . . . . ?
C8 C54 Ce3 C76 -88.7(9) . . . . ?
C4 C54 Ce3 C63 -129.0(8) . . . . ?
C10 C54 Ce3 C63 128.1(7) . . . . ?
C8 C54 Ce3 C63 -13.8(6) . . . . ?
C4 C54 Ce3 C40 -177.8(10) . . . . ?
C10 C54 Ce3 C40 79.2(11) . . . . ?
C8 C54 Ce3 C40 -62.7(11) . . . . ?
C4 C54 Ce3 C35 -139.7(8) . . . . ?
C10 C54 Ce3 C35 117.3(9) . . . . ?
C8 C54 Ce3 C35 -24.6(8) . . . . ?
C4 C54 Ce3 C69 128.0(8) . . . . ?
C10 C54 Ce3 C69 25.0(6) . . . . ?
C8 C54 Ce3 C69 -116.9(8) . . . . ?
C4 C54 Ce3 C8 -115.1(9) . . . . ?
C10 C54 Ce3 C8 141.9(9) . . . . ?
C4 C54 Ce3 C78 124.0(8) . . . . ?
C10 C54 Ce3 C78 21.0(8) . . . . ?
C8 C54 Ce3 C78 -120.9(9) . . . . ?
C4 C54 Ce3 C49 109.9(7) . . . . ?
C10 C54 Ce3 C49 7.0(6) . . . . ?
C8 C54 Ce3 C49 -134.9(7) . . . . ?
C4 C54 Ce3 C10 103.0(9) . . . . ?
C8 C54 Ce3 C10 -141.9(9) . . . . ?
C69 C10 Ce3 C68 33.7(7) . . . . ?
C7 C10 Ce3 C68 149.0(8) . . . . ?
C54 C10 Ce3 C68 -102.0(8) . . . . ?
C69 C10 Ce3 C15 77.9(8) . . . . ?
C7 C10 Ce3 C15 -166.9(8) . . . . ?
C54 C10 Ce3 C15 -57.9(7) . . . . ?
C69 C10 Ce3 C76 7.1(7) . . . . ?
C7 C10 Ce3 C76 122.4(8) . . . . ?
C54 C10 Ce3 C76 -128.6(8) . . . . ?
C69 C10 Ce3 C63 81.8(8) . . . . ?
C7 C10 Ce3 C63 -162.9(7) . . . . ?
C54 C10 Ce3 C63 -53.9(7) . . . . ?
C69 C10 Ce3 C40 15.8(9) . . . . ?
C7 C10 Ce3 C40 131.1(9) . . . . ?
C54 C10 Ce3 C40 -119.9(10) . . . . ?
C69 C10 Ce3 C35 54.4(10) . . . . ?
C7 C10 Ce3 C35 169.7(9) . . . . ?
C54 C10 Ce3 C35 -81.3(10) . . . . ?
C7 C10 Ce3 C69 115.3(10) . . . . ?
C54 C10 Ce3 C69 -135.7(10) . . . . ?
C69 C10 Ce3 C8 113.9(8) . . . . ?
C7 C10 Ce3 C8 -130.8(8) . . . . ?
C54 C10 Ce3 C8 -21.8(5) . . . . ?
C69 C10 Ce3 C78 -23.3(6) . . . . ?
C7 C10 Ce3 C78 92.0(7) . . . . ?
C54 C10 Ce3 C78 -159.0(7) . . . . ?
C69 C10 Ce3 C49 -35.3(6) . . . . ?
C7 C10 Ce3 C49 80.0(7) . . . . ?
C54 C10 Ce3 C49 -171.0(8) . . . . ?
C69 C10 Ce3 C54 135.7(10) . . . . ?
C7 C10 Ce3 C54 -109.0(9) . . . . ?
C50 C73 Ce4 C18 -124.3(7) . . . . ?
C72 C73 Ce4 C18 130.6(8) . . . . ?
C18 C73 Ce4 C72 -130.6(8) . . . . ?
C50 C73 Ce4 C72 105.2(8) . . . . ?
C18 C73 Ce4 C32 -33.4(5) . . . . ?
C50 C73 Ce4 C32 -157.6(6) . . . . ?
C72 C73 Ce4 C32 97.2(6) . . . . ?
C18 C73 Ce4 C56 -102.1(6) . . . . ?
C50 C73 Ce4 C56 133.7(7) . . . . ?
C72 C73 Ce4 C56 28.5(6) . . . . ?
C18 C73 Ce4 C50 124.3(7) . . . . ?
C72 C73 Ce4 C50 -105.2(8) . . . . ?
C18 C73 Ce4 C20 -67.3(5) . . . . ?
C50 C73 Ce4 C20 168.5(6) . . . . ?
C72 C73 Ce4 C20 63.3(6) . . . . ?
C18 C73 Ce4 C71 33.0(5) . . . . ?
C50 C73 Ce4 C71 -91.3(6) . . . . ?
C72 C73 Ce4 C71 163.5(7) . . . . ?
C18 C73 Ce4 C27 -165.7(6) . . . . ?
C50 C73 Ce4 C27 70.0(6) . . . . ?
C72 C73 Ce4 C27 -35.2(5) . . . . ?
C18 C73 Ce4 C77 157.4(6) . . . . ?
C50 C73 Ce4 C77 33.2(5) . . . . ?
C72 C73 Ce4 C77 -72.0(6) . . . . ?
C18 C73 Ce4 C70 95.6(5) . . . . ?
C50 C73 Ce4 C70 -28.7(4) . . . . ?
C72 C73 Ce4 C70 -133.8(7) . . . . ?
C18 C73 Ce4 C26 64.6(5) . . . . ?
C50 C73 Ce4 C26 -59.7(5) . . . . ?
C72 C73 Ce4 C26 -164.8(7) . . . . ?
C32 C18 Ce4 C73 -121.8(7) . . . . ?
C71 C18 Ce4 C73 120.4(8) . . . . ?
C73 C18 Ce4 C72 31.2(5) . . . . ?
C32 C18 Ce4 C72 -90.5(6) . . . . ?
C71 C18 Ce4 C72 151.6(7) . . . . ?
C73 C18 Ce4 C32 121.8(7) . . . . ?
C71 C18 Ce4 C32 -117.9(9) . . . . ?
C73 C18 Ce4 C56 66.0(6) . . . . ?
C32 C18 Ce4 C56 -55.8(6) . . . . ?
C71 C18 Ce4 C56 -173.7(7) . . . . ?
C73 C18 Ce4 C50 -32.3(5) . . . . ?
C32 C18 Ce4 C50 -154.0(6) . . . . ?
C71 C18 Ce4 C50 88.1(6) . . . . ?
C73 C18 Ce4 C20 98.5(6) . . . . ?
C32 C18 Ce4 C20 -23.3(5) . . . . ?
C71 C18 Ce4 C20 -141.1(7) . . . . ?
C73 C18 Ce4 C71 -120.4(8) . . . . ?
C32 C18 Ce4 C71 117.9(9) . . . . ?
C73 C18 Ce4 C27 12.1(5) . . . . ?
C32 C18 Ce4 C27 -109.6(6) . . . . ?
C71 C18 Ce4 C27 132.5(7) . . . . ?
C73 C18 Ce4 C77 -18.5(5) . . . . ?
C32 C18 Ce4 C77 -140.3(6) . . . . ?
C71 C18 Ce4 C77 101.8(7) . . . . ?
C73 C18 Ce4 C70 -64.0(5) . . . . ?
C32 C18 Ce4 C70 174.2(6) . . . . ?
C71 C18 Ce4 C70 56.3(6) . . . . ?
C73 C18 Ce4 C26 -93.6(6) . . . . ?
C32 C18 Ce4 C26 144.7(7) . . . . ?
C71 C18 Ce4 C26 26.8(5) . . . . ?
C56 C72 Ce4 C73 129.2(9) . . . . ?
C27 C72 Ce4 C73 -110.2(9) . . . . ?
C56 C72 Ce4 C18 98.1(7) . . . . ?
C27 C72 Ce4 C18 -141.3(7) . . . . ?
C73 C72 Ce4 C18 -31.1(6) . . . . ?
C56 C72 Ce4 C32 60.8(6) . . . . ?
C27 C72 Ce4 C32 -178.7(7) . . . . ?
C73 C72 Ce4 C32 -68.4(7) . . . . ?
C27 C72 Ce4 C56 120.6(9) . . . . ?
C73 C72 Ce4 C56 -129.2(9) . . . . ?
C56 C72 Ce4 C50 170.9(8) . . . . ?
C27 C72 Ce4 C50 -68.5(6) . . . . ?
C73 C72 Ce4 C50 41.7(6) . . . . ?
C56 C72 Ce4 C20 27.5(6) . . . . ?
C27 C72 Ce4 C20 148.1(7) . . . . ?
C73 C72 Ce4 C20 -101.7(7) . . . . ?
C56 C72 Ce4 C71 114.1(7) . . . . ?
C27 C72 Ce4 C71 -125.3(7) . . . . ?
C73 C72 Ce4 C71 -15.1(7) . . . . ?
C56 C72 Ce4 C27 -120.6(9) . . . . ?
C73 C72 Ce4 C27 110.2(9) . . . . ?
C56 C72 Ce4 C77 -153.2(7) . . . . ?
C27 C72 Ce4 C77 -32.6(5) . . . . ?
C73 C72 Ce4 C77 77.6(7) . . . . ?
C56 C72 Ce4 C70 166.8(7) . . . . ?
C27 C72 Ce4 C70 -72.6(7) . . . . ?
C73 C72 Ce4 C70 37.6(6) . . . . ?
C56 C72 Ce4 C26 143.8(7) . . . . ?
C27 C72 Ce4 C26 -95.6(7) . . . . ?
C73 C72 Ce4 C26 14.6(7) . . . . ?
C18 C32 Ce4 C73 37.3(6) . . . . ?
C20 C32 Ce4 C73 -102.6(7) . . . . ?
C57 C32 Ce4 C73 155.2(8) . . . . ?
Ce2 C32 Ce4 C73 163.9(6) . . . . ?
C20 C32 Ce4 C18 -139.9(9) . . . . ?
C57 C32 Ce4 C18 117.9(9) . . . . ?
Ce2 C32 Ce4 C18 126.6(7) . . . . ?
C18 C32 Ce4 C72 78.9(7) . . . . ?
C20 C32 Ce4 C72 -61.0(7) . . . . ?
C57 C32 Ce4 C72 -163.1(7) . . . . ?
Ce2 C32 Ce4 C72 -154.5(6) . . . . ?
C18 C32 Ce4 C56 112.9(8) . . . . ?
C20 C32 Ce4 C56 -27.0(6) . . . . ?
C57 C32 Ce4 C56 -129.1(8) . . . . ?
Ce2 C32 Ce4 C56 -120.5(6) . . . . ?
C18 C32 Ce4 C50 24.0(6) . . . . ?
C20 C32 Ce4 C50 -115.9(7) . . . . ?
C57 C32 Ce4 C50 142.0(7) . . . . ?
Ce2 C32 Ce4 C50 150.6(6) . . . . ?
C18 C32 Ce4 C20 139.9(9) . . . . ?
C57 C32 Ce4 C20 -102.2(9) . . . . ?
Ce2 C32 Ce4 C20 -93.5(7) . . . . ?
C18 C32 Ce4 C71 -35.5(5) . . . . ?
C20 C32 Ce4 C71 -175.4(8) . . . . ?
C57 C32 Ce4 C71 82.4(7) . . . . ?
Ce2 C32 Ce4 C71 91.0(4) . . . . ?
C18 C32 Ce4 C27 78.2(8) . . . . ?
C20 C32 Ce4 C27 -61.7(8) . . . . ?
C57 C32 Ce4 C27 -163.9(7) . . . . ?
Ce2 C32 Ce4 C27 -155.2(8) . . . . ?
C18 C32 Ce4 C77 47.6(8) . . . . ?
C20 C32 Ce4 C77 -92.3(8) . . . . ?
C57 C32 Ce4 C77 165.5(7) . . . . ?
Ce2 C32 Ce4 C77 174.2(8) . . . . ?
C18 C32 Ce4 C70 -5.6(6) . . . . ?
C20 C32 Ce4 C70 -145.5(8) . . . . ?
C57 C32 Ce4 C70 112.3(8) . . . . ?
Ce2 C32 Ce4 C70 121.0(6) . . . . ?
C18 C32 Ce4 C26 -28.9(6) . . . . ?
C20 C32 Ce4 C26 -168.8(7) . . . . ?
C57 C32 Ce4 C26 89.0(8) . . . . ?
Ce2 C32 Ce4 C26 97.7(4) . . . . ?
C72 C56 Ce4 C73 -33.2(7) . . . . ?
C39 C56 Ce4 C73 -146.4(8) . . . . ?
C20 C56 Ce4 C73 100.1(8) . . . . ?
C72 C56 Ce4 C18 -73.3(8) . . . . ?
C39 C56 Ce4 C18 173.5(8) . . . . ?
C20 C56 Ce4 C18 60.0(7) . . . . ?
C39 C56 Ce4 C72 -113.2(10) . . . . ?
C20 C56 Ce4 C72 133.3(9) . . . . ?
C72 C56 Ce4 C32 -106.7(7) . . . . ?
C39 C56 Ce4 C32 140.1(8) . . . . ?
C20 C56 Ce4 C32 26.6(6) . . . . ?
C72 C56 Ce4 C50 -7.8(7) . . . . ?
C39 C56 Ce4 C50 -121.0(8) . . . . ?
C20 C56 Ce4 C50 125.5(8) . . . . ?
C72 C56 Ce4 C20 -133.3(9) . . . . ?
C39 C56 Ce4 C20 113.6(10) . . . . ?
C72 C56 Ce4 C71 -77.2(9) . . . . ?
C39 C56 Ce4 C71 169.6(8) . . . . ?
C20 C56 Ce4 C71 56.1(9) . . . . ?
C72 C56 Ce4 C27 32.5(6) . . . . ?
C39 C56 Ce4 C27 -80.6(7) . . . . ?
C20 C56 Ce4 C27 165.8(8) . . . . ?
C72 C56 Ce4 C77 21.3(6) . . . . ?
C39 C56 Ce4 C77 -91.8(8) . . . . ?
C20 C56 Ce4 C77 154.6(7) . . . . ?
C72 C56 Ce4 C70 -15.6(8) . . . . ?
C39 C56 Ce4 C70 -128.8(8) . . . . ?
C20 C56 Ce4 C70 117.6(9) . . . . ?
C72 C56 Ce4 C26 -50.0(10) . . . . ?
C39 C56 Ce4 C26 -163.2(9) . . . . ?
C20 C56 Ce4 C26 83.3(10) . . . . ?
C70 C50 Ce4 C73 -124.7(9) . . . . ?
C77 C50 Ce4 C73 116.2(8) . . . . ?
C70 C50 Ce4 C18 -89.0(6) . . . . ?
C77 C50 Ce4 C18 152.0(6) . . . . ?
C73 C50 Ce4 C18 35.7(6) . . . . ?
C70 C50 Ce4 C72 -171.6(7) . . . . ?
C77 C50 Ce4 C72 69.3(6) . . . . ?
C73 C50 Ce4 C72 -46.9(6) . . . . ?
C70 C50 Ce4 C32 -104.1(7) . . . . ?
C77 C50 Ce4 C32 136.8(6) . . . . ?
C73 C50 Ce4 C32 20.6(6) . . . . ?
C70 C50 Ce4 C56 -166.4(7) . . . . ?
C77 C50 Ce4 C56 74.5(7) . . . . ?
C73 C50 Ce4 C56 -41.8(6) . . . . ?
C70 C50 Ce4 C20 -136.8(7) . . . . ?
C77 C50 Ce4 C20 104.1(7) . . . . ?
C73 C50 Ce4 C20 -12.1(6) . . . . ?
C70 C50 Ce4 C71 -52.0(6) . . . . ?
C77 C50 Ce4 C71 -171.0(6) . . . . ?
C73 C50 Ce4 C71 72.7(6) . . . . ?
C70 C50 Ce4 C27 151.2(7) . . . . ?
C77 C50 Ce4 C27 32.1(5) . . . . ?
C73 C50 Ce4 C27 -84.1(6) . . . . ?
C70 C50 Ce4 C77 119.1(8) . . . . ?
C73 C50 Ce4 C77 -116.2(8) . . . . ?
C77 C50 Ce4 C70 -119.1(8) . . . . ?
C73 C50 Ce4 C70 124.7(9) . . . . ?
C70 C50 Ce4 C26 -24.2(5) . . . . ?
C77 C50 Ce4 C26 -143.3(6) . . . . ?
C73 C50 Ce4 C26 100.5(7) . . . . ?
C3 C20 Ce4 C73 172.0(8) . . . . ?
C32 C20 Ce4 C73 66.0(7) . . . . ?
C56 C20 Ce4 C73 -68.7(7) . . . . ?
Ce2 C20 Ce4 C73 145.1(7) . . . . ?
C3 C20 Ce4 C18 130.7(8) . . . . ?
C32 C20 Ce4 C18 24.7(6) . . . . ?
C56 C20 Ce4 C18 -109.9(8) . . . . ?
Ce2 C20 Ce4 C18 103.9(6) . . . . ?
C3 C20 Ce4 C72 -147.1(8) . . . . ?
C32 C20 Ce4 C72 106.9(8) . . . . ?
C56 C20 Ce4 C72 -27.7(6) . . . . ?
Ce2 C20 Ce4 C72 -174.0(7) . . . . ?
C3 C20 Ce4 C32 106.0(9) . . . . ?
C56 C20 Ce4 C32 -134.6(10) . . . . ?
Ce2 C20 Ce4 C32 79.2(7) . . . . ?
C3 C20 Ce4 C56 -119.4(10) . . . . ?
C32 C20 Ce4 C56 134.6(10) . . . . ?
Ce2 C20 Ce4 C56 -146.2(8) . . . . ?
C3 C20 Ce4 C50 179.3(7) . . . . ?
C32 C20 Ce4 C50 73.3(8) . . . . ?
C56 C20 Ce4 C50 -61.3(8) . . . . ?
Ce2 C20 Ce4 C50 152.5(8) . . . . ?
C3 C20 Ce4 C71 109.9(8) . . . . ?
C32 C20 Ce4 C71 3.9(7) . . . . ?
C56 C20 Ce4 C71 -130.7(8) . . . . ?
Ce2 C20 Ce4 C71 83.1(5) . . . . ?
C3 C20 Ce4 C27 -131.1(8) . . . . ?
C32 C20 Ce4 C27 122.8(8) . . . . ?
C56 C20 Ce4 C27 -11.8(6) . . . . ?
Ce2 C20 Ce4 C27 -158.0(7) . . . . ?
C3 C20 Ce4 C77 -147.7(8) . . . . ?
C32 C20 Ce4 C77 106.2(9) . . . . ?
C56 C20 Ce4 C77 -28.4(8) . . . . ?
Ce2 C20 Ce4 C77 -174.6(9) . . . . ?
C3 C20 Ce4 C70 152.7(8) . . . . ?
C32 C20 Ce4 C70 46.6(9) . . . . ?
C56 C20 Ce4 C70 -88.0(9) . . . . ?
Ce2 C20 Ce4 C70 125.8(9) . . . . ?
C3 C20 Ce4 C26 119.0(9) . . . . ?
C32 C20 Ce4 C26 13.0(8) . . . . ?
C56 C20 Ce4 C26 -121.6(9) . . . . ?
Ce2 C20 Ce4 C26 92.2(7) . . . . ?
C26 C71 Ce4 C73 90.4(7) . . . . ?
C5 C71 Ce4 C73 -153.5(8) . . . . ?
C18 C71 Ce4 C73 -38.6(7) . . . . ?
C26 C71 Ce4 C18 129.0(9) . . . . ?
C5 C71 Ce4 C18 -114.9(9) . . . . ?
C26 C71 Ce4 C72 101.3(7) . . . . ?
C5 C71 Ce4 C72 -142.6(7) . . . . ?
C18 C71 Ce4 C72 -27.7(7) . . . . ?
C26 C71 Ce4 C32 166.2(7) . . . . ?
C5 C71 Ce4 C32 -77.6(7) . . . . ?
C18 C71 Ce4 C32 37.3(6) . . . . ?
C26 C71 Ce4 C56 135.8(8) . . . . ?
C5 C71 Ce4 C56 -108.0(9) . . . . ?
C18 C71 Ce4 C56 6.8(8) . . . . ?
C26 C71 Ce4 C50 51.2(6) . . . . ?
C5 C71 Ce4 C50 167.4(7) . . . . ?
C18 C71 Ce4 C50 -77.7(7) . . . . ?
C26 C71 Ce4 C20 163.7(7) . . . . ?
C5 C71 Ce4 C20 -80.2(7) . . . . ?
C18 C71 Ce4 C20 34.7(7) . . . . ?
C26 C71 Ce4 C27 72.3(8) . . . . ?
C5 C71 Ce4 C27 -171.5(7) . . . . ?
C18 C71 Ce4 C27 -56.7(8) . . . . ?
C26 C71 Ce4 C77 46.7(6) . . . . ?
C5 C71 Ce4 C77 162.8(6) . . . . ?
C18 C71 Ce4 C77 -82.3(8) . . . . ?
C26 C71 Ce4 C70 22.6(5) . . . . ?
C5 C71 Ce4 C70 138.8(7) . . . . ?
C18 C71 Ce4 C70 -106.3(8) . . . . ?
C5 C71 Ce4 C26 116.2(8) . . . . ?
C18 C71 Ce4 C26 -129.0(9) . . . . ?
C72 C27 Ce4 C73 46.1(7) . . . . ?
C65 C27 Ce4 C73 165.9(8) . . . . ?
C77 C27 Ce4 C73 -75.8(7) . . . . ?
C72 C27 Ce4 C18 36.9(7) . . . . ?
C65 C27 Ce4 C18 156.6(7) . . . . ?
C77 C27 Ce4 C18 -85.0(7) . . . . ?
C65 C27 Ce4 C72 119.7(9) . . . . ?
C77 C27 Ce4 C72 -121.9(9) . . . . ?
C72 C27 Ce4 C32 1.4(7) . . . . ?
C65 C27 Ce4 C32 121.1(8) . . . . ?
C77 C27 Ce4 C32 -120.5(8) . . . . ?
C72 C27 Ce4 C56 -35.9(6) . . . . ?
C65 C27 Ce4 C56 83.9(7) . . . . ?
C77 C27 Ce4 C56 -157.8(8) . . . . ?
C72 C27 Ce4 C50 90.3(7) . . . . ?
C65 C27 Ce4 C50 -150.0(7) . . . . ?
C77 C27 Ce4 C50 -31.7(6) . . . . ?
C72 C27 Ce4 C20 -27.9(7) . . . . ?
C65 C27 Ce4 C20 91.8(7) . . . . ?
C77 C27 Ce4 C20 -149.9(7) . . . . ?
C72 C27 Ce4 C71 65.3(8) . . . . ?
C65 C27 Ce4 C71 -175.0(7) . . . . ?
C77 C27 Ce4 C71 -56.6(8) . . . . ?
C72 C27 Ce4 C77 121.9(9) . . . . ?
C65 C27 Ce4 C77 -118.3(9) . . . . ?
C72 C27 Ce4 C70 104.2(7) . . . . ?
C65 C27 Ce4 C70 -136.1(7) . . . . ?
C77 C27 Ce4 C70 -17.7(6) . . . . ?
C72 C27 Ce4 C26 94.1(8) . . . . ?
C65 C27 Ce4 C26 -146.1(7) . . . . ?
C77 C27 Ce4 C26 -27.8(7) . . . . ?
C46 C77 Ce4 C73 -157.2(7) . . . . ?
C50 C77 Ce4 C73 -40.1(6) . . . . ?
C27 C77 Ce4 C73 83.5(7) . . . . ?
C46 C77 Ce4 C18 -142.7(7) . . . . ?
C50 C77 Ce4 C18 -25.6(6) . . . . ?
C27 C77 Ce4 C18 98.0(7) . . . . ?
C46 C77 Ce4 C72 152.6(7) . . . . ?
C50 C77 Ce4 C72 -90.3(7) . . . . ?
C27 C77 Ce4 C72 33.3(6) . . . . ?
C46 C77 Ce4 C32 -168.5(7) . . . . ?
C50 C77 Ce4 C32 -51.4(8) . . . . ?
C27 C77 Ce4 C32 72.2(8) . . . . ?
C46 C77 Ce4 C56 137.7(7) . . . . ?
C50 C77 Ce4 C56 -105.2(7) . . . . ?
C27 C77 Ce4 C56 18.4(6) . . . . ?
C46 C77 Ce4 C50 -117.1(8) . . . . ?
C27 C77 Ce4 C50 123.6(9) . . . . ?
C46 C77 Ce4 C20 153.3(7) . . . . ?
C50 C77 Ce4 C20 -89.6(8) . . . . ?
C27 C77 Ce4 C20 34.0(8) . . . . ?
C46 C77 Ce4 C71 -108.6(7) . . . . ?
C50 C77 Ce4 C71 8.5(6) . . . . ?
C27 C77 Ce4 C71 132.1(7) . . . . ?
C46 C77 Ce4 C27 119.3(9) . . . . ?
C50 C77 Ce4 C27 -123.6(9) . . . . ?
C46 C77 Ce4 C70 -83.4(6) . . . . ?
C50 C77 Ce4 C70 33.7(5) . . . . ?
C27 C77 Ce4 C70 157.3(8) . . . . ?
C46 C77 Ce4 C26 -87.6(6) . . . . ?
C50 C77 Ce4 C26 29.5(5) . . . . ?
C27 C77 Ce4 C26 153.1(7) . . . . ?
C50 C70 Ce4 C73 35.2(6) . . . . ?
C24 C70 Ce4 C73 150.5(7) . . . . ?
C26 C70 Ce4 C73 -101.6(7) . . . . ?
C50 C70 Ce4 C18 78.8(7) . . . . ?
C24 C70 Ce4 C18 -165.9(7) . . . . ?
C26 C70 Ce4 C18 -58.0(6) . . . . ?
C50 C70 Ce4 C72 7.2(6) . . . . ?
C24 C70 Ce4 C72 122.5(7) . . . . ?
C26 C70 Ce4 C72 -129.6(7) . . . . ?
C50 C70 Ce4 C32 82.4(8) . . . . ?
C24 C70 Ce4 C32 -162.4(7) . . . . ?
C26 C70 Ce4 C32 -54.5(7) . . . . ?
C50 C70 Ce4 C56 16.0(8) . . . . ?
C24 C70 Ce4 C56 131.3(8) . . . . ?
C26 C70 Ce4 C56 -120.8(8) . . . . ?
C24 C70 Ce4 C50 115.3(9) . . . . ?
C26 C70 Ce4 C50 -136.9(9) . . . . ?
C50 C70 Ce4 C20 57.6(9) . . . . ?
C24 C70 Ce4 C20 172.9(8) . . . . ?
C26 C70 Ce4 C20 -79.3(9) . . . . ?
C50 C70 Ce4 C71 114.3(7) . . . . ?
C24 C70 Ce4 C71 -130.5(7) . . . . ?
C26 C70 Ce4 C71 -22.6(5) . . . . ?
C50 C70 Ce4 C27 -23.0(6) . . . . ?
C24 C70 Ce4 C27 92.2(7) . . . . ?
C26 C70 Ce4 C27 -159.9(7) . . . . ?
C50 C70 Ce4 C77 -34.6(6) . . . . ?
C24 C70 Ce4 C77 80.7(6) . . . . ?
C26 C70 Ce4 C77 -171.4(7) . . . . ?
C50 C70 Ce4 C26 136.9(9) . . . . ?
C24 C70 Ce4 C26 -107.9(7) . . . . ?
C71 C26 Ce4 C73 -76.2(7) . . . . ?
C70 C26 Ce4 C73 63.7(6) . . . . ?
C29 C26 Ce4 C73 165.8(8) . . . . ?
C71 C26 Ce4 C18 -31.7(6) . . . . ?
C70 C26 Ce4 C18 108.2(7) . . . . ?
C29 C26 Ce4 C18 -149.7(8) . . . . ?
C71 C26 Ce4 C72 -86.5(8) . . . . ?
C70 C26 Ce4 C72 53.5(7) . . . . ?
C29 C26 Ce4 C72 155.5(7) . . . . ?
C71 C26 Ce4 C32 -11.8(6) . . . . ?
C70 C26 Ce4 C32 128.1(7) . . . . ?
C29 C26 Ce4 C32 -129.8(7) . . . . ?
C71 C26 Ce4 C56 -59.5(10) . . . . ?
C70 C26 Ce4 C56 80.4(10) . . . . ?
C29 C26 Ce4 C56 -177.5(9) . . . . ?
C71 C26 Ce4 C50 -115.4(7) . . . . ?
C70 C26 Ce4 C50 24.6(5) . . . . ?
C29 C26 Ce4 C50 126.6(7) . . . . ?
C71 C26 Ce4 C20 -19.0(8) . . . . ?
C70 C26 Ce4 C20 120.9(9) . . . . ?
C29 C26 Ce4 C20 -137.0(8) . . . . ?
C70 C26 Ce4 C71 140.0(8) . . . . ?
C29 C26 Ce4 C71 -118.0(9) . . . . ?
C71 C26 Ce4 C27 -119.2(8) . . . . ?
C70 C26 Ce4 C27 20.7(7) . . . . ?
C29 C26 Ce4 C27 122.8(7) . . . . ?
C71 C26 Ce4 C77 -133.2(7) . . . . ?
C70 C26 Ce4 C77 6.7(5) . . . . ?
C29 C26 Ce4 C77 108.8(7) . . . . ?
C71 C26 Ce4 C70 -140.0(8) . . . . ?
C29 C26 Ce4 C70 102.0(8) . . . . ?
